data_1547533
loop_
_publ_author_name
'Chang, Xiao-Yong'
'Xu, Guang-Tao'
'Cao, Bei'
'Wang, Juan-Yu'
'Huang, Jie-Sheng'
'Che, Chi-Ming'

_publ_section_title
;
 Assembly of strongly phosphorescent hetero-bimetallic and -trimetallic
 [2]catenane structures based on a coinage metal alkynyl system
;
_journal_name_full 'Chem. Sci.'
_journal_paper_doi 10.1039/C7SC03529B
_journal_year 2017
_chemical_formula_moiety 'C324 H396 Ag2.88 Au6 Cu3.12'
_chemical_formula_sum 'C324 H396 Ag2.88 Au6 Cu3.12'
_chemical_formula_weight 5980.87
_chemical_name_systematic C6-FluoAuAgCu
_space_group_crystal_system monoclinic
_space_group_IT_number 15
_space_group_name_Hall '-C 2yc'
_space_group_name_H-M_alt 'C 1 2/c 1'
_symmetry_space_group_name_Hall '-C 2yc'
_symmetry_space_group_name_H-M 'C 1 2/c 1'
_atom_sites_solution_hydrogens geom
_atom_sites_solution_primary dual
_audit_creation_date 2017-06-05
_audit_creation_method
;
Olex2 1.2
(compiled 2017.03.28 svn.r3405 for OlexSys, GUI svn.r5337)
;
_audit_update_record
;
2017-06-05 deposited with the CCDC.
2017-09-18 downloaded from the CCDC.
;
_cell_angle_alpha 90
_cell_angle_beta 128.112(2)
_cell_angle_gamma 90
_cell_formula_units_Z 8
_cell_length_a 80.200(4)
_cell_length_b 18.8497(10)
_cell_length_c 51.113(3)
_cell_measurement_reflns_used 9344
_cell_measurement_temperature 200
_cell_measurement_theta_max 64.680
_cell_measurement_theta_min 3.619
_cell_volume 60796(6)
_computing_cell_refinement 'SAINT v7.68A (Bruker, 2009)'
_computing_data_reduction 'SAINT v7.68A (Bruker, 2009)'
_computing_molecular_graphics 'Olex2 (Dolomanov et al., 2009)'
_computing_publication_material 'Olex2 (Dolomanov et al., 2009)'
_computing_structure_refinement 'ShelXL (Sheldrick, 2015)'
_computing_structure_solution 'ShelXT (Sheldrick, 2015)'
_diffrn_ambient_temperature 200
_diffrn_measured_fraction_theta_full 0.992
_diffrn_measured_fraction_theta_max 0.992
_diffrn_measurement_device_type 'Bruker APEX-II CCD'
_diffrn_measurement_method '\f and \w scans'
_diffrn_radiation_monochromator graphite
_diffrn_radiation_type CuK\a
_diffrn_radiation_wavelength 1.54178
_diffrn_reflns_av_R_equivalents 0.0666
_diffrn_reflns_av_unetI/netI 0.0485
_diffrn_reflns_Laue_measured_fraction_full 0.992
_diffrn_reflns_Laue_measured_fraction_max 0.992
_diffrn_reflns_limit_h_max 93
_diffrn_reflns_limit_h_min -94
_diffrn_reflns_limit_k_max 13
_diffrn_reflns_limit_k_min -22
_diffrn_reflns_limit_l_max 60
_diffrn_reflns_limit_l_min -55
_diffrn_reflns_number 306222
_diffrn_reflns_point_group_measured_fraction_full 0.992
_diffrn_reflns_point_group_measured_fraction_max 0.992
_diffrn_reflns_theta_full 65.120
_diffrn_reflns_theta_max 65.120
_diffrn_reflns_theta_min 1.400
_diffrn_standards_number 0
_exptl_absorpt_coefficient_mu 7.339
_exptl_absorpt_correction_T_max 0.7526
_exptl_absorpt_correction_T_min 0.5124
_exptl_absorpt_correction_type multi-scan
_exptl_absorpt_process_details
'SADABS-2008/1 (Bruker,2008) was used for absorption correction. wR2(int) was 0.1168 before and 0.0836 after correction. The Ratio of minimum to maximum transmission is 0.6808. The \l/2 correction factor is 0.0015.'
_exptl_crystal_colour orange
_exptl_crystal_colour_primary orange
_exptl_crystal_density_diffrn 1.307
_exptl_crystal_description block
_exptl_crystal_F_000 24318
_exptl_crystal_preparation ', Luminescent'
_exptl_crystal_recrystallization_method 'Re-crystallisation from solvent: Toluene/MeCN'
_exptl_crystal_size_max 0.32
_exptl_crystal_size_mid 0.3
_exptl_crystal_size_min 0.3
_refine_diff_density_max 2.827
_refine_diff_density_min -1.757
_refine_diff_density_rms 0.114
_refine_ls_extinction_method none
_refine_ls_goodness_of_fit_ref 1.056
_refine_ls_hydrogen_treatment constr
_refine_ls_matrix_type full
_refine_ls_number_parameters 3372
_refine_ls_number_reflns 51468
_refine_ls_number_restraints 1326
_refine_ls_restrained_S_all 1.059
_refine_ls_R_factor_all 0.1145
_refine_ls_R_factor_gt 0.0827
_refine_ls_shift/su_max 0.061
_refine_ls_shift/su_mean 0.001
_refine_ls_structure_factor_coef Fsqd
_refine_ls_weighting_details 'w=1/[\s^2^(Fo^2^)+(0.0663P)^2^+949.8705P] where P=(Fo^2^+2Fc^2^)/3'
_refine_ls_weighting_scheme calc
_refine_ls_wR_factor_gt 0.1936
_refine_ls_wR_factor_ref 0.2263
_reflns_Friedel_coverage 0.000
_reflns_number_gt 36970
_reflns_number_total 51468
_reflns_threshold_expression 'I > 2\s(I)'
_cod_data_source_file c7sc03529b2.cif
_cod_data_source_block cxy660_0m
_cod_database_code 1547533
_shelx_shelxl_version_number 2016/6
_shelx_space_group_comment
;
The symmetry employed for this shelxl refinement is uniquely defined
by the following loop, which should always be used as a source of
symmetry information in preference to the above space-group names.
They are only intended as comments.
;
_olex2_refinement_description
;
1. Fixed Uiso
 At 1.2 times of:
  All C(H) groups, All C(H,H) groups, All C(H,H,H,H) groups
 At 1.5 times of:
  All C(H,H,H) groups
2. Shared sites
{Cu1A, Ag1}
{Cu2A, Ag2}
{Ag3, Cu3A}
{Ag6, Cu6A}
{Cu4A, Ag4}
{Cu5A, Ag5}
3. Restrained distances
 C33G-C21G = C22G-C21G = C33G-C34G = C22G-C23G = C35G-C34G = C24G-C23G
 1.54 with sigma of 0.02
 C37G-C38G
 1.54 with sigma of 0.02
 C40L-C3L
 1.54 with sigma of 0.02
 C27L-C14L = C40L-C20L
 1.53 with sigma of 0.02
 C41L-C40L = C41L-C42L = C43L-C42L = C43L-C44L = C44L-C45L = C46L-C45L
 1.54 with sigma of 0.02
 C28L-C27L = C28L-C29L = C30L-C29L = C30L-C31L = C31L-C32L = C33L-C32L = C25L-
 C26L = C24L-C25L = C23L-C24L
 1.53 with sigma of 0.02
 C40L-C39L = C27L-C26L = C25L-C26L = C38L-C39L = C37L-C38L = C24L-C25L = C23L-
 C24L = C36L-C37L = C36L-C35L = C23L-C22L = C21L-C22L = C34L-C35L
 1.54 with sigma of 0.02
 C35G-C36G = C24G-C25G
 1.54 with sigma of 0.02
 C26G-C25G = C27G-C26G
 1.54 with sigma of 0.02
 C37G-C36G
 1.54 with sigma of 0.02
 C25B-C24B = C28B-C24B = C29B-C28B = C30B-C29B = C26B-C25B = C27B-C26B
 1.54 with sigma of 0.02
 C26E-C27E = C28E-C29E = C26E-C25E = C28E-C25E
 1.54 with sigma of 0.02
 C17F-C18F = C30F-C18F = C28F-C29F = C15F-C16F = C30F-C29F = C17F-C16F
 1.54 with sigma of 0.02
 C23F-C31F = C23F-C24F = C32F-C31F = C25F-C24F = C32F-C33F = C25F-C26F = C27F-
 C26F = C34F-C33F
 1.54 with sigma of 0.02
 C16E-C15E
 1.54 with sigma of 0.02
 C32I-C20I = C20I-C19I = C18I-C19I = C31I-C32I = C30I-C31I = C17I-C18I = C30I-
 C29I = C17I-C16I = C16I-C15I = C29I-C28I
 1.54 with sigma of 0.02
 C22D-C23D = C22D-C28D = C5FB-C28D = C24D-C23D = C24D-C25D = C5FB-C29D = C30D-
 C29D = C26D-C25D
 1.54 with sigma of 0.02
 C20G-C32G = C20G-C19G = C31G-C32G = C18G-C19G = C18G-C17G = C31G-C30G = C16G-
 C17G = C30G-C29G = C15G-C16G = C29G-C28G
 1.54 with sigma of 0.02
 C14A-C13A = C14A-C15A = C16A-C15A = C16A-C17A = C18A-C17A = C18A-C19A = C20A-
 C19A = C20A-C21A = C29A-C28A = C29A-C30A = C31A-C30A = C32A-C31A = C32A-C33A =
 C35A-C34A = C35A-C36A = C37A-C36A = C22A-C21A = C25A-C22A = C38A-C37A = C38A-
 C39A = C25A-C23A = C39A-C40A = C23A-C24A
 1.54 with sigma of 0.02
 C22H-C21H = C28H-C21H = C23H-C22H = C29H-C28H = C23H-C24H = C29H-C30H = C31H-
 C30H = C25H-C24H = C32H-C31H = C32H-C33H = C26H-C25H = C26H-C27H
 1.54 with sigma of 0.02
 C24K-C23K = C28K-C23K = C24K-C25K = C28K-C29K = C26K-C25K = C30K-C29K = C26K-
 C27K = C30K-C31K
 1.54 with sigma of 0.02
 C18E-C17E = C16E-C15E
 1.54 with sigma of 0.02
 C16E-C17E
 1.54 with sigma of 0.02
 C16J-C15J = C29J-C28J = C17J-C16J = C30J-C29J = C31J-C30J = C18J-C17J = C32J-
 C31J = C19J-C18J = C33J-C32J = C20J-C19J = C21J-C20J = C34J-C33J = C35J-C34J =
 C22J-C21J = C36J-C35J = C23J-C22J = C37J-C36J = C24J-C23J = C38J-C37J = C25J-
 C24J = C39J-C38J = C46J-C25J = C40J-C39J = C46J-C27J
 1.54 with sigma of 0.02
 Au6-C1I
 2 with sigma of 0.02
 C5I-C2I
 1.46 with sigma of 0.02
 C2I-C1I
 1.2 with sigma of 0.02
 C33I-C23I = C24I-C23I = C25I-C24I = C34I-C33I = C25I-C26I = C34I-C35I = C27I-
 C26I = C35I-C36I
 1.54 with sigma of 0.02
 C18B-C17B = C17B-C16B
 1.54 with sigma of 0.02
 C26C-C27C = C39C-C40C = C39C-C38C = C26C-C25C = C25C-C24C = C38C-C37C = C36C-
 C37C = C23C-C24C = C36C-C35C = C23C-C22C = C35C-C34C = C22C-C21C = C33C-C34C =
 C20C-C21C = C32C-C33C = C19C-C20C = C32C-C31C = C19C-C18C = C17C-C18C = C30C-
 C31C = C30C-C29C = C17C-C16C = C15C-C16C = C28C-C29C
 1.54 with sigma of 0.02
 C21G-C34G
 2.52 with sigma of 0.04
 C21G-C23G
 2.52 with sigma of 0.04
 C33G-C35G = C22G-C24G
 2.52 with sigma of 0.04
 C37G-C35G
 2.52 with sigma of 0.04
 C40L-C42L = C41L-C43L = C44L-C46L = C27L-C29L = C28L-C30L = C31L-C33L
 2.52 with sigma of 0.04
 C42L-C44L = C43L-C45L = C30L-C32L = C31L-C29L
 2.52 with sigma of 0.04
 C40L-C38L = C39L-C37L = C36L-C34L = C27L-C25L = C26L-C24L = C23L-C21L
 2.52 with sigma of 0.04
 C38L-C36L = C37L-C35L = C22L-C24L = C23L-C25L
 2.52 with sigma of 0.04
 C39L-C41L = C28L-C26L
 2.52 with sigma of 0.04
 C36G-C34G = C25G-C23G
 2.52 with sigma of 0.04
 C24G-C26G = C25G-C27G
 2.52 with sigma of 0.04
 C38G-C36G
 2.52 with sigma of 0.04
 C28B-C30B = C25B-C27B = C24B-C29B
 2.52 with sigma of 0.04
 C24B-C26B = C28B-C23B
 2.52 with sigma of 0.04
 C23B-C25B
 2.52 with sigma of 0.04
 C27E-C25E
 2.52 with sigma of 0.04
 C29E-C25E
 2.52 with sigma of 0.04
 C28E-C24E
 2.52 with sigma of 0.04
 C26E-C24E
 2.52 with sigma of 0.04
 C15F-C17F = C28F-C30F = C29F-C18F
 2.52 with sigma of 0.04
 C16F-C18F = C17F-C19F
 2.52 with sigma of 0.04
 C30F-C19F
 2.52 with sigma of 0.04
 C34F-C32F = C33F-C31F = C27F-C25F = C26F-C24F
 2.52 with sigma of 0.04
 C32F-C23F
 2.52 with sigma of 0.04
 C25F-C23F
 2.52 with sigma of 0.04
 C24F-C22F
 2.52 with sigma of 0.04
 C31F-C22F
 2.52 with sigma of 0.04
 C20I-C18I = C19I-C17I
 2.52 with sigma of 0.04
 C18I-C16I = C17I-C15I = C31I-C29I = C30I-C28I = C32I-C21I
 2.52 with sigma of 0.04
 C20I-C31I
 2.52 with sigma of 0.04
 C25I-C27I = C23I-C34I = C33I-C35I = C24I-C22I
 2.52 with sigma of 0.04
 C33I-C22I
 2.52 with sigma of 0.04
 C25C-C23C = C24C-C22C = C21C-C19C = C20C-C18C = C17C-C15C = C38C-C36C = C37C-
 C35C = C34C-C32C = C33C-C31C = C30C-C28C
 2.52 with sigma of 0.04
 C22D-C5FB = C28D-C29D = C23D-C25D = C24D-C26D
 2.52 with sigma of 0.04
 C22D-C24D = C23D-C25D = C28D-C29D = C5FB-C30D
 2.52 with sigma of 0.04
 C20G-C31G = C32G-C30G = C19G-C17G = C18G-C16G
 2.52 with sigma of 0.04
 C20G-C18G = C19G-C17G = C32G-C30G = C31G-C29G
 2.52 with sigma of 0.04
 C17G-C15G = C28G-C30G
 2.52 with sigma of 0.04
 C28A-C30A = C29A-C31A = C32A-C34A = C33A-C35A = C36A-C38A = C37A-C39A = C13A-
 C15A = C14A-C16A = C17A-C19A = C18A-C20A = C21A-C25A = C22A-C23A
 2.52 with sigma of 0.04
 C30A-C32A = C31A-C33A = C34A-C36A = C35A-C37A = C38A-C40A = C15A-C17A = C16A-
 C18A = C19A-C21A = C20A-C22A = C25A-C24A
 2.52 with sigma of 0.04
 C21H-C23H = C22H-C24H = C25H-C27H = C28H-C30H = C29H-C31H
 2.52 with sigma of 0.04
 C21H-C29H = C28H-C30H = C31H-C33H = C22H-C24H = C23H-C25H
 2.52 with sigma of 0.04
 C26H-C24H = C32H-C30H = C25H-C23H = C29H-C31H
 2.52 with sigma of 0.04
 C22K-C28K = C23K-C29K = C24K-C26K = C25K-C27K
 2.52 with sigma of 0.04
 C22K-C24K = C23K-C25K = C28K-C30K = C29K-C31K
 2.52 with sigma of 0.04
 C17J-C15J
 2.52 with sigma of 0.04
 C16J-C18J
 2.52 with sigma of 0.04
 C19J-C21J
 2.52 with sigma of 0.04
 C23J-C25J
 2.52 with sigma of 0.04
 C24J-C46J
 2.52 with sigma of 0.04
 C25J-C27J
 2.52 with sigma of 0.04
 C37J-C39J = C24J-C46J
 2.52 with sigma of 0.04
 C28J-C30J = C29J-C31J = C32J-C34J = C33J-C35J = C36J-C38J = C37J-C39J
 2.52 with sigma of 0.04
 C14L-C28L
 2.6 with sigma of 0.04
 C28L-C3L
 2.6 with sigma of 0.04
 C20J-C18J
 2.52 with sigma of 0.04
 C20J-C22J
 2.52 with sigma of 0.04
 C17J-C19J = C18J-C20J = C21J-C23J = C22J-C24J = C25J-C27J = C30J-C32J = C31J-
 C33J = C34J-C36J = C35J-C37J = C38J-C40J
 2.52 with sigma of 0.04
 C20J-C14J
 2.55 with sigma of 0.04
 C20J-C3J
 2.55 with sigma of 0.04
 C2I-Au6
 3.2 with sigma of 0.04
 H18C-H37F
 2 with sigma of 0.04
 C23I-C25I = C24I-C26I = C33I-C35I = C34I-C36I
 2.52 with sigma of 0.04
 C16B-C18B = C19B-C17B
 2.52 with sigma of 0.04
 H17D-H16E
 2.35 with sigma of 0.04
 H16E-H17C
 2.35 with sigma of 0.04
 C27C-C25C = C26C-C24C = C23C-C21C = C22C-C20C = C19C-C17C = C18C-C16C = C40C-
 C38C = C39C-C37C = C36C-C34C = C35C-C33C = C32C-C30C = C31C-C29C
 2.52 with sigma of 0.04
 H35G-H36G \\sim H35H-H36G
 with sigma of 0.02
 H39C-H40D \\sim H39D-H40D
 with sigma of 0.02
4. Restrained planarity
 C9L, C14L, C13L, C12L, C11L, C10L, C27L
 with sigma of 0.1
 C15L, C20L, C19L, C18L, C17L, C16L, C40L
 with sigma of 0.1
5. Uiso/Uaniso restraints and constraints
C34L \\sim C35L \\sim C36L \\sim C37L \\sim C38L \\sim C39L \\sim C40L \\sim
C41L \\sim C42L \\sim C43L \\sim C44L \\sim C45L \\sim C46L: within 2A with
sigma of 0.01 and sigma for terminal atoms of 0.02
C33G \\sim C34G \\sim C35G \\sim C36G \\sim C37G \\sim C38G: within 2A with
sigma of 0.01 and sigma for terminal atoms of 0.02
C9L \\sim C14L \\sim C13L \\sim C12L \\sim C11L \\sim C10L: within 2A with
sigma of 0.01 and sigma for terminal atoms of 0.02
C22B \\sim C23B \\sim C24B \\sim C25B \\sim C26B \\sim C27B: within 2A with
sigma of 0.01 and sigma for terminal atoms of 0.02
C22E \\sim C23E \\sim C24E \\sim C25E \\sim C28E \\sim C29E: within 2A with
sigma of 0.01 and sigma for terminal atoms of 0.02
C15F \\sim C16F \\sim C18F \\sim C19F \\sim C20F \\sim C30F: within 2A with
sigma of 0.01 and sigma for terminal atoms of 0.02
C22F \\sim C23F \\sim C31F \\sim C32F \\sim C33F \\sim C34F: within 2A with
sigma of 0.01 and sigma for terminal atoms of 0.02
Au1 \\sim C1B \\sim C2B \\sim C26A \\sim C27A: within 2A with sigma of 0.01 and
sigma for terminal atoms of 2.5
C20I \\sim C28I \\sim C29I \\sim C30I \\sim C31I \\sim C32I: within 2A with
sigma of 0.01 and sigma for terminal atoms of 0.02
C22I \\sim C23I \\sim C24I \\sim C25I \\sim C26I \\sim C27I: within 2A with
sigma of 0.01 and sigma for terminal atoms of 0.02
C15C \\sim C16C \\sim C17C \\sim C18C \\sim C19C \\sim C20C \\sim C21C \\sim
C22C \\sim C23C \\sim C24C \\sim C25C \\sim C26C \\sim C27C: within 2A with
sigma of 0.01 and sigma for terminal atoms of 0.02
C21D \\sim C22D \\sim C23D \\sim C24D \\sim C25D \\sim C26D \\sim C27D: within
2A with sigma of 0.01 and sigma for terminal atoms of 0.02
C15G \\sim C16G \\sim C17G \\sim C18G \\sim C19G \\sim C20G \\sim C21G: within
2A with sigma of 0.01 and sigma for terminal atoms of 0.02
C13A \\sim C14A \\sim C15A \\sim C16A \\sim C17A \\sim C18A \\sim C19A \\sim
C20A \\sim C21A \\sim C22A \\sim C23A \\sim C24A \\sim C25A: within 2A with
sigma of 0.01 and sigma for terminal atoms of 0.02
C21H \\sim C22H \\sim C23H \\sim C24H \\sim C25H \\sim C26H \\sim C27H: within
2A with sigma of 0.01 and sigma for terminal atoms of 0.02
C21K \\sim C22K \\sim C23K \\sim C24K \\sim C25K \\sim C26K \\sim C27K: within
2A with sigma of 0.01 and sigma for terminal atoms of 0.02
C15E \\sim C16E \\sim C17E \\sim C18E \\sim C19E \\sim C20E: within 2A with
sigma of 0.01 and sigma for terminal atoms of 0.02
C28J \\sim C29J \\sim C30J \\sim C31J \\sim C32J \\sim C33J \\sim C34J \\sim
C35J \\sim C36J \\sim C37J \\sim C38J \\sim C39J \\sim C40J: within 2A with
sigma of 0.01 and sigma for terminal atoms of 0.02
Au6 \\sim C1I \\sim C1J \\sim C2I \\sim C2J: within 2A with sigma of 0.01 and
sigma for terminal atoms of 2.5
C16B \\sim C17B \\sim C18B \\sim C19B \\sim C20B: within 2A with sigma of 0.01
and sigma for terminal atoms of 0.02
Uanis(C46L) \\sim Ueq, Uanis(C45L) \\sim Ueq, Uanis(C44L) \\sim Ueq,
Uanis(C43L) \\sim Ueq, Uanis(C42L) \\sim Ueq, Uanis(C41L) \\sim Ueq,
Uanis(C40L) \\sim Ueq, Uanis(C39L) \\sim Ueq, Uanis(C38L) \\sim Ueq,
Uanis(C37L) \\sim Ueq, Uanis(C36L) \\sim Ueq, Uanis(C35L) \\sim Ueq,
Uanis(C34L) \\sim Ueq: with sigma of 0.01 and sigma for terminal atoms of 0.02
Uanis(C38G) \\sim Ueq, Uanis(C37G) \\sim Ueq, Uanis(C36G) \\sim Ueq,
Uanis(C35G) \\sim Ueq, Uanis(C34G) \\sim Ueq, Uanis(C33G) \\sim Ueq: with sigma
of 0.01 and sigma for terminal atoms of 0.02
Uanis(C9L) \\sim Ueq, Uanis(C10L) \\sim Ueq, Uanis(C11L) \\sim Ueq, Uanis(C12L)
\\sim Ueq, Uanis(C13L) \\sim Ueq, Uanis(C14L) \\sim Ueq: with sigma of 0.01 and
sigma for terminal atoms of 0.02
Uanis(C1I) \\sim Ueq, Uanis(C2I) \\sim Ueq: with sigma of 0.01 and sigma for
terminal atoms of 0.02
Uanis(C22G) = Uanis(C33G)
Uanis(C23G) = Uanis(C34G)
Uanis(C24G) = Uanis(C35G)
Uanis(C37G) = Uanis(C26G)
Uanis(C38G) = Uanis(C27G)
Uanis(C25B) = Uanis(C28B)
Uanis(C14L) = Uanis(C20L)
Uanis(C13L) = Uanis(C19L)
Uanis(C12L) = Uanis(C18L)
Uanis(C11L) = Uanis(C17L)
Uanis(C10L) = Uanis(C16L)
Uanis(C9L) = Uanis(C15L)
Uanis(C27L) = Uanis(C40L)
Uanis(C28L) = Uanis(C41L)
Uanis(C29L) = Uanis(C42L)
Uanis(C30L) = Uanis(C43L)
Uanis(C31L) = Uanis(C44L)
Uanis(C32L) = Uanis(C45L)
Uanis(C33L) = Uanis(C46L)
Uanis(C26L) = Uanis(C39L)
Uanis(C25L) = Uanis(C38L)
Uanis(C24L) = Uanis(C37L)
Uanis(C23L) = Uanis(C36L)
Uanis(C22L) = Uanis(C35L)
Uanis(C21L) = Uanis(C34L)
Uanis(C36G) = Uanis(C25G)
Uanis(C26B) = Uanis(C29B)
Uanis(C27B) = Uanis(C30B)
Uanis(C26E) = Uanis(C28E)
Uanis(C27E) = Uanis(C29E)
Uanis(C17F) = Uanis(C30F)
Uanis(C16F) = Uanis(C29F)
Uanis(C15F) = Uanis(C28F)
Uanis(C25F) = Uanis(C32F)
Uanis(C26F) = Uanis(C33F)
Uanis(C27F) = Uanis(C34F)
Uanis(C24F) = Uanis(C31F)
Uanis(C19I) = Uanis(C32I)
Uanis(C18I) = Uanis(C31I)
Uanis(C17I) = Uanis(C30I)
Uanis(C16I) = Uanis(C29I)
Uanis(C15I) = Uanis(C28I)
Uanis(C24I) = Uanis(C33I)
Uanis(C25I) = Uanis(C34I)
Uanis(C26I) = Uanis(C35I)
Uanis(C15C) = Uanis(C28C)
Uanis(C16C) = Uanis(C29C)
Uanis(C17C) = Uanis(C30C)
Uanis(C18C) = Uanis(C31C)
Uanis(C19C) = Uanis(C32C)
Uanis(C20C) = Uanis(C33C)
Uanis(C21C) = Uanis(C34C)
Uanis(C22C) = Uanis(C35C)
Uanis(C23C) = Uanis(C36C)
Uanis(C24C) = Uanis(C37C)
Uanis(C25C) = Uanis(C38C)
Uanis(C26C) = Uanis(C39C)
Uanis(C23D) = Uanis(C28D)
Uanis(C24D) = Uanis(C5FB)
Uanis(C25D) = Uanis(C29D)
Uanis(C26D) = Uanis(C30D)
Uanis(C19G) = Uanis(C32G)
Uanis(C18G) = Uanis(C31G)
Uanis(C17G) = Uanis(C30G)
Uanis(C16G) = Uanis(C29G)
Uanis(C15G) = Uanis(C28G)
Uanis(C13A) = Uanis(C28A)
Uanis(C14A) = Uanis(C29A)
Uanis(C15A) = Uanis(C30A)
Uanis(C16A) = Uanis(C31A)
Uanis(C17A) = Uanis(C32A)
Uanis(C18A) = Uanis(C33A)
Uanis(C19A) = Uanis(C34A)
Uanis(C20A) = Uanis(C35A)
Uanis(C21A) = Uanis(C36A)
Uanis(C22A) = Uanis(C37A)
Uanis(C25A) = Uanis(C38A)
Uanis(C23A) = Uanis(C39A)
Uanis(C24A) = Uanis(C40A)
Uanis(C22H) = Uanis(C28H)
Uanis(C23H) = Uanis(C29H)
Uanis(C24H) = Uanis(C30H)
Uanis(C25H) = Uanis(C31H)
Uanis(C26H) = Uanis(C32H)
Uanis(C27H) = Uanis(C33H)
Uanis(C24K) = Uanis(C28K)
Uanis(C25K) = Uanis(C29K)
Uanis(C26K) = Uanis(C30K)
Uanis(C27K) = Uanis(C31K)
Uanis(C27J) = Uanis(C40J)
Uanis(C25J) = Uanis(C38J)
Uanis(C46J) = Uanis(C39J)
Uanis(C19J) = Uanis(C32J)
Uanis(C18J) = Uanis(C31J)
Uanis(C22J) = Uanis(C35J)
Uanis(C17J) = Uanis(C30J)
Uanis(C16J) = Uanis(C29J)
Uanis(C28J) = Uanis(C15J)
Uanis(C24J) = Uanis(C37J)
Uanis(C21J) = Uanis(C34J)
Uanis(C23J) = Uanis(C36J)
Uanis(C20J) = Uanis(C33J)
Uanis(Ag1) = Uanis(Cu1A)
Uanis(Cu1A) = Uanis(Ag1)
Uanis(Ag2) = Uanis(Cu2A)
Uanis(Cu2A) = Uanis(Ag2)
Uanis(Ag3) = Uanis(Cu3A)
Uanis(Ag6) = Uanis(Cu6A)
Uanis(Ag4) = Uanis(Cu4A)
Uanis(Cu4A) = Uanis(Ag4)
Uanis(Ag5) = Uanis(Cu5A)
Uanis(Cu5A) = Uanis(Ag5)
Uanis(C27I) = Uanis(C36I)
Uanis(C27C) = Uanis(C40C)
6. Others
 Sof(C33G)=Sof(H33G)=Sof(H33H)=Sof(C34G)=Sof(H34D)=Sof(H34E)=Sof(C35G)=
 Sof(H35E)=Sof(H35F)=Sof(C36G)=Sof(H36E)=Sof(H36F)=Sof(C37G)=Sof(H37E)=
 Sof(H37F)=Sof(C38G)=Sof(H38E)=Sof(H38F)=Sof(H38G)=1-FVAR(1)
 Sof(C22G)=Sof(H22O)=Sof(H22P)=Sof(C23G)=Sof(H23O)=Sof(H23P)=Sof(C24G)=
 Sof(H24P)=Sof(H24Q)=Sof(C25G)=Sof(H25O)=Sof(H25P)=Sof(C26G)=Sof(H26L)=
 Sof(H26M)=Sof(C27G)=Sof(H27M)=Sof(H27N)=Sof(H27O)=FVAR(1)
 Sof(H24F)=Sof(H24G)=Sof(C28B)=Sof(H28D)=Sof(H28E)=Sof(C29B)=Sof(H29C)=
 Sof(H29D)=1-FVAR(2)
 Sof(H24D)=Sof(H24E)=Sof(C25B)=Sof(H25C)=Sof(H25D)=Sof(C26B)=Sof(H26A)=
 Sof(H26B)=FVAR(2)
 Sof(C15L)=Sof(C20L)=Sof(C19L)=Sof(H19L)=Sof(C18L)=Sof(H18L)=Sof(C17L)=
 Sof(H17L)=Sof(C16L)=Sof(H16L)=Sof(C34L)=Sof(H34H)=Sof(H34I)=Sof(H34J)=
 Sof(C35L)=Sof(H35K)=Sof(H35L)=Sof(C36L)=Sof(H36L)=Sof(H36M)=Sof(C37L)=
 Sof(H37I)=Sof(H37J)=Sof(C38L)=Sof(H38J)=Sof(H38K)=Sof(C39L)=Sof(H39G)=
 Sof(H39H)=Sof(C40L)=Sof(C41L)=Sof(H41A)=Sof(H41B)=Sof(C42L)=Sof(H42A)=
 Sof(H42B)=Sof(C43L)=Sof(H43A)=Sof(H43B)=Sof(C44L)=Sof(H44A)=Sof(H44B)=
 Sof(C45L)=Sof(H45A)=Sof(H45B)=Sof(C46L)=Sof(H46C)=Sof(H46D)=Sof(H46E)=1-FVAR(3)
 Sof(C9L)=Sof(C14L)=Sof(C13L)=Sof(H13L)=Sof(C12L)=Sof(H12L)=Sof(C11L)=
 Sof(H11L)=Sof(C10L)=Sof(H10L)=Sof(C21L)=Sof(H21G)=Sof(H21H)=Sof(H21I)=
 Sof(C22L)=Sof(H22Y)=Sof(HD)=Sof(C23L)=Sof(H23Z)=Sof(HH)=Sof(C24L)=Sof(H24Z)=
 Sof(HI)=Sof(C25L)=Sof(H25Y)=Sof(HJ)=Sof(C26L)=Sof(H26T)=Sof(H26U)=Sof(C27L)=
 Sof(C28L)=Sof(H28)=Sof(HO)=Sof(C29L)=Sof(H29X)=Sof(H29Y)=Sof(C30L)=Sof(H30W)=
 Sof(H30X)=Sof(C31L)=Sof(H31R)=Sof(H31S)=Sof(C32L)=Sof(H32O)=Sof(H32P)=
 Sof(C33L)=Sof(H33P)=Sof(H33Q)=Sof(H33R)=FVAR(3)
 Sof(C30B)=Sof(H30C)=Sof(H30D)=Sof(H30E)=1-FVAR(4)
 Sof(C27B)=Sof(H27A)=Sof(H27B)=Sof(H27C)=FVAR(4)
 Sof(H25K)=Sof(H25L)=Sof(C28E)=Sof(H28K)=Sof(H28L)=Sof(C29E)=Sof(H29I)=
 Sof(H29J)=Sof(H29K)=1-FVAR(5)
 Sof(H25I)=Sof(H25J)=Sof(C26E)=Sof(H26H)=Sof(H26I)=Sof(C27E)=Sof(H27G)=
 Sof(H27H)=Sof(H27I)=FVAR(5)
 Sof(H18N)=Sof(H18O)=Sof(C28F)=Sof(H28M)=Sof(H28N)=Sof(H28O)=Sof(C29F)=
 Sof(H29L)=Sof(H29M)=Sof(C30F)=Sof(H30K)=Sof(H30L)=1-FVAR(6)
 Sof(C15F)=Sof(H15L)=Sof(H15M)=Sof(H15N)=Sof(C16F)=Sof(H16M)=Sof(H16N)=
 Sof(C17F)=Sof(H17K)=Sof(H17M)=Sof(H18K)=Sof(H18M)=FVAR(6)
 Sof(H23M)=Sof(H23N)=Sof(C31F)=Sof(H31E)=Sof(H31F)=Sof(C32F)=Sof(H32E)=
 Sof(H32F)=Sof(C33F)=Sof(H33E)=Sof(H33F)=Sof(C34F)=Sof(H34A)=Sof(H34B)=
 Sof(H34C)=1-FVAR(7)
 Sof(H23K)=Sof(H23L)=Sof(C24F)=Sof(H24N)=Sof(H24O)=Sof(C25F)=Sof(H25M)=
 Sof(H25N)=Sof(C26F)=Sof(H26J)=Sof(H26K)=Sof(C27F)=Sof(H27J)=Sof(H27K)=
 Sof(H27L)=FVAR(7)
 Sof(C28J)=Sof(H28X)=Sof(H28Y)=Sof(HM)=Sof(C29J)=Sof(H29T)=Sof(H29U)=Sof(C30J)=
 Sof(H30S)=Sof(H30T)=Sof(C31J)=Sof(H31M)=Sof(H31N)=Sof(C32J)=Sof(H32M)=
 Sof(H32N)=Sof(C33J)=Sof(H33N)=Sof(H33O)=Sof(C34J)=Sof(C35J)=Sof(H35I)=
 Sof(H35J)=Sof(C36J)=Sof(H36J)=Sof(H36K)=Sof(C37J)=Sof(H37G)=Sof(H37H)=
 Sof(C38J)=Sof(H38H)=Sof(H38I)=Sof(C39J)=Sof(H39E)=Sof(H39F)=Sof(C40J)=
 Sof(H40G)=Sof(H40H)=Sof(H40I)=1-FVAR(8)
 Sof(C15J)=Sof(H15X)=Sof(H15Y)=Sof(H)=Sof(C16J)=Sof(H16U)=Sof(H16V)=Sof(C17J)=
 Sof(H17T)=Sof(H17U)=Sof(C18J)=Sof(H18V)=Sof(H18W)=Sof(C19J)=Sof(H19R)=
 Sof(H19S)=Sof(C20J)=Sof(H20W)=Sof(H20X)=Sof(C21J)=Sof(C22J)=Sof(H22U)=
 Sof(H22V)=Sof(C23J)=Sof(H23W)=Sof(H23X)=Sof(C24J)=Sof(H24V)=Sof(H24W)=
 Sof(C25J)=Sof(H25U)=Sof(H25V)=Sof(C46J)=Sof(H46A)=Sof(H46B)=Sof(C27J)=
 Sof(H27V)=Sof(H27W)=Sof(H27X)=FVAR(8)
 Sof(H20U)=Sof(H20V)=Sof(C28I)=Sof(H28U)=Sof(H28V)=Sof(H28W)=Sof(C29I)=
 Sof(H29R)=Sof(H29S)=Sof(C30I)=Sof(H30Q)=Sof(H30R)=Sof(C31I)=Sof(H31K)=
 Sof(H31L)=Sof(C32I)=Sof(H32K)=Sof(H32L)=1-FVAR(9)
 Sof(C15I)=Sof(H15U)=Sof(H15V)=Sof(H15W)=Sof(C16I)=Sof(H16S)=Sof(H16T)=
 Sof(C17I)=Sof(H17R)=Sof(H17S)=Sof(C18I)=Sof(H18T)=Sof(H18U)=Sof(C19I)=
 Sof(H19P)=Sof(H19Q)=Sof(H20S)=Sof(H20T)=FVAR(9)
 Sof(H23U)=Sof(H23V)=Sof(C33I)=Sof(H33L)=Sof(H33M)=Sof(C34I)=Sof(H34F)=
 Sof(H34G)=Sof(C35I)=Sof(H35G)=Sof(H35H)=Sof(C36I)=Sof(H36G)=Sof(H36H)=
 Sof(H36I)=1-FVAR(10)
 Sof(H23S)=Sof(H23T)=Sof(C24I)=Sof(H24T)=Sof(H24U)=Sof(C25I)=Sof(H25S)=
 Sof(H25T)=Sof(C26I)=Sof(H26P)=Sof(H26Q)=Sof(C27I)=Sof(H27S)=Sof(H27T)=
 Sof(H27U)=FVAR(10)
 Sof(C28C)=Sof(H28F)=Sof(H28G)=Sof(H28H)=Sof(C29C)=Sof(H29E)=Sof(H29F)=
 Sof(C30C)=Sof(H30F)=Sof(H30G)=Sof(C31C)=Sof(H31C)=Sof(H31D)=Sof(C32C)=
 Sof(H32C)=Sof(H32D)=Sof(C33C)=Sof(H33C)=Sof(H33D)=Sof(C34C)=Sof(C35C)=
 Sof(H35C)=Sof(H35D)=Sof(C36C)=Sof(H36C)=Sof(H36D)=Sof(C37C)=Sof(H37C)=
 Sof(H37D)=Sof(C38C)=Sof(H38C)=Sof(H38D)=Sof(C39C)=Sof(H39C)=Sof(H39D)=
 Sof(C40C)=Sof(H40D)=Sof(H40E)=Sof(H40F)=1-FVAR(11)
 Sof(C15C)=Sof(H15C)=Sof(H15D)=Sof(H15E)=Sof(C16C)=Sof(H16F)=Sof(H16G)=
 Sof(C17C)=Sof(H17E)=Sof(H17F)=Sof(C18C)=Sof(H18E)=Sof(H18F)=Sof(C19C)=
 Sof(H19C)=Sof(H19D)=Sof(C20C)=Sof(H20E)=Sof(H20F)=Sof(C21C)=Sof(C22C)=
 Sof(H22E)=Sof(H22F)=Sof(C23C)=Sof(H23E)=Sof(H23F)=Sof(C24C)=Sof(H24H)=
 Sof(H24I)=Sof(C25C)=Sof(H25E)=Sof(H25F)=Sof(C26C)=Sof(H26C)=Sof(H26D)=
 Sof(C27C)=Sof(H27D)=Sof(H27E)=Sof(H27F)=FVAR(11)
 Sof(C5FB)=Sof(H5FA)=Sof(H5FB)=Sof(H22I)=Sof(H22J)=Sof(C28D)=Sof(H28I)=
 Sof(H28J)=Sof(C29D)=Sof(H29G)=Sof(H29H)=Sof(C30D)=Sof(H30H)=Sof(H30I)=
 Sof(H30J)=1-FVAR(12)
 Sof(H22G)=Sof(H22H)=Sof(C23D)=Sof(H23G)=Sof(H23H)=Sof(C24D)=Sof(H24J)=
 Sof(H24K)=Sof(C25D)=Sof(H25G)=Sof(H25H)=Sof(C26D)=Sof(H26E)=Sof(H26F)=
 Sof(H26G)=FVAR(12)
 Sof(H20O)=Sof(H20P)=Sof(C28G)=Sof(H28P)=Sof(H28Q)=Sof(H28R)=Sof(C29G)=
 Sof(H29N)=Sof(H29O)=Sof(C30G)=Sof(H30M)=Sof(H30N)=Sof(C31G)=Sof(H31G)=
 Sof(H31H)=Sof(C32G)=Sof(H32G)=Sof(H32H)=1-FVAR(13)
 Sof(C15G)=Sof(H15O)=Sof(H15P)=Sof(H15Q)=Sof(C16G)=Sof(H16O)=Sof(H16P)=
 Sof(C17G)=Sof(H17N)=Sof(H17O)=Sof(C18G)=Sof(H18P)=Sof(H18Q)=Sof(C19G)=
 Sof(H19K)=Sof(H19M)=Sof(H20M)=Sof(H20N)=FVAR(13)
 Sof(C28A)=Sof(H28A)=Sof(H28B)=Sof(H28C)=Sof(C29A)=Sof(H29A)=Sof(H29B)=
 Sof(C30A)=Sof(H30A)=Sof(H30B)=Sof(C31A)=Sof(H31A)=Sof(H31B)=Sof(C32A)=
 Sof(H32A)=Sof(H32B)=Sof(C33A)=Sof(H33A)=Sof(H33B)=Sof(C34A)=Sof(C35A)=
 Sof(H35A)=Sof(H35B)=Sof(C36A)=Sof(H36A)=Sof(H36B)=Sof(C37A)=Sof(H37A)=
 Sof(H37B)=Sof(C38A)=Sof(H38A)=Sof(H38B)=Sof(C39A)=Sof(H39A)=Sof(H39B)=
 Sof(C40A)=Sof(H40A)=Sof(H40B)=Sof(H40C)=1-FVAR(14)
 Sof(C13A)=Sof(H13A)=Sof(H13B)=Sof(H13C)=Sof(C14A)=Sof(H14A)=Sof(H14B)=
 Sof(C15A)=Sof(H15A)=Sof(H15B)=Sof(C16A)=Sof(H16A)=Sof(H16B)=Sof(C17A)=
 Sof(H17A)=Sof(H17B)=Sof(C18A)=Sof(H18A)=Sof(H18B)=Sof(C19A)=Sof(C20A)=
 Sof(H20A)=Sof(H20B)=Sof(C21A)=Sof(H21A)=Sof(H21B)=Sof(C22A)=Sof(H22A)=
 Sof(H22B)=Sof(C23A)=Sof(H23A)=Sof(H23B)=Sof(C24A)=Sof(H24A)=Sof(H24B)=
 Sof(H24C)=Sof(C25A)=Sof(H25A)=Sof(H25B)=FVAR(14)
 Sof(C28H)=Sof(H28S)=Sof(H28T)=Sof(C29H)=Sof(H29P)=Sof(H29Q)=Sof(C30H)=
 Sof(H30O)=Sof(H30P)=Sof(C31H)=Sof(H31I)=Sof(H31J)=Sof(C32H)=Sof(H32I)=
 Sof(H32J)=Sof(C33H)=Sof(H33I)=Sof(H33J)=Sof(H33K)=1-FVAR(15)
 Sof(C22H)=Sof(H22Q)=Sof(H22R)=Sof(C23H)=Sof(H23Q)=Sof(H23R)=Sof(C24H)=
 Sof(H24R)=Sof(H24S)=Sof(C25H)=Sof(H25Q)=Sof(H25R)=Sof(C26H)=Sof(H26N)=
 Sof(H26O)=Sof(C27H)=Sof(H27P)=Sof(H27Q)=Sof(H27R)=FVAR(15)
 Sof(HF)=Sof(HG)=Sof(C28K)=Sof(H28Z)=Sof(HN)=Sof(C29K)=Sof(H29V)=Sof(H29W)=
 Sof(C30K)=Sof(H30U)=Sof(H30V)=Sof(C31K)=Sof(H31O)=Sof(H31P)=Sof(H31Q)=1-
 FVAR(16)
 Sof(H23Y)=Sof(HE)=Sof(C24K)=Sof(H24X)=Sof(H24Y)=Sof(C25K)=Sof(H25W)=Sof(H25X)=
 Sof(C26K)=Sof(H26R)=Sof(H26S)=Sof(C27K)=Sof(H27Y)=Sof(HK)=Sof(HL)=FVAR(16)
 Sof(Ag1)=1-FVAR(17)
 Sof(Cu1A)=FVAR(17)
 Sof(Ag2)=1-FVAR(18)
 Sof(Cu2A)=FVAR(18)
 Sof(Cu3A)=1-FVAR(19)
 Sof(Ag3)=FVAR(19)
 Sof(Cu6A)=1-FVAR(20)
 Sof(Ag6)=FVAR(20)
 Sof(Ag4)=1-FVAR(21)
 Sof(Cu4A)=FVAR(21)
 Sof(Ag5)=1-FVAR(22)
 Sof(Cu5A)=FVAR(22)
 Fixed X: C36I(0.744469) C40C(0.57875)
 Fixed Y: C36I(0.20772) C40C(1.05063)
 Fixed Z: C36I(0.732949) C40C(0.31687)
7.a Secondary CH2 refined with riding coordinates:
 C5FB(H5FA,H5FB), C14A(H14A,H14B), C15A(H15A,H15B), C16A(H16A,H16B), C16C(H16F,
 H16G), C16D(H16H,H16I), C16E(H16J,H16K), C16F(H16M,H16N), C16G(H16O,H16P),
 C16H(H16Q,H16R), C16I(H16S,H16T), C16J(H16U,H16V), C16K(H16W,H16X), C17A(H17A,
 H17B), C17B(H17C,H17D), C17C(H17E,H17F), C17D(H17G,H17H), C17E(H17I,H17J),
 C17F(H17K,H17M), C17G(H17N,H17O), C17H(H17P,H17Q), C17I(H17R,H17S), C17J(H17T,
 H17U), C17K(H17V,H17W), C18A(H18A,H18B), C18B(H18C,H18D), C18C(H18E,H18F),
 C18D(H18G,H18H), C18E(H18I,H18J), C18F(H18K,H18M), C18F(H18N,H18O), C18G(H18P,
 H18Q), C18H(H18R,H18S), C18I(H18T,H18U), C18J(H18V,H18W), C18K(H18X,H18Y),
 C19B(H19A,H19B), C19C(H19C,H19D), C19D(H19E,H19F), C19E(H19G,H19H), C19F(H19I,
 H19J), C19G(H19K,H19M), C19H(H19N,H19O), C19I(H19P,H19Q), C19J(H19R,H19S),
 C19K(H19T,H19U), C20A(H20A,H20B), C20B(H20C,H20D), C20C(H20E,H20F), C20D(H20G,
 H20H), C20E(H20I,H20J), C20F(H20K,H20L), C20G(H20M,H20N), C20G(H20O,H20P),
 C20H(H20Q,H20R), C20I(H20S,H20T), C20I(H20U,H20V), C20J(H20W,H20X), C20K(H20Y,
 HC), C21A(H21A,H21B), C21B(H21C,H21D), C21D(H21E,H21F), C22A(H22A,H22B),
 C22B(H22C,H22D), C22C(H22E,H22F), C22D(H22G,H22H), C22D(H22I,H22J), C22E(H22K,
 H22L), C22F(H22M,H22N), C22G(H22O,H22P), C22H(H22Q,H22R), C22I(H22S,H22T),
 C22J(H22U,H22V), C22K(H22W,H22X), C22L(H22Y,HD), C23A(H23A,H23B), C23B(H23C,
 H23D), C23C(H23E,H23F), C23D(H23G,H23H), C23E(H23I,H23J), C23F(H23K,H23L),
 C23F(H23M,H23N), C23G(H23O,H23P), C23H(H23Q,H23R), C23I(H23S,H23T), C23I(H23U,
 H23V), C23J(H23W,H23X), C23K(H23Y,HE), C23K(HF,HG), C23L(H23Z,HH), C24B(H24D,
 H24E), C24B(H24F,H24G), C24C(H24H,H24I), C24D(H24J,H24K), C24E(H24L,H24M),
 C24F(H24N,H24O), C24G(H24P,H24Q), C24H(H24R,H24S), C24I(H24T,H24U), C24J(H24V,
 H24W), C24K(H24X,H24Y), C24L(H24Z,HI), C25A(H25A,H25B), C25B(H25C,H25D),
 C25C(H25E,H25F), C25D(H25G,H25H), C25E(H25I,H25J), C25E(H25K,H25L), C25F(H25M,
 H25N), C25G(H25O,H25P), C25H(H25Q,H25R), C25I(H25S,H25T), C25J(H25U,H25V),
 C25K(H25W,H25X), C25L(H25Y,HJ), C26B(H26A,H26B), C26C(H26C,H26D), C26E(H26H,
 H26I), C26F(H26J,H26K), C26G(H26L,H26M), C26H(H26N,H26O), C26I(H26P,H26Q),
 C46J(H46A,H46B), C26K(H26R,H26S), C26L(H26T,H26U), C28B(H28D,H28E), C28D(H28I,
 H28J), C28E(H28K,H28L), C28H(H28S,H28T), C28K(H28Z,HN), C28L(H28,HO),
 C29A(H29A,H29B), C29B(H29C,H29D), C29C(H29E,H29F), C29D(H29G,H29H), C29F(H29L,
 H29M), C29G(H29N,H29O), C29H(H29P,H29Q), C29I(H29R,H29S), C29J(H29T,H29U),
 C29K(H29V,H29W), C29L(H29X,H29Y), C30A(H30A,H30B), C30C(H30F,H30G), C30F(H30K,
 H30L), C30G(H30M,H30N), C30H(H30O,H30P), C30I(H30Q,H30R), C30J(H30S,H30T),
 C30K(H30U,H30V), C30L(H30W,H30X), C31A(H31A,H31B), C31C(H31C,H31D), C31F(H31E,
 H31F), C31G(H31G,H31H), C31H(H31I,H31J), C31I(H31K,H31L), C31J(H31M,H31N),
 C31L(H31R,H31S), C32A(H32A,H32B), C32C(H32C,H32D), C32F(H32E,H32F), C32G(H32G,
 H32H), C32H(H32I,H32J), C32I(H32K,H32L), C32J(H32M,H32N), C32L(H32O,H32P),
 C33A(H33A,H33B), C33C(H33C,H33D), C33F(H33E,H33F), C33G(H33G,H33H), C33I(H33L,
 H33M), C33J(H33N,H33O), C34G(H34D,H34E), C34I(H34F,H34G), C35A(H35A,H35B),
 C35C(H35C,H35D), C35G(H35E,H35F), C35I(H35G,H35H), C35J(H35I,H35J), C35L(H35K,
 H35L), C36A(H36A,H36B), C36C(H36C,H36D), C36G(H36E,H36F), C36J(H36J,H36K),
 C36L(H36L,H36M), C37A(H37A,H37B), C37C(H37C,H37D), C37G(H37E,H37F), C37J(H37G,
 H37H), C37L(H37I,H37J), C38A(H38A,H38B), C38C(H38C,H38D), C38J(H38H,H38I),
 C38L(H38J,H38K), C39A(H39A,H39B), C39C(H39C,H39D), C39J(H39E,H39F), C39L(H39G,
 H39H), C41L(H41A,H41B), C42L(H42A,H42B), C43L(H43A,H43B), C44L(H44A,H44B),
 C45L(H45A,H45B)
7.b Aromatic/amide H refined with riding coordinates:
 C2A(H2A), C3A(H3A), C4A(H4A), C4B(H4B), C4C(H4C), C4D(H4D), C4E(H4E),
 C4F(H4F), C4G(H4G), C4H(H4H), C4I(H4I), C4J(H4J), C4K(H4K), C4L(H4L), C5A(H5A),
  C5H(H5H), C6B(H6B), C6C(H6C), C6D(H6D), C6E(H6E), C6F(H6F), C6G(H6G),
 C6I(H6I), C6J(H6J), C6K(H6K), C6L(H6L), C7B(H7B), C7C(H7C), C7D(H7D), C7E(H7E),
  C7F(H7F), C7G(H7G), C7I(H7I), C7J(H7J), C7K(H7K), C7L(H7L), C8A(H8A),
 C8H(H8H), C9A(H9A), C13L(H13L), C12L(H12L), C11L(H11L), C10L(H10L), C10B(H10B),
  C10C(H10C), C10D(H10D), C10E(H10E), C10F(H10F), C10G(H10G), C10H(H10H),
 C10I(H10I), C10J(H10J), C10K(H10K), C11A(H11A), C11B(H11B), C11C(H11C),
 C11D(H11D), C11E(H11E), C11F(H11F), C11G(H11G), C11H(H11H), C11I(H11I),
 C11J(H11J), C11K(H11K), C12B(H12B), C12C(H12C), C12D(H12D), C12E(H12E),
 C12F(H12F), C12G(H12G), C12H(H12H), C12I(H12I), C12J(H12J), C12K(H12K),
 C13B(H13D), C13C(H13E), C13D(H13F), C13E(H13G), C13F(H13H), C13G(H13I),
 C13H(H13J), C13I(H13K), C13J(H13M), C13K(H13N), C19L(H19L), C18L(H18L),
 C17L(H17L), C16L(H16L)
7.c Fitted hexagon refined as free rotating group:
 C9L(C14L,C13L,C12L,C11L,C10L), C15L(C20L,C19L,C18L,C17L,C16L)
7.d Idealised Me refined as rotating group:
 C13A(H13A,H13B,H13C), C15C(H15C,H15D,H15E), C15D(H15F,H15G,H15H), C15E(H15I,
 H15J,H15K), C15F(H15L,H15M,H15N), C15G(H15O,H15P,H15Q), C15H(H15R,H15S,H15T),
 C15I(H15U,H15V,H15W), C15J(H15X,H15Y,H), C15K(H15Z,HA,HB), C16B(H16C,H16D,
 H16E), C21L(H21G,H21H,H21I), C24A(H24A,H24B,H24C), C26D(H26E,H26F,H26G),
 C27B(H27A,H27B,H27C), C27C(H27D,H27E,H27F), C27E(H27G,H27H,H27I), C27F(H27J,
 H27K,H27L), C27G(H27M,H27N,H27O), C27H(H27P,H27Q,H27R), C27I(H27S,H27T,H27U),
 C27J(H27V,H27W,H27X), C27K(H27Y,HK,HL), C28A(H28A,H28B,H28C), C28C(H28F,H28G,
 H28H), C28F(H28M,H28N,H28O), C28G(H28P,H28Q,H28R), C28I(H28U,H28V,H28W),
 C28J(H28X,H28Y,HM), C29E(H29I,H29J,H29K), C30B(H30C,H30D,H30E), C30D(H30H,H30I,
 H30J), C31K(H31O,H31P,H31Q), C33H(H33I,H33J,H33K), C33L(H33P,H33Q,H33R),
 C34F(H34A,H34B,H34C), C34L(H34H,H34I,H34J), C36I(H36G,H36H,H36I), C38G(H38E,
 H38F,H38G), C40A(H40A,H40B,H40C), C40C(H40D,H40E,H40F), C40J(H40G,H40H,H40I),
 C46L(H46C,H46D,H46E)
;
_olex2_submission_special_instructions 'No special instructions were received'

loop_
_space_group_symop_operation_xyz
'x, y, z'
'-x, y, -z+1/2'
'x+1/2, y+1/2, z'
'-x+1/2, y+1/2, -z+1/2'
'-x, -y, -z'
'x, -y, z-1/2'
'-x+1/2, -y+1/2, -z'
'x+1/2, -y+1/2, z-1/2'

loop_
_atom_site_label
_atom_site_type_symbol
_atom_site_fract_x
_atom_site_fract_y
_atom_site_fract_z
_atom_site_U_iso_or_equiv
_atom_site_adp_type
_atom_site_occupancy
_atom_site_site_symmetry_order
_atom_site_calc_flag
_atom_site_refinement_flags_posn
_atom_site_refinement_flags_adp
_atom_site_refinement_flags_occupancy
_atom_site_disorder_assembly
_atom_site_disorder_group
Au1 Au 0.63334(2) 0.82503(2) 0.49001(2) 0.09429(7) Uani 1 1 d . U . . .
Au2 Au 0.61712(2) 0.66076(2) 0.48381(2) 0.08014(7) Uani 1 1 d . . . . .
Au3 Au 0.60518(2) 0.53979(2) 0.43375(2) 0.09730(8) Uani 1 1 d . . . . .
Au4 Au 0.59697(2) 0.65999(2) 0.57090(2) 0.09254(8) Uani 1 1 d . . . . .
Au5 Au 0.62529(2) 0.59675(2) 0.55456(2) 0.07980(7) Uani 1 1 d . . . . .
Au6 Au 0.65735(2) 0.46462(2) 0.58782(2) 0.10462(10) Uani 1 1 d D U . . .
Ag1 Ag 0.61791(2) 0.71402(3) 0.43170(2) 0.11543(18) Uani 0.765(2) 1 d . . P A 4
Ag2 Ag 0.64108(2) 0.73597(3) 0.54742(2) 0.08398(15) Uani 0.5987(19) 1 d . . P A 6
Ag3 Ag 0.60259(2) 0.51381(4) 0.48925(2) 0.1064(3) Uani 0.208(2) 1 d . . P A 7
Ag4 Ag 0.62959(2) 0.53664(3) 0.61121(2) 0.09520(18) Uani 0.619(2) 1 d . . P A 12
Ag5 Ag 0.58938(2) 0.68591(4) 0.50306(2) 0.0937(2) Uani 0.200(2) 1 d . . P A 14
Ag6 Ag 0.65008(2) 0.55559(4) 0.53301(2) 0.1161(2) Uani 0.485(2) 1 d . . P A 9
C1A C 0.65592(6) 0.9420(4) 0.34432(10) 0.109(2) Uani 1 1 d . . . . .
C1B C 0.63624(6) 0.8456(3) 0.53140(11) 0.0942(16) Uani 1 1 d . U . . .
C1C C 0.60437(6) 0.6120(3) 0.40497(10) 0.0965(17) Uani 1 1 d . . . . .
C1D C 0.60522(7) 0.4577(3) 0.45802(11) 0.0967(19) Uani 1 1 d . . . . .
C1E C 0.65206(7) 0.6528(3) 0.58511(10) 0.0829(17) Uani 1 1 d . . . . .
C1F C 0.59764(6) 0.5448(3) 0.52290(10) 0.0858(16) Uani 1 1 d . . . . .
C1G C 0.60553(7) 0.5952(3) 0.60808(12) 0.1019(19) Uani 1 1 d . . . . .
C1H C 0.58668(7) 0.7368(3) 0.53679(10) 0.1042(19) Uani 1 1 d . . . . .
C1I C 0.65460(7) 0.4629(3) 0.62261(10) 0.1096(18) Uani 1 1 d D U . . .
C1J C 0.66257(8) 0.4554(3) 0.55365(13) 0.105(2) Uani 1 1 d . U . . .
C1K C 0.64867(6) 0.6527(3) 0.50935(10) 0.0856(17) Uani 1 1 d . . . . .
C1L C 0.58613(7) 0.6691(3) 0.45934(10) 0.0834(17) Uani 1 1 d . . . . .
C2A C 0.66454(8) 0.9647(4) 0.32963(12) 0.128(3) Uani 1 1 d . . . . .
H2A H 0.679345 0.973301 0.342863 0.154 Uiso 1 1 calc R . . . .
C2B C 0.63794(5) 0.8620(3) 0.55553(9) 0.0861(13) Uani 1 1 d . U . . .
C2C C 0.60348(8) 0.6429(3) 0.38360(11) 0.108(2) Uani 1 1 d . . . . .
C2D C 0.60391(6) 0.4066(3) 0.47132(11) 0.1009(19) Uani 1 1 d . . . . .
C2E C 0.66860(6) 0.6849(2) 0.60396(10) 0.0788(17) Uani 1 1 d . . . . .
C2F C 0.58006(7) 0.5193(3) 0.50246(11) 0.0903(18) Uani 1 1 d . . . . .
C2G C 0.60768(6) 0.5656(3) 0.63094(13) 0.110(2) Uani 1 1 d . . . . .
C2H C 0.58098(7) 0.7842(3) 0.51706(10) 0.0972(18) Uani 1 1 d . . . . .
C2I C 0.65490(7) 0.4523(3) 0.64666(9) 0.1046(19) Uani 1 1 d D U . . .
C2J C 0.66603(8) 0.4479(3) 0.53415(14) 0.111(2) Uani 1 1 d . U . . .
C2K C 0.66775(6) 0.6565(3) 0.52753(11) 0.096(2) Uani 1 1 d . . . . .
C2L C 0.56683(6) 0.6703(3) 0.44538(9) 0.0797(16) Uani 1 1 d . . . . .
C3A C 0.65196(8) 0.9752(4) 0.29590(12) 0.132(2) Uani 1 1 d . . . . .
H3A H 0.658243 0.990219 0.286030 0.158 Uiso 1 1 calc R . . . .
C3B C 0.63380(5) 0.8726(2) 0.62385(8) 0.0637(12) Uani 1 1 d . . . . .
C3C C 0.57771(7) 0.6982(4) 0.29641(10) 0.107(2) Uani 1 1 d . . . . .
C3D C 0.60973(7) 0.2738(3) 0.53104(12) 0.094(2) Uani 1 1 d . . . . .
C3E C 0.71038(6) 0.8200(2) 0.65438(11) 0.0839(18) Uani 1 1 d . . . . .
C3F C 0.53166(7) 0.4194(3) 0.43845(12) 0.103(2) Uani 1 1 d . . . . .
C3G C 0.61703(7) 0.5762(3) 0.71142(11) 0.100(2) Uani 1 1 d . . . . .
C3H C 0.57251(7) 0.8468(3) 0.49693(10) 0.0936(19) Uani 1 1 d . . . . .
C3I C 0.65525(7) 0.3240(3) 0.70236(11) 0.0852(18) Uani 1 1 d . . . . .
C3J C 0.66958(7) 0.4576(4) 0.46503(14) 0.128(3) Uani 1 1 d D . . . .
C3K C 0.72472(6) 0.6093(3) 0.58384(12) 0.0944(19) Uani 1 1 d . . . . .
C3L C 0.51178(6) 0.7029(3) 0.41434(10) 0.106(2) Uani 1 1 d D . . . .
C4A C 0.63099(8) 0.9648(4) 0.27664(11) 0.128(2) Uani 1 1 d . . . . .
H4A H 0.622450 0.973889 0.253434 0.154 Uiso 1 1 calc R . . . .
C4B C 0.63148(6) 0.8468(3) 0.59675(9) 0.0795(16) Uani 1 1 d . . . . .
H4B H 0.625175 0.801766 0.587710 0.095 Uiso 1 1 calc R . . . .
C4C C 0.58050(7) 0.6738(4) 0.32466(12) 0.121(2) Uani 1 1 d . . . . .
H4C H 0.568703 0.659649 0.323529 0.146 Uiso 1 1 calc R . . . .
C4D C 0.61279(7) 0.3332(3) 0.51892(12) 0.094(2) Uani 1 1 d . . . . .
H4D H 0.622286 0.368935 0.533988 0.113 Uiso 1 1 calc R . . . .
C4E C 0.69063(6) 0.7907(3) 0.63407(10) 0.0810(17) Uani 1 1 d . . . . .
H4E H 0.678305 0.818581 0.625037 0.097 Uiso 1 1 calc R . . . .
C4F C 0.55315(6) 0.4361(3) 0.46159(11) 0.1029(19) Uani 1 1 d . . . . .
H4F H 0.563633 0.406893 0.463882 0.124 Uiso 1 1 calc R . . . .
C4G C 0.61611(7) 0.5955(3) 0.68500(12) 0.103(2) Uani 1 1 d . . . . .
H4G H 0.619261 0.642761 0.682907 0.124 Uiso 1 1 calc R . . . .
C4H C 0.55584(8) 0.8833(3) 0.49300(11) 0.115(2) Uani 1 1 d . . . . .
H4H H 0.550840 0.867623 0.504699 0.138 Uiso 1 1 calc R . . . .
C4I C 0.65428(7) 0.3510(3) 0.67702(11) 0.0896(19) Uani 1 1 d . . . . .
H4I H 0.652120 0.320415 0.660409 0.108 Uiso 1 1 calc R . . . .
C4J C 0.66196(8) 0.4692(4) 0.48193(14) 0.125(3) Uani 1 1 d . . . . .
H4J H 0.650276 0.500076 0.473408 0.151 Uiso 1 1 calc R . . . .
C4K C 0.70343(6) 0.6024(3) 0.55898(12) 0.094(2) Uani 1 1 d . . . . .
H4K H 0.697597 0.558398 0.547831 0.113 Uiso 1 1 calc R . . . .
C4L C 0.53338(7) 0.7105(4) 0.43271(11) 0.106(2) Uani 1 1 d . . . . .
H4L H 0.540786 0.744199 0.450240 0.127 Uiso 1 1 calc R . . . .
C5A C 0.62162(8) 0.9403(4) 0.29092(11) 0.111(2) Uani 1 1 d . . . . .
H5A H 0.606764 0.932720 0.277529 0.133 Uiso 1 1 calc R . . . .
C5B C 0.63857(5) 0.8882(3) 0.58258(8) 0.0784(15) Uani 1 1 d . . . . .
C5C C 0.60108(8) 0.6707(4) 0.35466(10) 0.107(2) Uani 1 1 d . . . . .
C5D C 0.60224(6) 0.3422(3) 0.48496(12) 0.0967(19) Uani 1 1 d . . . . .
C5E C 0.68910(6) 0.7164(3) 0.62683(9) 0.0765(15) Uani 1 1 d . . . . .
C5F C 0.55892(6) 0.4963(3) 0.48119(10) 0.0868(16) Uani 1 1 d . . . . .
C5FB C 0.68636(9) 0.2525(6) 0.5880(2) 0.222(3) Uani 0.509(6) 1 d D . P B 2
H5FA H 0.685124 0.299994 0.594986 0.266 Uiso 0.509(6) 1 calc R . P B 2
H5FB H 0.678217 0.253168 0.563594 0.266 Uiso 0.509(6) 1 calc R . P B 2
C5G C 0.61040(7) 0.5442(3) 0.66068(11) 0.0967(19) Uani 1 1 d . . . . .
C5H C 0.54661(9) 0.9416(4) 0.47240(13) 0.122(3) Uani 1 1 d . . . . .
H5H H 0.535338 0.966018 0.469916 0.147 Uiso 1 1 calc R . . . .
C5I C 0.65647(7) 0.4252(3) 0.67514(10) 0.095(2) Uani 1 1 d D . . . .
C5J C 0.67202(8) 0.4335(3) 0.51322(15) 0.117(3) Uani 1 1 d . . . . .
C5K C 0.69047(6) 0.6612(3) 0.55035(11) 0.0869(17) Uani 1 1 d . . . . .
C5L C 0.54433(6) 0.6681(3) 0.42532(10) 0.0833(17) Uani 1 1 d . . . . .
C6A C 0.63447(6) 0.9276(3) 0.32481(8) 0.0938(17) Uani 1 1 d . . . . .
C6B C 0.64756(5) 0.9554(3) 0.59619(9) 0.0805(14) Uani 1 1 d . . . . .
H6B H 0.651954 0.983922 0.586113 0.097 Uiso 1 1 calc R . . . .
C6C C 0.61809(8) 0.6906(4) 0.35625(11) 0.113(2) Uani 1 1 d . . . . .
H6C H 0.631969 0.687547 0.376810 0.135 Uiso 1 1 calc R . . . .
C6D C 0.58893(7) 0.2875(3) 0.46370(11) 0.097(2) Uani 1 1 d . . . . .
H6D H 0.581718 0.292313 0.440498 0.116 Uiso 1 1 calc R . . . .
C6E C 0.70720(6) 0.6774(3) 0.64128(11) 0.0848(18) Uani 1 1 d . . . . .
H6E H 0.706021 0.627944 0.636807 0.102 Uiso 1 1 calc R . . . .
C6F C 0.54345(6) 0.5379(3) 0.47772(10) 0.0856(16) Uani 1 1 d . . . . .
H6F H 0.547511 0.578025 0.491706 0.103 Uiso 1 1 calc R . . . .
C6G C 0.60660(6) 0.4738(3) 0.66468(11) 0.0916(19) Uani 1 1 d . . . . .
H6G H 0.603071 0.438980 0.648551 0.110 Uiso 1 1 calc R . . . .
C6H C 0.55398(9) 0.9643(3) 0.45534(13) 0.114(3) Uani 1 1 d . . . . .
C6I C 0.65945(7) 0.4675(3) 0.70015(12) 0.097(2) Uani 1 1 d . . . . .
H6I H 0.661056 0.517247 0.699336 0.116 Uiso 1 1 calc R . . . .
C6J C 0.68966(10) 0.3894(4) 0.52581(16) 0.137(3) Uani 1 1 d . . . . .
H6J H 0.697178 0.368367 0.547192 0.164 Uiso 1 1 calc R . . . .
C6K C 0.69911(6) 0.7278(3) 0.56443(11) 0.0902(19) Uani 1 1 d . . . . .
H6K H 0.690130 0.767939 0.557524 0.108 Uiso 1 1 calc R . . . .
C6L C 0.53348(6) 0.6172(3) 0.40030(10) 0.0907(18) Uani 1 1 d . . . . .
H6L H 0.541068 0.586525 0.396260 0.109 Uiso 1 1 calc R . . . .
C7A C 0.62926(6) 0.9042(4) 0.34655(9) 0.104(2) Uani 1 1 d . . . . .
C7B C 0.65007(6) 0.9801(3) 0.62324(9) 0.0870(16) Uani 1 1 d . . . . .
H7B H 0.656130 1.025599 0.632027 0.104 Uiso 1 1 calc R . . . .
C7C C 0.61539(7) 0.7147(4) 0.32861(12) 0.106(2) Uani 1 1 d . . . . .
H7C H 0.627239 0.729711 0.330046 0.128 Uiso 1 1 calc R . . . .
C7D C 0.58599(7) 0.2275(3) 0.47528(12) 0.104(2) Uani 1 1 d . . . . .
H7D H 0.576849 0.190983 0.460385 0.125 Uiso 1 1 calc R . . . .
C7E C 0.72690(6) 0.7070(3) 0.66192(11) 0.0927(19) Uani 1 1 d . . . . .
H7E H 0.739227 0.678585 0.671800 0.111 Uiso 1 1 calc R . . . .
C7F C 0.52216(6) 0.5220(3) 0.45423(11) 0.0928(18) Uani 1 1 d . . . . .
H7F H 0.511719 0.551651 0.451865 0.111 Uiso 1 1 calc R . . . .
C7G C 0.60800(7) 0.4556(3) 0.69186(12) 0.098(2) Uani 1 1 d . . . . .
H7G H 0.605256 0.408195 0.694548 0.118 Uiso 1 1 calc R . . . .
C7H C 0.57085(8) 0.9291(3) 0.45951(11) 0.103(2) Uani 1 1 d . . . . .
C7I C 0.66017(7) 0.4414(3) 0.72542(12) 0.092(2) Uani 1 1 d . . . . .
H7I H 0.662318 0.471717 0.742117 0.110 Uiso 1 1 calc R . . . .
C7J C 0.69588(10) 0.3775(4) 0.50538(16) 0.139(3) Uani 1 1 d . . . . .
H7J H 0.707119 0.345529 0.512587 0.167 Uiso 1 1 calc R . . . .
C7K C 0.72039(6) 0.7348(3) 0.58800(12) 0.100(2) Uani 1 1 d . . . . .
H7K H 0.726324 0.780000 0.597430 0.120 Uiso 1 1 calc R . . . .
C7L C 0.51184(7) 0.6110(3) 0.38143(11) 0.099(2) Uani 1 1 d . . . . .
H7L H 0.504354 0.578485 0.363420 0.119 Uiso 1 1 calc R . . . .
C8A C 0.60989(7) 0.8848(4) 0.33915(11) 0.111(2) Uani 1 1 d . . . . .
H8A H 0.597034 0.887263 0.317069 0.134 Uiso 1 1 calc R . . . .
C8B C 0.64371(5) 0.9385(2) 0.63809(9) 0.0726(14) Uani 1 1 d . . . . .
C8C C 0.59501(6) 0.7172(4) 0.29828(10) 0.102(2) Uani 1 1 d . . . . .
C8D C 0.59638(7) 0.2208(3) 0.50859(12) 0.094(2) Uani 1 1 d . . . . .
C8E C 0.72860(6) 0.7793(3) 0.66820(11) 0.0866(18) Uani 1 1 d . . . . .
C8F C 0.51616(7) 0.4630(3) 0.43423(12) 0.097(2) Uani 1 1 d . . . . .
C8G C 0.61344(6) 0.5065(3) 0.71545(11) 0.0875(18) Uani 1 1 d . . . . .
C8H C 0.57975(7) 0.8703(3) 0.47967(11) 0.098(2) Uani 1 1 d . . . . .
H8H H 0.590864 0.845575 0.481832 0.118 Uiso 1 1 calc R . . . .
C8I C 0.65763(6) 0.3676(3) 0.72618(10) 0.0829(18) Uani 1 1 d . . . . .
C8J C 0.68590(9) 0.4114(4) 0.47567(16) 0.132(3) Uani 1 1 d . . . . .
C8K C 0.73342(6) 0.6763(3) 0.59829(11) 0.0939(19) Uani 1 1 d . . . . .
C8L C 0.50109(6) 0.6523(3) 0.38878(11) 0.098(2) Uani 1 1 d . . . . .
C9A C 0.61014(7) 0.8618(4) 0.36512(10) 0.108(2) Uani 1 1 d . . . . .
H9A H 0.597232 0.849635 0.361069 0.129 Uiso 1 1 calc R . . . .
C9B C 0.64423(6) 0.9484(2) 0.66690(9) 0.0776(15) Uani 1 1 d . . . . .
C9C C 0.58746(7) 0.7408(4) 0.26518(11) 0.116(2) Uani 1 1 d . . . . .
C9D C 0.59612(6) 0.1650(3) 0.52845(12) 0.091(2) Uani 1 1 d . . . . .
C9E C 0.74715(6) 0.8256(3) 0.68706(12) 0.094(2) Uani 1 1 d . . . . .
C9F C 0.49528(7) 0.4381(4) 0.40660(13) 0.109(2) Uani 1 1 d . . . . .
C9G C 0.61618(7) 0.5009(4) 0.74660(13) 0.110(2) Uani 1 1 d . . . . .
C9H C 0.54686(9) 1.0205(4) 0.43145(14) 0.126(3) Uani 1 1 d . . . . .
C9I C 0.65618(6) 0.3250(3) 0.74839(10) 0.0837(17) Uani 1 1 d . . . . .
C9J C 0.68955(9) 0.4072(4) 0.45054(15) 0.142(3) Uani 1 1 d . . . . .
C9K C 0.75606(6) 0.6676(3) 0.62507(13) 0.101(2) Uani 1 1 d . . . . .
C9L C 0.47892(8) 0.6671(4) 0.37859(14) 0.0965(17) Uani 0.338(2) 1 d . U P C 1
C14L C 0.47713(12) 0.7231(4) 0.3944(2) 0.0983(17) Uani 0.338(2) 1 d DG U P C 1
C13L C 0.45874(15) 0.7312(6) 0.3913(3) 0.1084(19) Uani 0.338(2) 1 d G U P C 1
H13L H 0.457517 0.769481 0.402114 0.130 Uiso 0.338(2) 1 calc R . P C 1
C12L C 0.44214(12) 0.6834(6) 0.3723(3) 0.112(2) Uani 0.338(2) 1 d G U P C 1
H12L H 0.429570 0.688969 0.370165 0.134 Uiso 0.338(2) 1 calc R . P C 1
C11L C 0.44393(11) 0.6274(6) 0.3565(3) 0.107(2) Uani 0.338(2) 1 d G U P C 1
H11L H 0.432580 0.594751 0.343502 0.128 Uiso 0.338(2) 1 calc R . P C 1
C10L C 0.46231(11) 0.6193(4) 0.3596(2) 0.100(2) Uani 0.338(2) 1 d G U P C 1
H10L H 0.463536 0.581046 0.348789 0.120 Uiso 0.338(2) 1 calc R . P C 1
C10A C 0.62907(6) 0.8564(3) 0.39691(9) 0.0982(18) Uani 1 1 d . . . . .
C10B C 0.65304(7) 1.0020(3) 0.69093(12) 0.099(2) Uani 1 1 d . . . . .
H10B H 0.659604 1.041815 0.689268 0.119 Uiso 1 1 calc R . . . .
C10C C 0.59839(7) 0.7661(4) 0.25492(11) 0.132(3) Uani 1 1 d . . . . .
H10C H 0.613421 0.768670 0.269819 0.158 Uiso 1 1 calc R . . . .
C10D C 0.58569(7) 0.1000(3) 0.51927(14) 0.105(2) Uani 1 1 d . . . . .
H10D H 0.576162 0.087340 0.496431 0.126 Uiso 1 1 calc R . . . .
C10E C 0.76864(7) 0.8114(3) 0.70462(14) 0.110(2) Uani 1 1 d . . . . .
H10E H 0.773442 0.764681 0.705625 0.132 Uiso 1 1 calc R . . . .
C10F C 0.47543(8) 0.4639(4) 0.39240(15) 0.135(3) Uani 1 1 d . . . . .
H10F H 0.473602 0.505102 0.401069 0.161 Uiso 1 1 calc R . . . .
C10G C 0.61393(8) 0.4441(4) 0.76127(14) 0.129(3) Uani 1 1 d . . . . .
H10G H 0.609834 0.398569 0.751134 0.155 Uiso 1 1 calc R . . . .
C10H C 0.53045(11) 1.0696(4) 0.41711(16) 0.145(3) Uani 1 1 d . . . . .
H10H H 0.521392 1.071081 0.423171 0.174 Uiso 1 1 calc R . . . .
C10I C 0.65666(7) 0.3439(4) 0.77510(13) 0.108(2) Uani 1 1 d . . . . .
H10I H 0.658577 0.392168 0.781778 0.130 Uiso 1 1 calc R . . . .
C10J C 0.70452(10) 0.3715(5) 0.45057(19) 0.174(4) Uani 1 1 d . . . . .
H10J H 0.714983 0.342801 0.468843 0.209 Uiso 1 1 calc R . . . .
C10K C 0.77139(7) 0.7157(4) 0.64759(14) 0.122(3) Uani 1 1 d . . . . .
H10K H 0.767930 0.764355 0.646452 0.146 Uiso 1 1 calc R . . . .
C11A C 0.64802(7) 0.8716(4) 0.40385(10) 0.113(2) Uani 1 1 d . . . . .
H11A H 0.660910 0.863984 0.425515 0.135 Uiso 1 1 calc R . . . .
C11B C 0.65222(9) 0.9973(3) 0.71663(12) 0.120(2) Uani 1 1 d . . . . .
H11B H 0.658026 1.034061 0.732740 0.144 Uiso 1 1 calc R . . . .
C11C C 0.58711(9) 0.7883(5) 0.22216(14) 0.168(3) Uani 1 1 d . . . . .
H11C H 0.594300 0.808053 0.214506 0.201 Uiso 1 1 calc R . . . .
C11D C 0.58904(8) 0.0544(3) 0.54284(15) 0.118(3) Uani 1 1 d . . . . .
H11D H 0.582124 0.009621 0.536477 0.141 Uiso 1 1 calc R . . . .
C11E C 0.78275(7) 0.8667(3) 0.72049(16) 0.132(3) Uani 1 1 d . . . . .
H11E H 0.797504 0.857035 0.733688 0.158 Uiso 1 1 calc R . . . .
C11F C 0.45790(10) 0.4287(5) 0.36498(17) 0.164(4) Uani 1 1 d . . . . .
H11F H 0.443965 0.445689 0.354619 0.196 Uiso 1 1 calc R . . . .
C11G C 0.61791(11) 0.4564(6) 0.79138(16) 0.175(4) Uani 1 1 d . . . . .
H11G H 0.616863 0.417846 0.802279 0.210 Uiso 1 1 calc R . . . .
C11H C 0.52769(14) 1.1157(4) 0.39418(19) 0.191(5) Uani 1 1 d . . . . .
H11H H 0.516568 1.149447 0.384646 0.229 Uiso 1 1 calc R . . . .
C11I C 0.65430(8) 0.2917(4) 0.79229(14) 0.125(3) Uani 1 1 d . . . . .
H11I H 0.654735 0.304205 0.810721 0.150 Uiso 1 1 calc R . . . .
C11J C 0.70376(11) 0.3791(7) 0.42357(19) 0.209(5) Uani 1 1 d . . . . .
H11J H 0.713326 0.352603 0.422319 0.251 Uiso 1 1 calc R . . . .
C11K C 0.79198(8) 0.6918(4) 0.67196(15) 0.132(3) Uani 1 1 d . . . . .
H11K H 0.802731 0.724432 0.687347 0.159 Uiso 1 1 calc R . . . .
C12A C 0.64817(7) 0.8981(4) 0.37894(10) 0.102(2) Uani 1 1 d . . . . .
C12B C 0.64292(8) 0.9388(3) 0.71933(11) 0.111(2) Uani 1 1 d . . . . .
H12B H 0.642352 0.935862 0.737314 0.133 Uiso 1 1 calc R . . . .
C12C C 0.56502(9) 0.7813(5) 0.20051(15) 0.172(4) Uani 1 1 d . . . . .
H12C H 0.557447 0.794235 0.177840 0.206 Uiso 1 1 calc R . . . .
C12D C 0.60277(8) 0.0739(3) 0.57658(15) 0.119(3) Uani 1 1 d . . . . .
H12D H 0.605109 0.042599 0.593122 0.142 Uiso 1 1 calc R . . . .
C12E C 0.77612(8) 0.9361(4) 0.71783(17) 0.139(3) Uani 1 1 d . . . . .
H12E H 0.786132 0.973761 0.727984 0.167 Uiso 1 1 calc R . . . .
C12F C 0.46111(9) 0.3697(5) 0.35338(18) 0.177(4) Uani 1 1 d . . . . .
H12F H 0.448984 0.346982 0.334483 0.212 Uiso 1 1 calc R . . . .
C12G C 0.62330(12) 0.5218(6) 0.80602(16) 0.194(5) Uani 1 1 d . . . . .
H12G H 0.625181 0.528235 0.826136 0.233 Uiso 1 1 calc R . . . .
C12H C 0.53950(15) 1.1161(5) 0.3845(2) 0.197(5) Uani 1 1 d . . . . .
H12H H 0.536919 1.149553 0.368464 0.237 Uiso 1 1 calc R . . . .
C12I C 0.65135(7) 0.2226(4) 0.78196(13) 0.110(2) Uani 1 1 d . . . . .
H12I H 0.649744 0.187091 0.793467 0.131 Uiso 1 1 calc R . . . .
C12J C 0.68910(12) 0.4254(7) 0.3970(2) 0.231(6) Uani 1 1 d . . . . .
H12J H 0.689549 0.431213 0.378969 0.277 Uiso 1 1 calc R . . . .
C12K C 0.79663(8) 0.6224(4) 0.67367(15) 0.132(3) Uani 1 1 d . . . . .
H12K H 0.810554 0.606828 0.691278 0.158 Uiso 1 1 calc R . . . .
C13A C 0.7023(3) 0.5732(6) 0.3706(3) 0.328(9) Uani 0.526(5) 1 d D U P D 1
H13A H 0.712354 0.533635 0.380900 0.493 Uiso 0.526(5) 1 calc GR . P D 1
H13B H 0.701283 0.591087 0.351615 0.493 Uiso 0.526(5) 1 calc GR . P D 1
H13C H 0.688325 0.556828 0.362831 0.493 Uiso 0.526(5) 1 calc GR . P D 1
C13B C 0.63460(8) 0.8854(3) 0.69658(10) 0.106(2) Uani 1 1 d . . . . .
H13D H 0.628248 0.845718 0.698759 0.127 Uiso 1 1 calc R . . . .
C13C C 0.55425(9) 0.7570(5) 0.21074(13) 0.149(3) Uani 1 1 d . . . . .
H13E H 0.539220 0.754178 0.195674 0.178 Uiso 1 1 calc R . . . .
C13D C 0.61292(8) 0.1394(3) 0.58554(14) 0.114(3) Uani 1 1 d . . . . .
H13F H 0.622068 0.153284 0.608244 0.137 Uiso 1 1 calc R . . . .
C13E C 0.75470(8) 0.9498(3) 0.70015(15) 0.123(3) Uani 1 1 d . . . . .
H13G H 0.749978 0.997035 0.698417 0.148 Uiso 1 1 calc R . . . .
C13F C 0.48094(10) 0.3397(5) 0.36712(17) 0.163(4) Uani 1 1 d . . . . .
H13H H 0.482463 0.297692 0.358516 0.196 Uiso 1 1 calc R . . . .
C13G C 0.62602(10) 0.5784(6) 0.79214(15) 0.167(4) Uani 1 1 d . . . . .
H13I H 0.630654 0.623018 0.803062 0.200 Uiso 1 1 calc R . . . .
C13H C 0.55604(12) 1.0663(4) 0.39808(18) 0.154(4) Uani 1 1 d . . . . .
H13J H 0.564634 1.064948 0.391153 0.185 Uiso 1 1 calc R . . . .
C13I C 0.65066(6) 0.2033(3) 0.75544(11) 0.0900(19) Uani 1 1 d . . . . .
H13K H 0.648731 0.154837 0.749063 0.108 Uiso 1 1 calc R . . . .
C13J C 0.67428(10) 0.4619(7) 0.39702(17) 0.218(6) Uani 1 1 d . . . . .
H13M H 0.664147 0.492001 0.379110 0.262 Uiso 1 1 calc R . . . .
C13K C 0.78212(8) 0.5729(4) 0.65108(15) 0.136(3) Uani 1 1 d . . . . .
H13N H 0.785996 0.524821 0.652087 0.164 Uiso 1 1 calc R . . . .
C14A C 0.71003(14) 0.6331(5) 0.3962(2) 0.250(4) Uani 0.526(5) 1 d D U P D 1
H14A H 0.720963 0.661843 0.397828 0.300 Uiso 0.526(5) 1 calc R . P D 1
H14B H 0.716368 0.612675 0.418397 0.300 Uiso 0.526(5) 1 calc R . P D 1
C14B C 0.63533(6) 0.8888(2) 0.67077(8) 0.0728(14) Uani 1 1 d . . . . .
C14C C 0.56519(7) 0.7358(4) 0.24348(11) 0.121(2) Uani 1 1 d . . . . .
C14D C 0.60977(7) 0.1832(2) 0.56198(13) 0.093(2) Uani 1 1 d . . . . .
C14E C 0.74023(6) 0.8952(3) 0.68507(13) 0.097(2) Uani 1 1 d . . . . .
C14F C 0.49845(8) 0.3762(4) 0.39454(14) 0.126(3) Uani 1 1 d . . . . .
C14G C 0.62182(8) 0.5685(4) 0.76170(13) 0.122(3) Uani 1 1 d . . . . .
C14H C 0.55945(11) 1.0195(3) 0.42170(15) 0.130(3) Uani 1 1 d . . . . .
C14I C 0.65271(6) 0.2530(3) 0.73799(11) 0.0852(18) Uani 1 1 d . . . . .
C14J C 0.67485(9) 0.4524(5) 0.42497(16) 0.156(3) Uani 1 1 d D . . . .
C14K C 0.76124(6) 0.5969(3) 0.62636(13) 0.106(2) Uani 1 1 d . . . . .
C15A C 0.69086(12) 0.6800(4) 0.3848(3) 0.214(3) Uani 0.526(5) 1 d D U P D 1
H15A H 0.679843 0.676243 0.360456 0.256 Uiso 0.526(5) 1 calc R . P D 1
H15B H 0.684672 0.664020 0.395633 0.256 Uiso 0.526(5) 1 calc R . P D 1
C15B C 0.62716(5) 0.8369(2) 0.64281(8) 0.0687(12) Uani 1 1 d . . . . .
C15C C 0.57090(19) 0.3372(6) 0.2699(3) 0.281(7) Uani 0.712(4) 1 d D U P E 1
H15C H 0.581590 0.370436 0.286900 0.421 Uiso 0.712(4) 1 calc GR . P E 1
H15D H 0.576953 0.309110 0.261528 0.421 Uiso 0.712(4) 1 calc GR . P E 1
H15E H 0.566416 0.305578 0.279774 0.421 Uiso 0.712(4) 1 calc GR . P E 1
C15D C 0.52791(10) 0.4668(4) 0.53803(17) 0.152(4) Uani 1 1 d . . . . .
H15F H 0.522523 0.468496 0.514842 0.228 Uiso 1 1 calc GR . . . .
H15G H 0.524638 0.511605 0.543737 0.228 Uiso 1 1 calc GR . . . .
H15H H 0.521186 0.427507 0.540917 0.228 Uiso 1 1 calc GR . . . .
C15E C 0.68023(15) 0.9580(5) 0.48974(13) 0.271(7) Uani 1 1 d D U . . .
H15I H 0.670828 0.989854 0.470909 0.407 Uiso 1 1 calc GR . . . .
H15J H 0.673016 0.912692 0.485804 0.407 Uiso 1 1 calc GR . . . .
H15K H 0.693175 0.949725 0.492122 0.407 Uiso 1 1 calc GR . . . .
C15F C 0.53445(12) 0.1313(7) 0.54690(15) 0.192(6) Uani 0.661(8) 1 d D U P F 1
H15L H 0.545881 0.105861 0.566936 0.288 Uiso 0.661(8) 1 calc GR . P F 1
H15M H 0.521276 0.104024 0.535547 0.288 Uiso 0.661(8) 1 calc GR . P F 1
H15N H 0.532497 0.177942 0.553145 0.288 Uiso 0.661(8) 1 calc GR . P F 1
C15G C 0.5316(2) 0.8588(12) 0.6218(2) 0.277(8) Uani 0.585(6) 1 d D U P G 1
H15O H 0.517731 0.869548 0.615883 0.416 Uiso 0.585(6) 1 calc GR . P G 1
H15P H 0.531115 0.812543 0.612556 0.416 Uiso 0.585(6) 1 calc GR . P G 1
H15Q H 0.535364 0.895510 0.612595 0.416 Uiso 0.585(6) 1 calc GR . P G 1
C15H C 0.51509(11) 0.6759(5) 0.3068(2) 0.189(5) Uani 1 1 d . . . . .
H15R H 0.507121 0.708223 0.287729 0.283 Uiso 1 1 calc GR . . . .
H15S H 0.507070 0.667446 0.315141 0.283 Uiso 1 1 calc GR . . . .
H15T H 0.517341 0.630759 0.299860 0.283 Uiso 1 1 calc GR . . . .
C15I C 0.58384(13) 0.0359(4) 0.6628(2) 0.187(5) Uani 0.744(5) 1 d D . P H 1
H15U H 0.568445 0.040277 0.649889 0.280 Uiso 0.744(5) 1 calc GR . P H 1
H15V H 0.590036 0.019634 0.685354 0.280 Uiso 0.744(5) 1 calc GR . P H 1
H15W H 0.587018 0.001464 0.652074 0.280 Uiso 0.744(5) 1 calc GR . P H 1
C15J C 0.72512(14) 0.8094(7) 0.5223(3) 0.215(6) Uani 0.630(4) 1 d D . P I 1
H15X H 0.731659 0.774209 0.540193 0.322 Uiso 0.630(4) 1 calc GR . P I 1
H15Y H 0.724862 0.855649 0.530807 0.322 Uiso 0.630(4) 1 calc GR . P I 1
H H 0.733361 0.813028 0.514075 0.322 Uiso 0.630(4) 1 calc GR . P I 1
C15K C 0.71088(11) 0.3935(6) 0.7012(2) 0.196(5) Uani 1 1 d . . . . .
H15Z H 0.696382 0.408473 0.691269 0.294 Uiso 1 1 calc GR . . . .
HA H 0.720904 0.429234 0.717289 0.294 Uiso 1 1 calc GR . . . .
HB H 0.713803 0.347933 0.712532 0.294 Uiso 1 1 calc GR . . . .
C15L C 0.47878(4) 0.6488(2) 0.37202(8) 0.0965(17) Uani 0.662(2) 1 d . . P C 2
C20L C 0.47539(7) 0.6951(3) 0.38950(11) 0.0983(17) Uani 0.662(2) 1 d DG . P C 2
C19L C 0.45510(8) 0.7041(3) 0.37989(15) 0.1084(19) Uani 0.662(2) 1 d G . P C 2
H19L H 0.452790 0.735725 0.391840 0.130 Uiso 0.662(2) 1 calc R . P C 2
C18L C 0.43819(6) 0.6668(4) 0.35281(15) 0.112(2) Uani 0.662(2) 1 d G . P C 2
H18L H 0.424324 0.672942 0.346250 0.134 Uiso 0.662(2) 1 calc R . P C 2
C17L C 0.44158(5) 0.6205(4) 0.33534(12) 0.107(2) Uani 0.662(2) 1 d G . P C 2
H17L H 0.430018 0.595015 0.316828 0.128 Uiso 0.662(2) 1 calc R . P C 2
C16L C 0.46187(6) 0.6115(3) 0.34494(10) 0.100(2) Uani 0.662(2) 1 d G . P C 2
H16L H 0.464179 0.579869 0.332995 0.120 Uiso 0.662(2) 1 calc R . P C 2
C16A C 0.69830(12) 0.7572(4) 0.3945(3) 0.190(3) Uani 0.526(5) 1 d D U P D 1
H16A H 0.705304 0.772312 0.384829 0.228 Uiso 0.526(5) 1 calc R . P D 1
H16B H 0.708642 0.761610 0.418943 0.228 Uiso 0.526(5) 1 calc R . P D 1
C16B C 0.72435(9) 0.5915(5) 0.7266(3) 0.241(6) Uani 1 1 d D U . . .
H16C H 0.728209 0.621406 0.715348 0.361 Uiso 1 1 calc GR . . . .
H16D H 0.728417 0.542297 0.726911 0.361 Uiso 1 1 calc GR . . . .
H16E H 0.731767 0.608290 0.749414 0.361 Uiso 1 1 calc GR . . . .
C16C C 0.55187(14) 0.3785(4) 0.2415(2) 0.242(4) Uani 0.712(4) 1 d D U P E 1
H16F H 0.542637 0.392195 0.247357 0.290 Uiso 0.712(4) 1 calc R . P E 1
H16G H 0.543523 0.348568 0.221274 0.290 Uiso 0.712(4) 1 calc R . P E 1
C16D C 0.55124(10) 0.4561(4) 0.56018(15) 0.139(3) Uani 1 1 d . . . . .
H16H H 0.558094 0.499776 0.560173 0.167 Uiso 1 1 calc R . . . .
H16I H 0.556289 0.448204 0.583169 0.167 Uiso 1 1 calc R . . . .
C16E C 0.68591(14) 0.9914(4) 0.52121(12) 0.221(4) Uani 1 1 d D U . . .
H16J H 0.672697 1.004849 0.517584 0.265 Uiso 1 1 calc R . . . .
H16K H 0.694072 1.035354 0.525817 0.265 Uiso 1 1 calc R . . . .
C16F C 0.54021(11) 0.1409(4) 0.52357(15) 0.176(3) Uani 0.661(8) 1 d D U P F 1
H16M H 0.535772 0.098789 0.509052 0.212 Uiso 0.661(8) 1 calc R . P F 1
H16N H 0.555714 0.146938 0.536589 0.212 Uiso 0.661(8) 1 calc R . P F 1
C16G C 0.54833(12) 0.8571(8) 0.6597(2) 0.257(4) Uani 0.585(6) 1 d D U P G 1
H16O H 0.543338 0.825270 0.668953 0.308 Uiso 0.585(6) 1 calc R . P G 1
H16P H 0.549757 0.905317 0.668520 0.308 Uiso 0.585(6) 1 calc R . P G 1
C16H C 0.53593(10) 0.7081(4) 0.33353(15) 0.147(3) Uani 1 1 d . . . . .
H16Q H 0.543097 0.721695 0.323993 0.177 Uiso 1 1 calc R . . . .
H16R H 0.544799 0.671687 0.350779 0.177 Uiso 1 1 calc R . . . .
C16I C 0.59301(9) 0.1064(4) 0.66457(13) 0.151(3) Uani 0.744(5) 1 d D . P H 1
H16S H 0.607278 0.110593 0.686309 0.181 Uiso 0.744(5) 1 calc R . P H 1
H16T H 0.584025 0.144240 0.663467 0.181 Uiso 0.744(5) 1 calc R . P H 1
C16J C 0.70215(14) 0.7863(4) 0.4935(3) 0.196(4) Uani 0.630(4) 1 d D . P I 1
H16U H 0.693188 0.788176 0.500701 0.235 Uiso 0.630(4) 1 calc R . P I 1
H16V H 0.695962 0.818148 0.474143 0.235 Uiso 0.630(4) 1 calc R . P I 1
C16K C 0.71317(12) 0.3858(5) 0.67520(19) 0.193(5) Uani 1 1 d . . . . .
H16W H 0.699275 0.371843 0.654383 0.232 Uiso 1 1 calc R . . . .
H16X H 0.723211 0.346596 0.681459 0.232 Uiso 1 1 calc R . . . .
C17A C 0.67874(12) 0.8050(4) 0.3810(3) 0.158(2) Uani 0.526(5) 1 d D U P D 1
H17A H 0.669616 0.807105 0.356415 0.190 Uiso 0.526(5) 1 calc R . P D 1
H17B H 0.670319 0.784824 0.387380 0.190 Uiso 0.526(5) 1 calc R . P D 1
C17B C 0.70023(8) 0.5956(3) 0.7077(2) 0.180(3) Uani 1 1 d D U . . .
H17C H 0.692871 0.576416 0.685003 0.216 Uiso 1 1 calc R . . J 1
H17D H 0.696468 0.565268 0.719188 0.216 Uiso 1 1 calc R . . J 1
C17C C 0.55975(11) 0.4455(4) 0.2348(2) 0.203(3) Uani 0.712(4) 1 d D U P E 1
H17E H 0.574664 0.455576 0.253935 0.244 Uiso 0.712(4) 1 calc R . P E 1
H17F H 0.558915 0.438639 0.214768 0.244 Uiso 0.712(4) 1 calc R . P E 1
C17D C 0.55786(8) 0.3956(3) 0.55018(14) 0.120(3) Uani 1 1 d . . . . .
H17G H 0.552561 0.403598 0.527056 0.144 Uiso 1 1 calc R . . . .
H17H H 0.550915 0.352232 0.550202 0.144 Uiso 1 1 calc R . . . .
C17E C 0.69883(11) 0.9432(4) 0.55142(13) 0.190(3) Uani 1 1 d D U . . .
H17I H 0.713859 0.943126 0.560411 0.228 Uiso 1 1 calc R . . . .
H17J H 0.693398 0.893979 0.545144 0.228 Uiso 1 1 calc R . . . .
C17F C 0.52850(11) 0.2075(4) 0.50249(14) 0.174(3) Uani 0.661(8) 1 d D . P F 1
H17K H 0.513175 0.203768 0.491599 0.209 Uiso 0.661(8) 1 calc R . P F 1
H17M H 0.534151 0.250305 0.516739 0.209 Uiso 0.661(8) 1 calc R . P F 1
C17G C 0.57045(11) 0.8315(5) 0.6717(2) 0.237(3) Uani 0.585(6) 1 d D U P G 1
H17N H 0.568875 0.807060 0.653092 0.285 Uiso 0.585(6) 1 calc R . P G 1
H17O H 0.579725 0.873189 0.677948 0.285 Uiso 0.585(6) 1 calc R . P G 1
C17H C 0.53480(8) 0.7722(4) 0.34991(12) 0.112(2) Uani 1 1 d . . . . .
H17P H 0.524870 0.806928 0.332467 0.135 Uiso 1 1 calc R . . . .
H17Q H 0.528914 0.757725 0.361350 0.135 Uiso 1 1 calc R . . . .
C17I C 0.59483(9) 0.1185(3) 0.63716(13) 0.135(3) Uani 0.744(5) 1 d D . P H 1
H17R H 0.582503 0.097423 0.616099 0.163 Uiso 0.744(5) 1 calc R . P H 1
H17S H 0.607886 0.095884 0.643006 0.163 Uiso 0.744(5) 1 calc R . P H 1
C17J C 0.70335(12) 0.7101(4) 0.4842(3) 0.186(3) Uani 0.630(4) 1 d D . P I 1
H17T H 0.712868 0.681165 0.504534 0.223 Uiso 0.630(4) 1 calc R . P I 1
H17U H 0.708940 0.709914 0.471532 0.223 Uiso 0.630(4) 1 calc R . P I 1
C17K C 0.72100(10) 0.4523(5) 0.66807(16) 0.162(4) Uani 1 1 d . . . . .
H17V H 0.710318 0.490386 0.659768 0.194 Uiso 1 1 calc R . . . .
H17W H 0.734283 0.468923 0.689223 0.194 Uiso 1 1 calc R . . . .
C18A C 0.68622(11) 0.8794(4) 0.3954(2) 0.139(2) Uani 0.526(5) 1 d D U P D 1
H18A H 0.695165 0.898881 0.389868 0.167 Uiso 0.526(5) 1 calc R . P D 1
H18B H 0.694805 0.877708 0.419931 0.167 Uiso 0.526(5) 1 calc R . P D 1
C18B C 0.69241(9) 0.6706(3) 0.70524(17) 0.148(3) Uani 1 1 d D U . . .
H18C H 0.698440 0.686997 0.727901 0.177 Uiso 1 1 calc DR . . . .
H18D H 0.698038 0.701895 0.696776 0.177 Uiso 1 1 calc R . . . .
C18C C 0.54549(11) 0.5067(3) 0.2294(2) 0.177(3) Uani 0.712(4) 1 d D U P E 1
H18E H 0.538609 0.494937 0.239557 0.212 Uiso 0.712(4) 1 calc R . P E 1
H18F H 0.534242 0.513977 0.205239 0.212 Uiso 0.712(4) 1 calc R . P E 1
C18D C 0.58166(9) 0.3821(3) 0.57183(14) 0.122(3) Uani 1 1 d . . . . .
H18G H 0.586849 0.370141 0.594589 0.147 Uiso 1 1 calc R . . . .
H18H H 0.588801 0.426408 0.573218 0.147 Uiso 1 1 calc R . . . .
C18E C 0.69697(10) 0.9709(4) 0.57759(13) 0.158(3) Uani 1 1 d D U . . .
H18I H 0.681857 0.971316 0.568177 0.190 Uiso 1 1 calc R . . . .
H18J H 0.702247 1.020333 0.583386 0.190 Uiso 1 1 calc R . . . .
C18F C 0.53193(8) 0.2124(4) 0.47665(11) 0.178(3) Uani 1 1 d D U . . .
H18K H 0.525614 0.170481 0.461841 0.214 Uiso 0.661(8) 1 calc R . P F 1
H18M H 0.547305 0.212809 0.487706 0.214 Uiso 0.661(8) 1 calc R . P F 1
H18N H 0.530552 0.173410 0.462447 0.214 Uiso 0.339(8) 1 calc R . P F 2
H18O H 0.547173 0.220399 0.494900 0.214 Uiso 0.339(8) 1 calc R . P F 2
C18G C 0.58097(12) 0.7812(4) 0.70120(19) 0.196(3) Uani 0.585(6) 1 d D U P G 1
H18P H 0.569963 0.753841 0.699931 0.236 Uiso 0.585(6) 1 calc R . P G 1
H18Q H 0.589044 0.809049 0.722082 0.236 Uiso 0.585(6) 1 calc R . P G 1
C18H C 0.55554(8) 0.8077(4) 0.37439(12) 0.118(2) Uani 1 1 d . . . . .
H18R H 0.561087 0.824246 0.362697 0.142 Uiso 1 1 calc R . . . .
H18S H 0.565662 0.772383 0.391195 0.142 Uiso 1 1 calc R . . . .
C18I C 0.59555(9) 0.1980(3) 0.63312(15) 0.113(2) Uani 0.744(5) 1 d D . P H 1
H18T H 0.582022 0.218869 0.626094 0.136 Uiso 0.744(5) 1 calc R . P H 1
H18U H 0.596568 0.206411 0.615034 0.136 Uiso 0.744(5) 1 calc R . P H 1
C18J C 0.68058(12) 0.6792(4) 0.4627(3) 0.179(3) Uani 0.630(4) 1 d D . P I 1
H18V H 0.673841 0.689280 0.473268 0.215 Uiso 0.630(4) 1 calc R . P I 1
H18W H 0.671893 0.701430 0.440386 0.215 Uiso 0.630(4) 1 calc R . P I 1
C18K C 0.72488(10) 0.4414(4) 0.64401(17) 0.153(4) Uani 1 1 d . . . . .
H18X H 0.711591 0.424180 0.623031 0.183 Uiso 1 1 calc R . . . .
H18Y H 0.735560 0.403240 0.652463 0.183 Uiso 1 1 calc R . . . .
C19A C 0.66672(11) 0.9273(4) 0.38071(18) 0.1363(17) Uani 0.526(5) 1 d D U P D 1
C19B C 0.66853(8) 0.6797(3) 0.68319(14) 0.113(2) Uani 1 1 d D U . . .
H19A H 0.663052 0.653433 0.693237 0.136 Uiso 1 1 calc R . . . .
H19B H 0.662281 0.657846 0.661292 0.136 Uiso 1 1 calc R . . . .
C19C C 0.55850(10) 0.5750(3) 0.24496(18) 0.157(2) Uani 0.712(4) 1 d D U P E 1
H19C H 0.571751 0.564634 0.267431 0.189 Uiso 0.712(4) 1 calc R . P E 1
H19D H 0.562354 0.593448 0.231196 0.189 Uiso 0.712(4) 1 calc R . P E 1
C19D C 0.58802(8) 0.3226(3) 0.55922(12) 0.100(2) Uani 1 1 d . . . . .
H19E H 0.581386 0.277808 0.558716 0.120 Uiso 1 1 calc R . . . .
H19F H 0.582393 0.333587 0.536154 0.120 Uiso 1 1 calc R . . . .
C19E C 0.70956(9) 0.9254(3) 0.60920(14) 0.126(2) Uani 1 1 d . U . . .
H19G H 0.705511 0.875085 0.602926 0.151 Uiso 1 1 calc R . . . .
H19H H 0.724845 0.929724 0.619947 0.151 Uiso 1 1 calc R . . . .
C19F C 0.52157(11) 0.2810(4) 0.45587(16) 0.165(3) Uani 1 1 d D U . . .
H19I H 0.505986 0.278583 0.442887 0.198 Uiso 1 1 calc R . . . .
H19J H 0.526849 0.322732 0.470748 0.198 Uiso 1 1 calc R . . . .
C19G C 0.59611(11) 0.7296(4) 0.70160(19) 0.178(3) Uani 0.585(6) 1 d D U P G 1
H19K H 0.588618 0.705842 0.679756 0.214 Uiso 0.585(6) 1 calc R . P G 1
H19M H 0.608372 0.755799 0.706234 0.214 Uiso 0.585(6) 1 calc R . P G 1
C19H C 0.55472(8) 0.8706(4) 0.39226(12) 0.116(2) Uani 1 1 d . . . . .
H19N H 0.544097 0.904894 0.375394 0.139 Uiso 1 1 calc R . . . .
H19O H 0.549795 0.853631 0.404781 0.139 Uiso 1 1 calc R . . . .
C19I C 0.61408(7) 0.2375(4) 0.66475(14) 0.0978(18) Uani 0.744(5) 1 d D . P H 1
H19P H 0.614118 0.287604 0.658978 0.117 Uiso 0.744(5) 1 calc R . P H 1
H19Q H 0.611665 0.237037 0.681544 0.117 Uiso 0.744(5) 1 calc R . P H 1
C19J C 0.68187(14) 0.5984(4) 0.4595(2) 0.166(3) Uani 0.630(4) 1 d D . P I 1
H19R H 0.693381 0.588225 0.458048 0.200 Uiso 0.630(4) 1 calc R . P I 1
H19S H 0.685518 0.574972 0.479787 0.200 Uiso 0.630(4) 1 calc R . P I 1
C19K C 0.73263(9) 0.5066(4) 0.63588(15) 0.140(3) Uani 1 1 d . . . . .
H19T H 0.721725 0.544328 0.626164 0.168 Uiso 1 1 calc R . . . .
H19U H 0.745724 0.525278 0.656721 0.168 Uiso 1 1 calc R . . . .
C20A C 0.67468(13) 0.9925(4) 0.4040(2) 0.150(2) Uani 0.526(5) 1 d D U P D 1
H20A H 0.677610 0.978333 0.425168 0.180 Uiso 0.526(5) 1 calc R . P D 1
H20B H 0.688069 1.009937 0.409216 0.180 Uiso 0.526(5) 1 calc R . P D 1
C20B C 0.66109(7) 0.7563(3) 0.67773(11) 0.0916(17) Uani 1 1 d . U . . .
H20C H 0.667115 0.778301 0.699507 0.110 Uiso 1 1 calc R . . . .
H20D H 0.666491 0.782884 0.667647 0.110 Uiso 1 1 calc R . . . .
C20C C 0.54585(9) 0.6305(3) 0.24740(17) 0.142(2) Uani 0.712(4) 1 d D U P E 1
H20E H 0.542958 0.612665 0.262468 0.170 Uiso 0.712(4) 1 calc R . P E 1
H20F H 0.532043 0.636871 0.225136 0.170 Uiso 0.712(4) 1 calc R . P E 1
C20D C 0.61134(8) 0.3121(3) 0.57994(13) 0.104(2) Uani 1 1 d . . . . .
H20G H 0.616575 0.296296 0.602312 0.125 Uiso 1 1 calc R . . . .
H20H H 0.617976 0.358576 0.582609 0.125 Uiso 1 1 calc R . . . .
C20E C 0.70601(7) 0.9459(3) 0.63392(13) 0.109(2) Uani 1 1 d . U . . .
H20I H 0.690553 0.946998 0.622233 0.131 Uiso 1 1 calc R . . . .
H20J H 0.711424 0.994746 0.641720 0.131 Uiso 1 1 calc R . . . .
C20F C 0.52718(10) 0.2875(4) 0.43283(17) 0.158(3) Uani 1 1 d . U . . .
H20K H 0.520149 0.248490 0.416409 0.190 Uiso 1 1 calc R . . . .
H20L H 0.542663 0.280753 0.445990 0.190 Uiso 1 1 calc R . . . .
C20G C 0.60349(9) 0.6756(3) 0.72842(13) 0.149(2) Uani 1 1 d D U . . .
H20M H 0.591064 0.646085 0.721002 0.179 Uiso 0.585(6) 1 calc R . P G 1
H20N H 0.607548 0.701864 0.748359 0.179 Uiso 0.585(6) 1 calc R . P G 1
H20O H 0.589908 0.652287 0.710792 0.179 Uiso 0.415(6) 1 calc R . P G 2
H20P H 0.603443 0.685028 0.747430 0.179 Uiso 0.415(6) 1 calc R . P G 2
C20H C 0.57560(8) 0.9090(4) 0.41609(14) 0.122(3) Uani 1 1 d . . . . .
H20Q H 0.578918 0.933728 0.402722 0.146 Uiso 1 1 calc R . . . .
H20R H 0.586734 0.872731 0.429576 0.146 Uiso 1 1 calc R . . . .
C20I C 0.63516(5) 0.2058(3) 0.67957(12) 0.107(2) Uani 1 1 d D U . . .
H20S H 0.637040 0.203485 0.662178 0.128 Uiso 0.744(5) 1 calc R . P H 1
H20T H 0.635222 0.156442 0.686289 0.128 Uiso 0.744(5) 1 calc R . P H 1
H20U H 0.637417 0.154025 0.683593 0.128 Uiso 0.256(5) 1 calc R . P H 2
H20V H 0.634285 0.216681 0.659807 0.128 Uiso 0.256(5) 1 calc R . P H 2
C20J C 0.66136(12) 0.5674(3) 0.42937(19) 0.150(3) Uani 0.630(4) 1 d D . P I 1
H20W H 0.659821 0.580251 0.409198 0.180 Uiso 0.630(4) 1 calc R . P I 1
H20X H 0.649350 0.588862 0.427372 0.180 Uiso 0.630(4) 1 calc R . P I 1
C20K C 0.73695(9) 0.4893(4) 0.61231(17) 0.139(3) Uani 1 1 d . . . . .
H20Y H 0.724436 0.464307 0.593002 0.167 Uiso 1 1 calc R . . . .
HC H 0.749027 0.455794 0.623375 0.167 Uiso 1 1 calc R . . . .
C21A C 0.65823(15) 1.0519(4) 0.3878(3) 0.196(3) Uani 0.526(5) 1 d D U P D 1
H21A H 0.646753 1.041709 0.389387 0.235 Uiso 0.526(5) 1 calc R . P D 1
H21B H 0.651914 1.056737 0.364079 0.235 Uiso 0.526(5) 1 calc R . P D 1
C21B C 0.63707(6) 0.7624(2) 0.65532(9) 0.0784(15) Uani 1 1 d . . . . .
H21C H 0.632193 0.742335 0.667456 0.094 Uiso 1 1 calc R . . . .
H21D H 0.631239 0.732001 0.635619 0.094 Uiso 1 1 calc R . . . .
C21C C 0.55685(8) 0.7030(3) 0.26013(15) 0.1268(17) Uani 0.712(4) 1 d D U P E 1
C21D C 0.64367(7) 0.2563(4) 0.58974(15) 0.124(2) Uani 1 1 d . U . . .
H21E H 0.648906 0.304839 0.591224 0.149 Uiso 1 1 calc R . . . .
H21F H 0.648829 0.242422 0.612299 0.149 Uiso 1 1 calc R . . . .
C21E C 0.71626(7) 0.8980(3) 0.66428(13) 0.096(2) Uani 1 1 d . . . . .
C21F C 0.52124(8) 0.3571(3) 0.41404(15) 0.123(3) Uani 1 1 d . . . . .
C21G C 0.62220(6) 0.6234(4) 0.74001(14) 0.132(2) Uani 1 1 d D U . . .
C21H C 0.57741(7) 0.9632(4) 0.44007(13) 0.126(2) Uani 1 1 d D U . . .
C21I C 0.65401(6) 0.2447(3) 0.70947(11) 0.0891(19) Uani 1 1 d D . . . .
C21J C 0.66013(11) 0.4860(4) 0.4309(2) 0.152(2) Uani 0.630(4) 1 d D . P I 1
C21K C 0.74203(7) 0.5522(4) 0.59933(13) 0.118(2) Uani 1 1 d . U . . .
C21L C 0.4931(3) 1.0273(5) 0.3103(3) 0.229(5) Uani 0.338(2) 1 d D . P C 1
H21G H 0.505160 1.044177 0.311683 0.343 Uiso 0.338(2) 1 calc GR . P C 1
H21H H 0.490071 1.061177 0.321442 0.343 Uiso 0.338(2) 1 calc GR . P C 1
H21I H 0.480627 1.022838 0.286910 0.343 Uiso 0.338(2) 1 calc GR . P C 1
C22A C 0.67015(13) 1.1216(4) 0.40718(18) 0.250(3) Uani 0.526(5) 1 d D U P D 1
H22A H 0.685371 1.111018 0.424572 0.300 Uiso 0.526(5) 1 calc R . P D 1
H22B H 0.668953 1.156544 0.391643 0.300 Uiso 0.526(5) 1 calc R . P D 1
C22B C 0.60267(5) 0.8302(2) 0.62036(9) 0.0796(13) Uani 1 1 d . U . . .
H22C H 0.598169 0.794572 0.602879 0.095 Uiso 1 1 calc R . . . .
H22D H 0.598795 0.811441 0.634062 0.095 Uiso 1 1 calc R . . . .
C22C C 0.54110(8) 0.7526(3) 0.25848(15) 0.1316(18) Uani 0.712(4) 1 d D U P E 1
H22E H 0.529177 0.762171 0.234852 0.158 Uiso 0.712(4) 1 calc R . P E 1
H22F H 0.535268 0.728149 0.268387 0.158 Uiso 0.712(4) 1 calc R . P E 1
C22D C 0.65309(6) 0.2061(4) 0.57877(18) 0.158(3) Uani 1 1 d D U . . .
H22G H 0.648914 0.218519 0.556627 0.190 Uiso 0.491(6) 1 calc R . P B 1
H22H H 0.649552 0.155892 0.578978 0.190 Uiso 0.491(6) 1 calc R . P B 1
H22I H 0.646776 0.219308 0.555606 0.190 Uiso 0.509(6) 1 calc R . P B 2
H22J H 0.647611 0.158276 0.577746 0.190 Uiso 0.509(6) 1 calc R . P B 2
C22E C 0.70913(7) 0.9231(3) 0.68460(13) 0.109(2) Uani 1 1 d . U . . .
H22K H 0.713435 0.973278 0.690895 0.131 Uiso 1 1 calc R . . . .
H22L H 0.693458 0.921561 0.670055 0.131 Uiso 1 1 calc R . . . .
C22F C 0.52830(9) 0.3529(4) 0.39205(13) 0.166(2) Uani 1 1 d D U . . .
H22M H 0.543603 0.341391 0.406581 0.200 Uiso 1 1 calc R . . . .
H22N H 0.520744 0.312652 0.376484 0.200 Uiso 1 1 calc R . . . .
C22G C 0.64450(9) 0.6549(4) 0.7626(2) 0.128(2) Uani 0.627(4) 1 d D . P K 1
H22O H 0.646246 0.687180 0.749165 0.153 Uiso 0.627(4) 1 calc R . P K 1
H22P H 0.645748 0.683891 0.779878 0.153 Uiso 0.627(4) 1 calc R . P K 1
C22H C 0.59855(9) 0.9982(5) 0.46838(17) 0.133(3) Uani 0.501(5) 1 d D U P L 1
H22Q H 0.596467 1.028116 0.482074 0.160 Uiso 0.501(5) 1 calc R . P L 1
H22R H 0.609138 0.961184 0.482872 0.160 Uiso 0.501(5) 1 calc R . P L 1
C22I C 0.67528(7) 0.2031(3) 0.72346(13) 0.127(2) Uani 1 1 d D U . . .
H22S H 0.687019 0.228218 0.743747 0.152 Uiso 1 1 calc R . . . .
H22T H 0.674195 0.155590 0.730516 0.152 Uiso 1 1 calc R . . . .
C22J C 0.63679(11) 0.4620(4) 0.4054(2) 0.159(2) Uani 0.630(4) 1 d D . P I 1
H22U H 0.627973 0.488528 0.409539 0.190 Uiso 0.630(4) 1 calc R . P I 1
H22V H 0.631751 0.474230 0.382707 0.190 Uiso 0.630(4) 1 calc R . P I 1
C22K C 0.74441(8) 0.5217(4) 0.57393(13) 0.143(2) Uani 1 1 d D U . . .
H22W H 0.755577 0.484879 0.585265 0.172 Uiso 1 1 calc R . . . .
H22X H 0.730967 0.497757 0.556277 0.172 Uiso 1 1 calc R . . . .
C22L C 0.49840(12) 0.9546(5) 0.3274(2) 0.209(3) Uani 0.338(2) 1 d D . P C 1
H22Y H 0.504314 0.923203 0.319393 0.250 Uiso 0.338(2) 1 calc R . P C 1
HD H 0.509244 0.960429 0.351701 0.250 Uiso 0.338(2) 1 calc R . P C 1
C23A C 0.6758(3) 1.2145(5) 0.44633(19) 0.289(4) Uani 0.526(5) 1 d D U P D 1
H23A H 0.685793 1.226022 0.441711 0.347 Uiso 0.526(5) 1 calc R . P D 1
H23B H 0.667296 1.257431 0.441941 0.347 Uiso 0.526(5) 1 calc R . P D 1
C23B C 0.59031(6) 0.8969(3) 0.60377(12) 0.0977(16) Uani 1 1 d D U . . .
H23C H 0.593523 0.915036 0.589137 0.117 Uiso 1 1 calc R . . . .
H23D H 0.594834 0.933306 0.620943 0.117 Uiso 1 1 calc R . . . .
C23C C 0.55062(9) 0.8231(3) 0.27631(18) 0.146(2) Uani 0.712(4) 1 d D U P E 1
H23E H 0.557050 0.847156 0.267250 0.175 Uiso 0.712(4) 1 calc R . P E 1
H23F H 0.561959 0.814347 0.300283 0.175 Uiso 0.712(4) 1 calc R . P E 1
C23D C 0.67687(10) 0.2235(6) 0.6075(2) 0.195(3) Uani 0.491(6) 1 d D U P B 1
H23G H 0.680479 0.271951 0.605073 0.233 Uiso 0.491(6) 1 calc R . P B 1
H23H H 0.679949 0.219576 0.629459 0.233 Uiso 0.491(6) 1 calc R . P B 1
C23E C 0.71758(8) 0.8816(3) 0.71577(14) 0.117(2) Uani 1 1 d . U . . .
H23I H 0.733261 0.883610 0.730760 0.140 Uiso 1 1 calc R . . . .
H23J H 0.713334 0.831327 0.709802 0.140 Uiso 1 1 calc R . . . .
C23F C 0.52495(7) 0.4164(4) 0.37224(10) 0.174(2) Uani 1 1 d D U . . .
H23K H 0.532388 0.456562 0.387918 0.209 Uiso 0.649(7) 1 calc R . P M 1
H23L H 0.509627 0.427601 0.357769 0.209 Uiso 0.649(7) 1 calc R . P M 1
H23M H 0.527589 0.460556 0.384780 0.209 Uiso 0.351(7) 1 calc R . P M 2
H23N H 0.510370 0.417600 0.350992 0.209 Uiso 0.351(7) 1 calc R . P M 2
C23G C 0.66257(9) 0.6016(4) 0.7798(2) 0.133(2) Uani 0.627(4) 1 d D . P K 1
H23O H 0.662680 0.577652 0.762633 0.160 Uiso 0.627(4) 1 calc R . P K 1
H23P H 0.659688 0.564921 0.790395 0.160 Uiso 0.627(4) 1 calc R . P K 1
C23H C 0.60651(9) 1.0436(5) 0.45347(19) 0.149(3) Uani 0.501(5) 1 d D U P L 1
H23Q H 0.597041 1.085082 0.442180 0.178 Uiso 0.501(5) 1 calc R . P L 1
H23R H 0.605899 1.015525 0.436523 0.178 Uiso 0.501(5) 1 calc R . P L 1
C23I C 0.68155(6) 0.1930(3) 0.70241(15) 0.147(2) Uani 1 1 d D U . . .
H23S H 0.681745 0.238692 0.693075 0.176 Uiso 0.439(7) 1 calc R . P N 1
H23T H 0.671757 0.160030 0.683899 0.176 Uiso 0.439(7) 1 calc R . P N 1
H23U H 0.684933 0.239836 0.698010 0.176 Uiso 0.561(7) 1 calc R . P N 2
H23V H 0.669342 0.173322 0.680813 0.176 Uiso 0.561(7) 1 calc R . P N 2
C23J C 0.63369(11) 0.3819(4) 0.4069(3) 0.181(3) Uani 0.630(4) 1 d D . P I 1
H23W H 0.638836 0.368385 0.429493 0.217 Uiso 0.630(4) 1 calc R . P I 1
H23X H 0.641703 0.354346 0.401457 0.217 Uiso 0.630(4) 1 calc R . P I 1
C23K C 0.74966(8) 0.5717(4) 0.55777(10) 0.161(2) Uani 1 1 d D U . . .
H23Y H 0.760817 0.604193 0.575036 0.194 Uiso 0.375(7) 1 calc R . P O 1
HE H 0.736933 0.600774 0.541816 0.194 Uiso 0.375(7) 1 calc R . P O 1
HF H 0.764349 0.589403 0.573908 0.194 Uiso 0.625(7) 1 calc R . P O 2
HG H 0.739846 0.612658 0.548383 0.194 Uiso 0.625(7) 1 calc R . P O 2
C23L C 0.47861(10) 0.9208(7) 0.31981(12) 0.179(2) Uani 0.338(2) 1 d D . P C 1
H23Z H 0.476961 0.871798 0.311596 0.215 Uiso 0.338(2) 1 calc R . P C 1
HH H 0.465902 0.948430 0.302461 0.215 Uiso 0.338(2) 1 calc R . P C 1
C24A C 0.6883(4) 1.1921(11) 0.4830(2) 0.327(8) Uani 0.526(5) 1 d D U P D 1
H24A H 0.683094 1.218952 0.493181 0.491 Uiso 0.526(5) 1 calc GR . P D 1
H24B H 0.703362 1.201875 0.495074 0.491 Uiso 0.526(5) 1 calc GR . P D 1
H24C H 0.686219 1.141259 0.484188 0.491 Uiso 0.526(5) 1 calc GR . P D 1
C24B C 0.56681(6) 0.8855(3) 0.58347(11) 0.1105(18) Uani 1 1 d D U . . .
H24D H 0.563776 0.867558 0.598353 0.133 Uiso 0.655(6) 1 calc R . P P 1
H24E H 0.562527 0.848129 0.566779 0.133 Uiso 0.655(6) 1 calc R . P P 1
H24F H 0.563334 0.838829 0.572316 0.133 Uiso 0.345(6) 1 calc R . P P 2
H24G H 0.559534 0.922143 0.565855 0.133 Uiso 0.345(6) 1 calc R . P P 2
C24C C 0.53347(10) 0.8717(4) 0.27189(18) 0.162(2) Uani 0.712(4) 1 d D U P E 1
H24H H 0.523639 0.888095 0.248549 0.195 Uiso 0.712(4) 1 calc R . P E 1
H24I H 0.525173 0.844527 0.276906 0.195 Uiso 0.712(4) 1 calc R . P E 1
C24D C 0.68948(10) 0.1667(6) 0.60392(15) 0.222(3) Uani 0.491(6) 1 d D U P B 1
H24J H 0.704495 0.165748 0.624058 0.266 Uiso 0.491(6) 1 calc R . P B 1
H24K H 0.683292 0.118991 0.600580 0.266 Uiso 0.491(6) 1 calc R . P B 1
C24E C 0.70957(8) 0.9097(4) 0.73429(13) 0.136(2) Uani 1 1 d D U . . .
H24L H 0.714683 0.959010 0.741464 0.163 Uiso 1 1 calc R . . . .
H24M H 0.693893 0.911252 0.718611 0.163 Uiso 1 1 calc R . . . .
C24F C 0.53181(10) 0.4148(5) 0.35032(13) 0.187(2) Uani 0.649(7) 1 d D . P M 1
H24N H 0.526163 0.371084 0.336678 0.225 Uiso 0.649(7) 1 calc R . P M 1
H24O H 0.547472 0.412083 0.364796 0.225 Uiso 0.649(7) 1 calc R . P M 1
C24G C 0.68446(10) 0.6323(5) 0.8060(3) 0.157(2) Uani 0.627(4) 1 d D . P K 1
H24P H 0.684133 0.659115 0.822294 0.188 Uiso 0.627(4) 1 calc R . P K 1
H24Q H 0.687842 0.666299 0.795078 0.188 Uiso 0.627(4) 1 calc R . P K 1
C24H C 0.62921(10) 1.0697(5) 0.4797(2) 0.176(3) Uani 0.501(5) 1 d D U P L 1
H24R H 0.639193 1.029419 0.487608 0.211 Uiso 0.501(5) 1 calc R . P L 1
H24S H 0.630657 1.089510 0.498902 0.211 Uiso 0.501(5) 1 calc R . P L 1
C24I C 0.70429(9) 0.1607(7) 0.72624(17) 0.165(2) Uani 0.439(7) 1 d D U P N 1
H24T H 0.713872 0.196697 0.743193 0.198 Uiso 0.439(7) 1 calc R . P N 1
H24U H 0.703898 0.119781 0.737997 0.198 Uiso 0.439(7) 1 calc R . P N 1
C24J C 0.60922(10) 0.3661(4) 0.3807(3) 0.213(3) Uani 0.630(4) 1 d D . P I 1
H24V H 0.600996 0.403749 0.381648 0.256 Uiso 0.630(4) 1 calc R . P I 1
H24W H 0.605049 0.365324 0.357998 0.256 Uiso 0.630(4) 1 calc R . P I 1
C24K C 0.75733(12) 0.5395(8) 0.53902(15) 0.185(3) Uani 0.375(7) 1 d D U P O 1
H24X H 0.764299 0.576372 0.535011 0.222 Uiso 0.375(7) 1 calc R . P O 1
H24Y H 0.767686 0.501088 0.552406 0.222 Uiso 0.375(7) 1 calc R . P O 1
C24L C 0.48105(12) 0.9203(4) 0.35203(12) 0.151(2) Uani 0.338(2) 1 d D . P C 1
H24Z H 0.467147 0.926975 0.347186 0.182 Uiso 0.338(2) 1 calc R . P C 1
HI H 0.490742 0.958517 0.367180 0.182 Uiso 0.338(2) 1 calc R . P C 1
C25A C 0.66093(13) 1.1532(5) 0.42330(18) 0.276(3) Uani 0.526(5) 1 d D U P D 1
H25A H 0.660157 1.116560 0.436391 0.332 Uiso 0.526(5) 1 calc R . P D 1
H25B H 0.646466 1.171468 0.406021 0.332 Uiso 0.526(5) 1 calc R . P D 1
C25B C 0.55331(9) 0.9503(4) 0.5656(2) 0.132(2) Uani 0.655(6) 1 d D U P P 1
H25C H 0.556698 0.969867 0.551419 0.158 Uiso 0.655(6) 1 calc R . P P 1
H25D H 0.556827 0.986846 0.582214 0.158 Uiso 0.655(6) 1 calc R . P P 1
C25C C 0.54380(10) 0.9357(4) 0.29513(18) 0.180(3) Uani 0.712(4) 1 d D U P E 1
H25E H 0.554420 0.918601 0.318199 0.216 Uiso 0.712(4) 1 calc R . P E 1
H25F H 0.551390 0.963849 0.289069 0.216 Uiso 0.712(4) 1 calc R . P E 1
C25D C 0.68769(9) 0.1892(10) 0.57320(15) 0.241(4) Uani 0.491(6) 1 d D U P B 1
H25G H 0.680399 0.235607 0.564892 0.289 Uiso 0.491(6) 1 calc R . P B 1
H25H H 0.679240 0.153797 0.555243 0.289 Uiso 0.491(6) 1 calc R . P B 1
C25E C 0.71624(7) 0.8674(4) 0.76400(11) 0.157(2) Uani 1 1 d D U . . .
H25I H 0.731688 0.873421 0.781554 0.188 Uiso 0.681(8) 1 calc R . P Q 1
H25J H 0.713539 0.816590 0.757860 0.188 Uiso 0.681(8) 1 calc R . P Q 1
H25K H 0.731424 0.855432 0.776622 0.188 Uiso 0.319(8) 1 calc R . P Q 2
H25L H 0.708233 0.822277 0.756106 0.188 Uiso 0.319(8) 1 calc R . P Q 2
C25F C 0.52461(9) 0.4784(5) 0.32721(13) 0.192(3) Uani 0.649(7) 1 d D . P M 1
H25M H 0.528902 0.522334 0.340559 0.230 Uiso 0.649(7) 1 calc R . P M 1
H25N H 0.508940 0.478062 0.311074 0.230 Uiso 0.649(7) 1 calc R . P M 1
C25G C 0.70216(11) 0.5772(5) 0.8246(3) 0.172(2) Uani 0.627(4) 1 d D . P K 1
H25O H 0.704019 0.554694 0.809047 0.207 Uiso 0.627(4) 1 calc R . P K 1
H25P H 0.698176 0.539669 0.833384 0.207 Uiso 0.627(4) 1 calc R . P K 1
C25H C 0.63461(12) 1.1273(4) 0.4644(2) 0.208(3) Uani 0.501(5) 1 d D U P L 1
H25Q H 0.648742 1.118027 0.470391 0.250 Uiso 0.501(5) 1 calc R . P L 1
H25R H 0.623999 1.126794 0.439843 0.250 Uiso 0.501(5) 1 calc R . P L 1
C25I C 0.71355(9) 0.1363(5) 0.70952(16) 0.192(3) Uani 0.439(7) 1 d D U P N 1
H25S H 0.702602 0.110615 0.688771 0.231 Uiso 0.439(7) 1 calc R . P N 1
H25T H 0.725423 0.103172 0.724370 0.231 Uiso 0.439(7) 1 calc R . P N 1
C25J C 0.60450(10) 0.2938(4) 0.3888(3) 0.249(3) Uani 0.630(4) 1 d D . P I 1
H25U H 0.608999 0.255536 0.381102 0.299 Uiso 0.630(4) 1 calc R . P I 1
H25V H 0.612806 0.289231 0.413159 0.299 Uiso 0.630(4) 1 calc R . P I 1
C25K C 0.73810(14) 0.5101(9) 0.50612(14) 0.202(3) Uani 0.375(7) 1 d D U P O 1
H25W H 0.725188 0.530423 0.501667 0.243 Uiso 0.375(7) 1 calc R . P O 1
H25X H 0.737640 0.458118 0.508405 0.243 Uiso 0.375(7) 1 calc R . P O 1
C25L C 0.49039(14) 0.8465(4) 0.36777(12) 0.122(2) Uani 0.338(2) 1 d D . P C 1
H25Y H 0.480356 0.808821 0.352685 0.147 Uiso 0.338(2) 1 calc R . P C 1
HJ H 0.503852 0.839315 0.371225 0.147 Uiso 0.338(2) 1 calc R . P C 1
C26A C 0.62836(7) 0.8323(4) 0.42329(10) 0.1097(17) Uani 1 1 d . U . . .
C26B C 0.52946(10) 0.9342(5) 0.5439(2) 0.158(3) Uani 0.655(6) 1 d D U P P 1
H26A H 0.524288 0.941879 0.556931 0.190 Uiso 0.655(6) 1 calc R . P P 1
H26B H 0.526928 0.883888 0.536769 0.190 Uiso 0.655(6) 1 calc R . P P 1
C26C C 0.52804(11) 0.9836(4) 0.2939(2) 0.217(4) Uani 0.712(4) 1 d D U P E 1
H26C H 0.523570 0.962131 0.306357 0.260 Uiso 0.712(4) 1 calc R . P E 1
H26D H 0.515326 0.991519 0.270623 0.260 Uiso 0.712(4) 1 calc R . P E 1
C26D C 0.71011(10) 0.1949(13) 0.5829(3) 0.272(8) Uani 0.491(6) 1 d D U P B 1
H26E H 0.716327 0.240935 0.593417 0.408 Uiso 0.491(6) 1 calc GR . P B 1
H26F H 0.709141 0.190600 0.562855 0.408 Uiso 0.491(6) 1 calc GR . P B 1
H26G H 0.719066 0.156777 0.598440 0.408 Uiso 0.491(6) 1 calc GR . P B 1
C26E C 0.70451(10) 0.8891(6) 0.77839(13) 0.179(3) Uani 0.681(8) 1 d D . P Q 1
H26H H 0.705750 0.940921 0.782219 0.215 Uiso 0.681(8) 1 calc R . P Q 1
H26I H 0.689273 0.877226 0.762087 0.215 Uiso 0.681(8) 1 calc R . P Q 1
C26F C 0.53358(9) 0.4806(8) 0.30772(15) 0.208(3) Uani 0.649(7) 1 d D . P M 1
H26J H 0.525985 0.516505 0.289803 0.249 Uiso 0.649(7) 1 calc R . P M 1
H26K H 0.531936 0.433747 0.297589 0.249 Uiso 0.649(7) 1 calc R . P M 1
C26G C 0.72305(12) 0.6112(5) 0.8534(3) 0.190(3) Uani 0.627(4) 1 d D . P K 1
H26L H 0.721436 0.634042 0.869117 0.227 Uiso 0.627(4) 1 calc R . P K 1
H26M H 0.727524 0.647635 0.844879 0.227 Uiso 0.627(4) 1 calc R . P K 1
C26H C 0.63451(14) 1.1999(4) 0.4780(2) 0.228(4) Uani 0.501(5) 1 d D U P L 1
H26N H 0.619763 1.213594 0.467994 0.273 Uiso 0.501(5) 1 calc R . P L 1
H26O H 0.642609 1.196874 0.502402 0.273 Uiso 0.501(5) 1 calc R . P L 1
C26I C 0.72161(11) 0.2003(5) 0.70135(16) 0.213(4) Uani 0.439(7) 1 d D U P N 1
H26P H 0.733693 0.223279 0.722032 0.255 Uiso 0.439(7) 1 calc R . P N 1
H26Q H 0.710188 0.235709 0.687961 0.255 Uiso 0.439(7) 1 calc R . P N 1
C46J C 0.58109(10) 0.2852(4) 0.3723(3) 0.271(4) Uani 0.630(4) 1 d D . P I 1
H46A H 0.572445 0.305190 0.349525 0.325 Uiso 0.630(4) 1 calc R . P I 1
H46B H 0.577569 0.311034 0.385170 0.325 Uiso 0.630(4) 1 calc R . P I 1
C26K C 0.73744(11) 0.5248(8) 0.47599(15) 0.217(4) Uani 0.375(7) 1 d D U P O 1
H26R H 0.722990 0.515116 0.455348 0.261 Uiso 0.375(7) 1 calc R . P O 1
H26S H 0.740599 0.575514 0.475892 0.261 Uiso 0.375(7) 1 calc R . P O 1
C26L C 0.49435(13) 0.8422(4) 0.40100(11) 0.1029(19) Uani 0.338(2) 1 d D . P C 1
H26T H 0.482117 0.863644 0.398337 0.123 Uiso 0.338(2) 1 calc R . P C 1
H26U H 0.507006 0.870998 0.417476 0.123 Uiso 0.338(2) 1 calc R . P C 1
C27A C 0.63029(8) 0.8202(4) 0.44803(12) 0.1139(18) Uani 1 1 d . U . . .
C27B C 0.5173(4) 0.9827(8) 0.5131(3) 0.228(6) Uani 0.215(9) 1 d D U P P 1
H27A H 0.525659 1.025443 0.517693 0.342 Uiso 0.215(9) 1 calc GR . P P 1
H27B H 0.503684 0.996221 0.507732 0.342 Uiso 0.215(9) 1 calc GR . P P 1
H27C H 0.514723 0.957373 0.494146 0.342 Uiso 0.215(9) 1 calc GR . P P 1
C27C C 0.5397(2) 1.0534(5) 0.3099(3) 0.261(7) Uani 0.712(4) 1 d D U P E 1
H27D H 0.529618 1.089023 0.306589 0.391 Uiso 0.712(4) 1 calc GR . P E 1
H27E H 0.546046 1.069806 0.299722 0.391 Uiso 0.712(4) 1 calc GR . P E 1
H27F H 0.550806 1.046055 0.333812 0.391 Uiso 0.712(4) 1 calc GR . P E 1
C27D C 0.61919(7) 0.2577(3) 0.56648(13) 0.101(2) Uani 1 1 d . U . . .
C27E C 0.71403(17) 0.8500(6) 0.81139(17) 0.202(6) Uani 0.681(8) 1 d D . P Q 1
H27G H 0.710149 0.799693 0.806871 0.303 Uiso 0.681(8) 1 calc GR . P Q 1
H27H H 0.708486 0.870903 0.822186 0.303 Uiso 0.681(8) 1 calc GR . P Q 1
H27I H 0.729495 0.854573 0.826061 0.303 Uiso 0.681(8) 1 calc GR . P Q 1
C27F C 0.55747(12) 0.5002(9) 0.3332(3) 0.233(6) Uani 0.649(7) 1 d D . P M 1
H27J H 0.558946 0.551895 0.335829 0.349 Uiso 0.649(7) 1 calc GR . P M 1
H27K H 0.565084 0.482993 0.325124 0.349 Uiso 0.649(7) 1 calc GR . P M 1
H27L H 0.563422 0.478218 0.354706 0.349 Uiso 0.649(7) 1 calc GR . P M 1
C27G C 0.73950(15) 0.5513(6) 0.8707(4) 0.227(5) Uani 0.627(4) 1 d D . P K 1
H27M H 0.747852 0.550626 0.862599 0.341 Uiso 0.627(4) 1 calc GR . P K 1
H27N H 0.732222 0.505673 0.865715 0.341 Uiso 0.627(4) 1 calc GR . P K 1
H27O H 0.748920 0.559206 0.894755 0.341 Uiso 0.627(4) 1 calc GR . P K 1
C27H C 0.64441(15) 1.2556(5) 0.4698(3) 0.245(7) Uani 0.501(5) 1 d D U P L 1
H27P H 0.649182 1.295990 0.485022 0.368 Uiso 0.501(5) 1 calc GR . P L 1
H27Q H 0.633882 1.271830 0.446878 0.368 Uiso 0.501(5) 1 calc GR . P L 1
H27R H 0.656550 1.234991 0.472371 0.368 Uiso 0.501(5) 1 calc GR . P L 1
C27I C 0.72869(13) 0.1698(10) 0.68121(18) 0.281(8) Uani 0.439(7) 1 d D U P N 1
H27S H 0.727074 0.206323 0.666157 0.421 Uiso 0.439(7) 1 calc GR . P N 1
H27T H 0.719881 0.128696 0.668239 0.421 Uiso 0.439(7) 1 calc GR . P N 1
H27U H 0.743577 0.155152 0.696599 0.421 Uiso 0.439(7) 1 calc GR . P N 1
C27J C 0.57618(18) 0.2061(4) 0.3708(4) 0.309(8) Uani 0.630(4) 1 d D . P I 1
H27V H 0.560800 0.199272 0.356834 0.463 Uiso 0.630(4) 1 calc GR . P I 1
H27W H 0.582717 0.188703 0.393322 0.463 Uiso 0.630(4) 1 calc GR . P I 1
H27X H 0.581877 0.179745 0.361391 0.463 Uiso 0.630(4) 1 calc GR . P I 1
C27K C 0.75336(12) 0.4792(8) 0.4764(3) 0.227(6) Uani 0.375(7) 1 d D U P O 1
H27Y H 0.767699 0.488618 0.496732 0.341 Uiso 0.375(7) 1 calc GR . P O 1
HK H 0.752626 0.490726 0.456967 0.341 Uiso 0.375(7) 1 calc GR . P O 1
HL H 0.749964 0.428889 0.475590 0.341 Uiso 0.375(7) 1 calc GR . P O 1
C27L C 0.49773(12) 0.7669(4) 0.41499(14) 0.0907(17) Uani 0.338(2) 1 d D . P C 1
C28A C 0.72375(17) 0.6049(7) 0.3847(2) 0.328(9) Uani 0.474(5) 1 d D . P D 2
H28A H 0.711350 0.611421 0.361374 0.493 Uiso 0.474(5) 1 calc GR . P D 2
H28B H 0.724410 0.555522 0.391208 0.493 Uiso 0.474(5) 1 calc GR . P D 2
H28C H 0.736638 0.616483 0.387335 0.493 Uiso 0.474(5) 1 calc GR . P D 2
C28B C 0.55779(8) 0.8876(10) 0.60197(17) 0.132(2) Uani 0.345(6) 1 d D . P P 2
H28D H 0.561583 0.933583 0.613717 0.158 Uiso 0.345(6) 1 calc R . P P 2
H28E H 0.564612 0.849733 0.619048 0.158 Uiso 0.345(6) 1 calc R . P P 2
C28C C 0.5566(4) 0.3166(5) 0.2341(7) 0.281(7) Uani 0.288(4) 1 d D . P E 2
H28F H 0.555792 0.301473 0.251674 0.421 Uiso 0.288(4) 1 calc GR . P E 2
H28G H 0.571478 0.318178 0.243045 0.421 Uiso 0.288(4) 1 calc GR . P E 2
H28H H 0.548859 0.282793 0.215641 0.421 Uiso 0.288(4) 1 calc GR . P E 2
C28D C 0.67693(8) 0.1975(6) 0.5971(2) 0.195(3) Uani 0.509(6) 1 d D . P B 2
H28I H 0.684365 0.200086 0.621330 0.233 Uiso 0.509(6) 1 calc R . P B 2
H28J H 0.679547 0.149827 0.592201 0.233 Uiso 0.509(6) 1 calc R . P B 2
C28E C 0.71332(15) 0.9020(5) 0.78817(17) 0.179(3) Uani 0.319(8) 1 d D U P Q 2
H28K H 0.702140 0.876440 0.787139 0.215 Uiso 0.319(8) 1 calc R . P Q 2
H28L H 0.726682 0.898231 0.811165 0.215 Uiso 0.319(8) 1 calc R . P Q 2
C28F C 0.5481(3) 0.1595(10) 0.5495(2) 0.192(6) Uani 0.339(8) 1 d D . P F 2
H28M H 0.559973 0.178204 0.550618 0.288 Uiso 0.339(8) 1 calc GR . P F 2
H28N H 0.553318 0.121964 0.566143 0.288 Uiso 0.339(8) 1 calc GR . P F 2
H28O H 0.541927 0.197749 0.553926 0.288 Uiso 0.339(8) 1 calc GR . P F 2
C28G C 0.5623(3) 0.9018(13) 0.67930(19) 0.277(8) Uani 0.415(6) 1 d D . P G 2
H28P H 0.571004 0.878086 0.674486 0.416 Uiso 0.415(6) 1 calc GR . P G 2
H28Q H 0.559626 0.950920 0.671312 0.416 Uiso 0.415(6) 1 calc GR . P G 2
H28R H 0.548783 0.876723 0.668047 0.416 Uiso 0.415(6) 1 calc GR . P G 2
C28H C 0.60107(10) 0.9839(5) 0.45858(18) 0.133(3) Uani 0.499(5) 1 d D . P L 2
H28S H 0.609921 0.940598 0.466868 0.160 Uiso 0.499(5) 1 calc R . P L 2
H28T H 0.602599 1.008108 0.442971 0.160 Uiso 0.499(5) 1 calc R . P L 2
C28I C 0.5768(2) 0.0499(8) 0.6765(2) 0.187(5) Uani 0.256(5) 1 d D U P H 2
H28U H 0.568365 0.060501 0.684033 0.280 Uiso 0.256(5) 1 calc GR . P H 2
H28V H 0.591750 0.059528 0.694570 0.280 Uiso 0.256(5) 1 calc GR . P H 2
H28W H 0.574980 -0.000123 0.670099 0.280 Uiso 0.256(5) 1 calc GR . P H 2
C28J C 0.73727(13) 0.7665(13) 0.5209(6) 0.215(6) Uani 0.370(4) 1 d D U P I 2
H28X H 0.744280 0.810658 0.522469 0.322 Uiso 0.370(4) 1 calc GR . P I 2
H28Y H 0.741800 0.727937 0.513719 0.322 Uiso 0.370(4) 1 calc GR . P I 2
HM H 0.741133 0.754989 0.542740 0.322 Uiso 0.370(4) 1 calc GR . P I 2
C28K C 0.74719(11) 0.5276(5) 0.52919(13) 0.185(3) Uani 0.625(7) 1 d D . P O 2
H28Z H 0.756341 0.484971 0.538559 0.222 Uiso 0.625(7) 1 calc R . P O 2
HN H 0.732303 0.512153 0.512518 0.222 Uiso 0.625(7) 1 calc R . P O 2
C28L C 0.50664(15) 0.7762(4) 0.45141(13) 0.0924(17) Uani 0.338(2) 1 d D . P C 1
H28 H 0.520380 0.801377 0.463493 0.111 Uiso 0.338(2) 1 calc R . P C 1
HO H 0.496833 0.806844 0.451947 0.111 Uiso 0.338(2) 1 calc R . P C 1
C29A C 0.72195(12) 0.6544(6) 0.4069(2) 0.250(4) Uani 0.474(5) 1 d D . P D 2
H29A H 0.733429 0.690218 0.417629 0.300 Uiso 0.474(5) 1 calc R . P D 2
H29B H 0.723309 0.626550 0.424545 0.300 Uiso 0.474(5) 1 calc R . P D 2
C29B C 0.53370(11) 0.8782(5) 0.5804(4) 0.158(3) Uani 0.345(6) 1 d D . P P 2
H29C H 0.529343 0.841042 0.563545 0.190 Uiso 0.345(6) 1 calc R . P P 2
H29D H 0.530067 0.861115 0.594603 0.190 Uiso 0.345(6) 1 calc R . P P 2
C29C C 0.5467(3) 0.3909(4) 0.2217(3) 0.242(4) Uani 0.288(4) 1 d D . P E 2
H29E H 0.531581 0.389471 0.212248 0.290 Uiso 0.288(4) 1 calc R . P E 2
H29F H 0.547489 0.406550 0.203980 0.290 Uiso 0.288(4) 1 calc R . P E 2
C29D C 0.71004(10) 0.2371(6) 0.6049(2) 0.241(4) Uani 0.509(6) 1 d D . P B 2
H29G H 0.711744 0.223725 0.587890 0.289 Uiso 0.509(6) 1 calc R . P B 2
H29H H 0.718738 0.279817 0.616705 0.289 Uiso 0.509(6) 1 calc R . P B 2
C29E C 0.7072(3) 0.9799(5) 0.7795(5) 0.202(6) Uani 0.319(8) 1 d D U P Q 2
H29I H 0.692955 0.983341 0.758160 0.303 Uiso 0.319(8) 1 calc GR . P Q 2
H29J H 0.717363 1.003993 0.778019 0.303 Uiso 0.319(8) 1 calc GR . P Q 2
H29K H 0.707232 1.002277 0.796904 0.303 Uiso 0.319(8) 1 calc GR . P Q 2
C29F C 0.5311(3) 0.1286(5) 0.5144(2) 0.176(3) Uani 0.339(8) 1 d D . P F 2
H29L H 0.537734 0.097708 0.507454 0.212 Uiso 0.339(8) 1 calc R . P F 2
H29M H 0.520606 0.100423 0.514163 0.212 Uiso 0.339(8) 1 calc R . P F 2
C29G C 0.57408(18) 0.9015(5) 0.71716(19) 0.257(4) Uani 0.415(6) 1 d D . P G 2
H29N H 0.563921 0.896525 0.721967 0.308 Uiso 0.415(6) 1 calc R . P G 2
H29O H 0.582132 0.946132 0.727325 0.308 Uiso 0.415(6) 1 calc R . P G 2
C29H C 0.60860(10) 1.0331(5) 0.48774(19) 0.149(3) Uani 0.499(5) 1 d D . P L 2
H29P H 0.608340 1.007053 0.504299 0.178 Uiso 0.499(5) 1 calc R . P L 2
H29Q H 0.598716 1.073714 0.479642 0.178 Uiso 0.499(5) 1 calc R . P L 2
C29I C 0.56923(10) 0.0966(7) 0.64656(17) 0.151(3) Uani 0.256(5) 1 d D U P H 2
H29R H 0.555867 0.077570 0.626306 0.181 Uiso 0.256(5) 1 calc R . P H 2
H29S H 0.566549 0.145466 0.650274 0.181 Uiso 0.256(5) 1 calc R . P H 2
C29J C 0.71297(12) 0.7758(5) 0.4954(4) 0.196(4) Uani 0.370(4) 1 d D U P I 2
H29T H 0.708323 0.815756 0.502076 0.235 Uiso 0.370(4) 1 calc R . P I 2
H29U H 0.708899 0.786351 0.473163 0.235 Uiso 0.370(4) 1 calc R . P I 2
C29K C 0.75372(11) 0.5757(5) 0.51318(13) 0.202(3) Uani 0.625(7) 1 d D . P O 2
H29V H 0.768463 0.591910 0.530318 0.243 Uiso 0.625(7) 1 calc R . P O 2
H29W H 0.744452 0.618059 0.504013 0.243 Uiso 0.625(7) 1 calc R . P O 2
C29L C 0.51000(19) 0.7076(5) 0.46988(14) 0.0983(17) Uani 0.338(2) 1 d D . P C 1
H29X H 0.496132 0.685779 0.460585 0.118 Uiso 0.338(2) 1 calc R . P C 1
H29Y H 0.518243 0.673669 0.467152 0.118 Uiso 0.338(2) 1 calc R . P C 1
C30A C 0.70004(12) 0.6917(5) 0.3848(2) 0.214(3) Uani 0.474(5) 1 d D . P D 2
H30A H 0.697006 0.707954 0.363808 0.256 Uiso 0.474(5) 1 calc R . P D 2
H30B H 0.688794 0.658001 0.379164 0.256 Uiso 0.474(5) 1 calc R . P D 2
C30B C 0.52117(15) 0.9447(5) 0.5627(3) 0.228(6) Uani 0.785(9) 1 d D . P P 2
H30C H 0.520944 0.953578 0.543585 0.342 Uiso 0.785(9) 1 calc GR . P P 2
H30D H 0.527793 0.985035 0.578043 0.342 Uiso 0.785(9) 1 calc GR . P P 2
H30E H 0.506626 0.938788 0.554981 0.342 Uiso 0.785(9) 1 calc GR . P P 2
C30C C 0.5590(2) 0.4440(4) 0.2514(3) 0.203(3) Uani 0.288(4) 1 d D . P E 2
H30F H 0.560712 0.424356 0.270899 0.244 Uiso 0.288(4) 1 calc R . P E 2
H30G H 0.573197 0.454045 0.257810 0.244 Uiso 0.288(4) 1 calc R . P E 2
C30D C 0.7171(3) 0.1759(6) 0.6295(3) 0.272(8) Uani 0.509(6) 1 d D . P B 2
H30H H 0.716928 0.131444 0.619352 0.408 Uiso 0.509(6) 1 calc GR . P B 2
H30I H 0.707418 0.172142 0.634986 0.408 Uiso 0.509(6) 1 calc GR . P B 2
H30J H 0.731505 0.185076 0.649756 0.408 Uiso 0.509(6) 1 calc GR . P B 2
C30F C 0.52033(12) 0.1932(5) 0.49086(17) 0.174(3) Uani 0.339(8) 1 d D U P F 2
H30K H 0.505342 0.181890 0.472453 0.209 Uiso 0.339(8) 1 calc R . P F 2
H30L H 0.520625 0.234254 0.503232 0.209 Uiso 0.339(8) 1 calc R . P F 2
C30G C 0.58932(14) 0.8371(4) 0.73097(18) 0.237(3) Uani 0.415(6) 1 d D . P G 2
H30M H 0.604171 0.854016 0.745703 0.285 Uiso 0.415(6) 1 calc R . P G 2
H30N H 0.587013 0.806882 0.744326 0.285 Uiso 0.415(6) 1 calc R . P G 2
C30H C 0.63120(11) 1.0613(4) 0.5047(2) 0.176(3) Uani 0.499(5) 1 d D . P L 2
H30O H 0.638370 1.069929 0.528563 0.211 Uiso 0.499(5) 1 calc R . P L 2
H30P H 0.639490 1.025481 0.502938 0.211 Uiso 0.499(5) 1 calc R . P L 2
C30I C 0.58641(10) 0.0975(5) 0.6421(2) 0.135(3) Uani 0.256(5) 1 d D U P H 2
H30Q H 0.580322 0.083210 0.619146 0.163 Uiso 0.256(5) 1 calc R . P H 2
H30R H 0.597841 0.063718 0.657745 0.163 Uiso 0.256(5) 1 calc R . P H 2
C30J C 0.70236(15) 0.7070(5) 0.4941(2) 0.186(3) Uani 0.370(4) 1 d D U P I 2
H30S H 0.697892 0.712134 0.508284 0.223 Uiso 0.370(4) 1 calc R . P I 2
H30T H 0.712752 0.667745 0.503268 0.223 Uiso 0.370(4) 1 calc R . P I 2
C30K C 0.75227(14) 0.5378(4) 0.48499(16) 0.217(4) Uani 0.625(7) 1 d D . P O 2
H30U H 0.737185 0.533381 0.465326 0.261 Uiso 0.625(7) 1 calc R . P O 2
H30V H 0.759448 0.567137 0.478549 0.261 Uiso 0.625(7) 1 calc R . P O 2
C30L C 0.52188(17) 0.7239(5) 0.50654(14) 0.1031(18) Uani 0.338(2) 1 d D . P C 1
H30W H 0.536476 0.738753 0.516148 0.124 Uiso 0.338(2) 1 calc R . P C 1
H30X H 0.514894 0.764571 0.508505 0.124 Uiso 0.338(2) 1 calc R . P C 1
C31A C 0.70024(13) 0.7551(4) 0.4035(2) 0.190(3) Uani 0.474(5) 1 d D . P D 2
H31A H 0.712997 0.784284 0.412580 0.228 Uiso 0.474(5) 1 calc R . P D 2
H31B H 0.700841 0.738081 0.422443 0.228 Uiso 0.474(5) 1 calc R . P D 2
C31C C 0.54541(17) 0.5121(4) 0.2389(5) 0.177(3) Uani 0.288(4) 1 d D . P E 2
H31C H 0.536115 0.512792 0.214287 0.212 Uiso 0.288(4) 1 calc R . P E 2
H31D H 0.536193 0.510778 0.245635 0.212 Uiso 0.288(4) 1 calc R . P E 2
C31F C 0.54144(9) 0.4069(5) 0.36618(16) 0.187(2) Uani 0.351(7) 1 d D U P M 2
H31E H 0.555549 0.398508 0.387729 0.225 Uiso 0.351(7) 1 calc R . P M 2
H31F H 0.537689 0.364561 0.352058 0.225 Uiso 0.351(7) 1 calc R . P M 2
C31G C 0.58561(12) 0.7932(5) 0.70254(19) 0.196(3) Uani 0.415(6) 1 d D . P G 2
H31G H 0.583083 0.825432 0.685124 0.236 Uiso 0.415(6) 1 calc R . P G 2
H31H H 0.572841 0.763303 0.692470 0.236 Uiso 0.415(6) 1 calc R . P G 2
C31H C 0.63030(10) 1.1300(4) 0.4882(2) 0.208(3) Uani 0.499(5) 1 d D . P L 2
H31I H 0.623005 1.166262 0.491882 0.250 Uiso 0.499(5) 1 calc R . P L 2
H31J H 0.621538 1.121770 0.463953 0.250 Uiso 0.499(5) 1 calc R . P L 2
C31I C 0.59540(13) 0.1738(4) 0.6491(4) 0.113(2) Uani 0.256(5) 1 d D U P H 2
H31K H 0.583925 0.199920 0.646999 0.136 Uiso 0.256(5) 1 calc R . P H 2
H31L H 0.592861 0.183451 0.627826 0.136 Uiso 0.256(5) 1 calc R . P H 2
C31J C 0.6830(2) 0.6884(4) 0.4585(3) 0.179(3) Uani 0.370(4) 1 d D U P I 2
H31M H 0.683495 0.715231 0.442396 0.215 Uiso 0.370(4) 1 calc R . P I 2
H31N H 0.669833 0.701929 0.455159 0.215 Uiso 0.370(4) 1 calc R . P I 2
C31K C 0.76219(19) 0.4652(4) 0.4950(3) 0.227(6) Uani 0.625(7) 1 d D . P O 2
H31O H 0.753086 0.431839 0.476637 0.341 Uiso 0.625(7) 1 calc GR . P O 2
H31P H 0.763790 0.449227 0.514654 0.341 Uiso 0.625(7) 1 calc GR . P O 2
H31Q H 0.776133 0.467139 0.500065 0.341 Uiso 0.625(7) 1 calc GR . P O 2
C31L C 0.52311(18) 0.6632(5) 0.52690(14) 0.117(2) Uani 0.338(2) 1 d D . P C 1
H31R H 0.531778 0.624348 0.527808 0.141 Uiso 0.338(2) 1 calc R . P C 1
H31S H 0.508722 0.644480 0.516430 0.141 Uiso 0.338(2) 1 calc R . P C 1
C32A C 0.67994(13) 0.8012(4) 0.3799(2) 0.158(2) Uani 0.474(5) 1 d D . P D 2
H32A H 0.677472 0.810218 0.358683 0.190 Uiso 0.474(5) 1 calc R . P D 2
H32B H 0.667358 0.776960 0.375058 0.190 Uiso 0.474(5) 1 calc R . P D 2
C32C C 0.55850(15) 0.5803(4) 0.2521(5) 0.157(2) Uani 0.288(4) 1 d D . P E 2
H32C H 0.566098 0.585750 0.242646 0.189 Uiso 0.288(4) 1 calc R . P E 2
H32D H 0.569196 0.577257 0.276605 0.189 Uiso 0.288(4) 1 calc R . P E 2
C32F C 0.54262(11) 0.4713(5) 0.34938(14) 0.192(3) Uani 0.351(7) 1 d D U P M 2
H32E H 0.552669 0.506856 0.366156 0.230 Uiso 0.351(7) 1 calc R . P M 2
H32F H 0.528510 0.493730 0.333917 0.230 Uiso 0.351(7) 1 calc R . P M 2
C32G C 0.60486(11) 0.7456(4) 0.7153(2) 0.178(3) Uani 0.415(6) 1 d D . P G 2
H32G H 0.605603 0.736462 0.696966 0.214 Uiso 0.415(6) 1 calc R . P G 2
H32H H 0.617997 0.770584 0.733244 0.214 Uiso 0.415(6) 1 calc R . P G 2
C32H C 0.65169(12) 1.1599(4) 0.5003(4) 0.228(4) Uani 0.499(5) 1 d D . P L 2
H32I H 0.656260 1.136279 0.488374 0.273 Uiso 0.499(5) 1 calc R . P L 2
H32J H 0.662457 1.150277 0.524348 0.273 Uiso 0.499(5) 1 calc R . P L 2
C32I C 0.61418(9) 0.2257(6) 0.6723(3) 0.0978(18) Uani 0.256(5) 1 d D U P H 2
H32K H 0.609996 0.273450 0.662011 0.117 Uiso 0.256(5) 1 calc R . P H 2
H32L H 0.616529 0.228967 0.693657 0.117 Uiso 0.256(5) 1 calc R . P H 2
C32J C 0.68264(12) 0.6076(4) 0.4523(3) 0.166(3) Uani 0.370(4) 1 d D U P I 2
H32M H 0.684603 0.600019 0.435216 0.200 Uiso 0.370(4) 1 calc R . P I 2
H32N H 0.694582 0.584490 0.473112 0.200 Uiso 0.370(4) 1 calc R . P I 2
C32L C 0.53319(14) 0.6894(8) 0.56244(17) 0.129(2) Uani 0.338(2) 1 d D . P C 1
H32O H 0.533765 0.741895 0.563241 0.155 Uiso 0.338(2) 1 calc R . P C 1
H32P H 0.524707 0.673229 0.569379 0.155 Uiso 0.338(2) 1 calc R . P C 1
C33A C 0.68410(16) 0.8701(4) 0.3983(2) 0.139(2) Uani 0.474(5) 1 d D . P D 2
H33A H 0.687540 0.858518 0.420034 0.167 Uiso 0.474(5) 1 calc R . P D 2
H33B H 0.696847 0.892330 0.402872 0.167 Uiso 0.474(5) 1 calc R . P D 2
C33C C 0.54428(16) 0.6450(4) 0.2429(3) 0.142(2) Uani 0.288(4) 1 d D . P E 2
H33C H 0.533894 0.633383 0.246734 0.170 Uiso 0.288(4) 1 calc R . P E 2
H33D H 0.536259 0.654884 0.218922 0.170 Uiso 0.288(4) 1 calc R . P E 2
C33F C 0.55043(11) 0.4429(6) 0.33017(15) 0.208(3) Uani 0.351(7) 1 d D U P M 2
H33E H 0.563765 0.415939 0.345437 0.249 Uiso 0.351(7) 1 calc R . P M 2
H33F H 0.539691 0.410556 0.312200 0.249 Uiso 0.351(7) 1 calc R . P M 2
C33G C 0.64077(9) 0.6701(5) 0.7485(3) 0.128(2) Uani 0.373(4) 1 d D U P K 2
H33G H 0.636548 0.695043 0.728202 0.153 Uiso 0.373(4) 1 calc R . P K 2
H33H H 0.643920 0.706431 0.765015 0.153 Uiso 0.373(4) 1 calc R . P K 2
C33H C 0.6500(3) 1.2402(4) 0.4941(5) 0.245(7) Uani 0.499(5) 1 d D . P L 2
H33I H 0.649508 1.264736 0.510489 0.368 Uiso 0.499(5) 1 calc GR . P L 2
H33J H 0.637144 1.250641 0.471676 0.368 Uiso 0.499(5) 1 calc GR . P L 2
H33K H 0.662445 1.256467 0.496262 0.368 Uiso 0.499(5) 1 calc GR . P L 2
C33I C 0.70067(8) 0.1437(5) 0.71697(15) 0.165(2) Uani 0.561(7) 1 d D . P N 2
H33L H 0.696450 0.093899 0.716245 0.198 Uiso 0.561(7) 1 calc R . P N 2
H33M H 0.712065 0.156385 0.740463 0.198 Uiso 0.561(7) 1 calc R . P N 2
C33J C 0.66189(12) 0.5735(4) 0.4409(3) 0.150(3) Uani 0.370(4) 1 d D U P I 2
H33N H 0.649860 0.600261 0.421638 0.180 Uiso 0.370(4) 1 calc R . P I 2
H33O H 0.660739 0.576063 0.459038 0.180 Uiso 0.370(4) 1 calc R . P I 2
C33L C 0.55545(14) 0.6587(9) 0.5854(3) 0.130(3) Uani 0.338(2) 1 d D . P C 1
H33P H 0.556684 0.619157 0.574214 0.195 Uiso 0.338(2) 1 calc GR . P C 1
H33Q H 0.558231 0.641637 0.605843 0.195 Uiso 0.338(2) 1 calc GR . P C 1
H33R H 0.565772 0.695541 0.590821 0.195 Uiso 0.338(2) 1 calc GR . P C 1
C34A C 0.66690(15) 0.9237(4) 0.3817(2) 0.1363(17) Uani 0.474(5) 1 d D . P D 2
C34C C 0.55634(13) 0.7123(4) 0.2626(3) 0.1268(17) Uani 0.288(4) 1 d D . P E 2
C34F C 0.55420(17) 0.5058(6) 0.3153(2) 0.233(6) Uani 0.351(7) 1 d D U P M 2
H34A H 0.542588 0.508551 0.291312 0.349 Uiso 0.351(7) 1 calc GR . P M 2
H34B H 0.567641 0.499182 0.318994 0.349 Uiso 0.351(7) 1 calc GR . P M 2
H34C H 0.554758 0.549909 0.325944 0.349 Uiso 0.351(7) 1 calc GR . P M 2
C34G C 0.66071(9) 0.6265(6) 0.7626(3) 0.133(2) Uani 0.373(4) 1 d D U P K 2
H34D H 0.658273 0.596373 0.744634 0.160 Uiso 0.373(4) 1 calc R . P K 2
H34E H 0.663285 0.594781 0.780145 0.160 Uiso 0.373(4) 1 calc R . P K 2
C34I C 0.70886(8) 0.1511(8) 0.69650(17) 0.192(3) Uani 0.561(7) 1 d D . P N 2
H34F H 0.706355 0.199875 0.687562 0.231 Uiso 0.561(7) 1 calc R . P N 2
H34G H 0.701389 0.117411 0.677621 0.231 Uiso 0.561(7) 1 calc R . P N 2
C34J C 0.66052(15) 0.4951(4) 0.4308(3) 0.152(2) Uani 0.370(4) 1 d D U P I 2
C34L C 0.47433(18) 0.9940(9) 0.29965(16) 0.229(5) Uani 0.662(2) 1 d D U P C 2
H34H H 0.475391 1.041393 0.292890 0.343 Uiso 0.662(2) 1 calc GR . P C 2
H34I H 0.459834 0.976182 0.283572 0.343 Uiso 0.662(2) 1 calc GR . P C 2
H34J H 0.484219 0.961853 0.300404 0.343 Uiso 0.662(2) 1 calc GR . P C 2
C35A C 0.67791(12) 0.9942(4) 0.3994(2) 0.150(2) Uani 0.474(5) 1 d D . P D 2
H35A H 0.691316 0.982694 0.421461 0.180 Uiso 0.474(5) 1 calc R . P D 2
H35B H 0.681754 1.018088 0.386484 0.180 Uiso 0.474(5) 1 calc R . P D 2
C35C C 0.54160(13) 0.7674(4) 0.2610(3) 0.1316(18) Uani 0.288(4) 1 d D . P E 2
H35C H 0.528539 0.771277 0.237755 0.158 Uiso 0.288(4) 1 calc R . P E 2
H35D H 0.537471 0.750157 0.274612 0.158 Uiso 0.288(4) 1 calc R . P E 2
C35G C 0.68045(9) 0.6718(6) 0.7771(4) 0.157(2) Uani 0.373(4) 1 d D U P K 2
H35E H 0.682991 0.702337 0.794972 0.188 Uiso 0.373(4) 1 calc R . P K 2
H35F H 0.678177 0.702869 0.759523 0.188 Uiso 0.373(4) 1 calc R . P K 2
C35I C 0.73300(9) 0.1346(5) 0.7203(2) 0.213(4) Uani 0.561(7) 1 d D . P N 2
H35G H 0.736633 0.105066 0.739177 0.255 Uiso 0.561(7) 1 calc DR . P N 2
H35H H 0.737224 0.108928 0.708318 0.255 Uiso 0.561(7) 1 calc DR . P N 2
C35J C 0.63767(14) 0.4833(5) 0.3990(3) 0.159(2) Uani 0.370(4) 1 d D U P I 2
H35I H 0.628223 0.517346 0.398889 0.190 Uiso 0.370(4) 1 calc R . P I 2
H35J H 0.637050 0.493790 0.379452 0.190 Uiso 0.370(4) 1 calc R . P I 2
C35L C 0.47990(16) 0.9981(5) 0.33437(15) 0.209(3) Uani 0.662(2) 1 d D U P C 2
H35K H 0.488926 1.040019 0.346622 0.250 Uiso 0.662(2) 1 calc R . P C 2
H35L H 0.466836 1.002154 0.332346 0.250 Uiso 0.662(2) 1 calc R . P C 2
C36A C 0.66611(13) 1.0465(4) 0.4044(2) 0.196(3) Uani 0.474(5) 1 d D . P D 2
H36A H 0.661005 1.023118 0.415611 0.235 Uiso 0.474(5) 1 calc R . P D 2
H36B H 0.653656 1.064499 0.382609 0.235 Uiso 0.474(5) 1 calc R . P D 2
C36C C 0.55147(13) 0.8412(4) 0.2733(2) 0.146(2) Uani 0.288(4) 1 d D . P E 2
H36C H 0.551179 0.864844 0.255779 0.175 Uiso 0.288(4) 1 calc R . P E 2
H36D H 0.566508 0.835710 0.293068 0.175 Uiso 0.288(4) 1 calc R . P E 2
C36G C 0.69998(9) 0.6244(6) 0.7912(3) 0.172(2) Uani 0.373(4) 1 d D U P K 2
H36E H 0.704457 0.602213 0.812229 0.207 Uiso 0.373(4) 1 calc R . P K 2
H36F H 0.696297 0.586052 0.775218 0.207 Uiso 0.373(4) 1 calc R . P K 2
C36I C 0.744469 0.207720 0.732949 0.281(8) Uani 0.561(7) 1 d D . P N 2
H36G H 0.759835 0.200246 0.748186 0.421 Uiso 0.561(7) 1 calc DGR . P N 2
H36H H 0.740073 0.232563 0.744637 0.421 Uiso 0.561(7) 1 calc GR . P N 2
H36I H 0.740710 0.236319 0.713985 0.421 Uiso 0.561(7) 1 calc GR . P N 2
C36J C 0.62930(13) 0.4085(5) 0.3954(4) 0.181(3) Uani 0.370(4) 1 d D U P I 2
H36J H 0.631715 0.395002 0.416261 0.217 Uiso 0.370(4) 1 calc R . P I 2
H36K H 0.637235 0.374849 0.391947 0.217 Uiso 0.370(4) 1 calc R . P I 2
C36L C 0.49161(12) 0.9309(4) 0.35242(14) 0.179(2) Uani 0.662(2) 1 d D U P C 2
H36L H 0.506768 0.935746 0.362457 0.215 Uiso 0.662(2) 1 calc R . P C 2
H36M H 0.485647 0.890599 0.336612 0.215 Uiso 0.662(2) 1 calc R . P C 2
C37A C 0.68109(17) 1.1094(5) 0.42610(16) 0.250(3) Uani 0.474(5) 1 d D . P D 2
H37A H 0.694869 1.102907 0.430505 0.300 Uiso 0.474(5) 1 calc R . P D 2
H37B H 0.674784 1.154311 0.413637 0.300 Uiso 0.474(5) 1 calc R . P D 2
C37C C 0.54034(13) 0.8893(4) 0.2827(2) 0.162(2) Uani 0.288(4) 1 d D . P E 2
H37C H 0.524836 0.882712 0.266039 0.195 Uiso 0.288(4) 1 calc R . P E 2
H37D H 0.544525 0.874162 0.304519 0.195 Uiso 0.288(4) 1 calc R . P E 2
C37G C 0.71822(10) 0.6689(6) 0.7977(3) 0.190(3) Uani 0.373(4) 1 d D U P K 2
H37E H 0.719485 0.714140 0.808669 0.227 Uiso 0.373(4) 1 calc R . P K 2
H37F H 0.715577 0.679819 0.776514 0.227 Uiso 0.373(4) 1 calc DR . P K 2
C37J C 0.60519(13) 0.4028(4) 0.3658(5) 0.213(3) Uani 0.370(4) 1 d D U P I 2
H37G H 0.596911 0.432828 0.369932 0.256 Uiso 0.370(4) 1 calc R . P I 2
H37H H 0.602401 0.418947 0.344982 0.256 Uiso 0.370(4) 1 calc R . P I 2
C37L C 0.48928(12) 0.9164(4) 0.38051(14) 0.151(2) Uani 0.662(2) 1 d D U P C 2
H37I H 0.499974 0.943357 0.400975 0.182 Uiso 0.662(2) 1 calc R . P C 2
H37J H 0.474953 0.929385 0.372916 0.182 Uiso 0.662(2) 1 calc R . P C 2
C38A C 0.68481(19) 1.1148(5) 0.45931(16) 0.276(3) Uani 0.474(5) 1 d D . P D 2
H38A H 0.692258 1.071698 0.472707 0.332 Uiso 0.474(5) 1 calc R . P D 2
H38B H 0.671001 1.117529 0.455067 0.332 Uiso 0.474(5) 1 calc R . P D 2
C38C C 0.5454(2) 0.9682(4) 0.2845(3) 0.180(3) Uani 0.288(4) 1 d D . P E 2
H38C H 0.548108 0.977253 0.268279 0.216 Uiso 0.288(4) 1 calc R . P E 2
H38D H 0.532581 0.995325 0.276895 0.216 Uiso 0.288(4) 1 calc R . P E 2
C38G C 0.73864(15) 0.6252(8) 0.8204(6) 0.227(5) Uani 0.373(4) 1 d D U P K 2
H38E H 0.739510 0.590515 0.807017 0.341 Uiso 0.373(4) 1 calc GR . P K 2
H38F H 0.738499 0.600375 0.837112 0.341 Uiso 0.373(4) 1 calc GR . P K 2
H38G H 0.750930 0.656935 0.831551 0.341 Uiso 0.373(4) 1 calc GR . P K 2
C38J C 0.59871(12) 0.3237(5) 0.3627(6) 0.249(3) Uani 0.370(4) 1 d D U P I 2
H38H H 0.604302 0.295718 0.353203 0.299 Uiso 0.370(4) 1 calc R . P I 2
H38I H 0.604823 0.304360 0.384923 0.299 Uiso 0.370(4) 1 calc R . P I 2
C38L C 0.49306(11) 0.8359(3) 0.38647(13) 0.122(2) Uani 0.662(2) 1 d D U P C 2
H38J H 0.480822 0.810713 0.366818 0.147 Uiso 0.662(2) 1 calc R . P C 2
H38K H 0.505775 0.823310 0.388412 0.147 Uiso 0.662(2) 1 calc R . P C 2
C39A C 0.6982(3) 1.1811(5) 0.47893(18) 0.289(4) Uani 0.474(5) 1 d D . P D 2
H39A H 0.708464 1.189632 0.474587 0.347 Uiso 0.474(5) 1 calc R . P D 2
H39B H 0.688716 1.222924 0.470768 0.347 Uiso 0.474(5) 1 calc R . P D 2
C39C C 0.56391(13) 0.9983(6) 0.3177(2) 0.217(4) Uani 0.288(4) 1 d D . P E 2
H39C H 0.572610 0.958219 0.332609 0.260 Uiso 0.288(4) 1 calc R . P E 2
H39D H 0.558210 1.023337 0.327716 0.260 Uiso 0.288(4) 1 calc R . P E 2
C39J C 0.57451(11) 0.3179(5) 0.3400(4) 0.271(4) Uani 0.370(4) 1 d D U P I 2
H39E H 0.568763 0.323692 0.316591 0.325 Uiso 0.370(4) 1 calc R . P I 2
H39F H 0.568711 0.356436 0.345457 0.325 Uiso 0.370(4) 1 calc R . P I 2
C39L C 0.49613(10) 0.8095(3) 0.41730(13) 0.1029(19) Uani 0.662(2) 1 d D U P C 2
H39G H 0.484871 0.829827 0.417602 0.123 Uiso 0.662(2) 1 calc R . P C 2
H39H H 0.509924 0.826946 0.437285 0.123 Uiso 0.662(2) 1 calc R . P C 2
C40A C 0.7104(4) 1.1739(13) 0.51678(19) 0.327(8) Uani 0.474(5) 1 d D . P D 2
H40A H 0.702829 1.199967 0.523234 0.491 Uiso 0.474(5) 1 calc GR . P D 2
H40B H 0.724651 1.193407 0.528598 0.491 Uiso 0.474(5) 1 calc GR . P D 2
H40C H 0.711295 1.123672 0.522523 0.491 Uiso 0.474(5) 1 calc GR . P D 2
C40C C 0.578750 1.050629 0.316870 0.261(7) Uani 0.288(4) 1 d D . P E 2
H40D H 0.592563 1.052935 0.338969 0.391 Uiso 0.288(4) 1 calc GR . P E 2
H40E H 0.572334 1.097970 0.310391 0.391 Uiso 0.288(4) 1 calc GR . P E 2
H40F H 0.580630 1.033710 0.300710 0.391 Uiso 0.288(4) 1 calc GR . P E 2
C40J C 0.56739(19) 0.2458(5) 0.3442(4) 0.309(8) Uani 0.370(4) 1 d D U P I 2
H40G H 0.567863 0.247330 0.363844 0.463 Uiso 0.370(4) 1 calc GR . P I 2
H40H H 0.576893 0.208492 0.347076 0.463 Uiso 0.370(4) 1 calc GR . P I 2
H40I H 0.552882 0.235772 0.324434 0.463 Uiso 0.370(4) 1 calc GR . P I 2
C40L C 0.49559(7) 0.7288(3) 0.41915(10) 0.0907(17) Uani 0.662(2) 1 d D U P C 2
C41L C 0.49869(9) 0.7016(4) 0.44994(11) 0.0924(17) Uani 0.662(2) 1 d D U P C 2
H41A H 0.497704 0.649153 0.448574 0.111 Uiso 0.662(2) 1 calc R . P C 2
H41B H 0.486737 0.719041 0.449131 0.111 Uiso 0.662(2) 1 calc R . P C 2
C42L C 0.51923(9) 0.7214(4) 0.48366(11) 0.0983(17) Uani 0.662(2) 1 d D U P C 2
H42A H 0.531356 0.708797 0.484020 0.118 Uiso 0.662(2) 1 calc R . P C 2
H42B H 0.519549 0.773422 0.486697 0.118 Uiso 0.662(2) 1 calc R . P C 2
C43L C 0.52178(10) 0.6848(4) 0.51217(11) 0.1031(18) Uani 0.662(2) 1 d D U P C 2
H43A H 0.509255 0.696271 0.510905 0.124 Uiso 0.662(2) 1 calc R . P C 2
H43B H 0.521658 0.632993 0.508972 0.124 Uiso 0.662(2) 1 calc R . P C 2
C44L C 0.54130(11) 0.7026(5) 0.54654(12) 0.117(2) Uani 0.662(2) 1 d D U P C 2
H44A H 0.553791 0.691696 0.547636 0.141 Uiso 0.662(2) 1 calc R . P C 2
H44B H 0.541335 0.754475 0.549699 0.141 Uiso 0.662(2) 1 calc R . P C 2
C45L C 0.54423(12) 0.6664(5) 0.57520(13) 0.129(2) Uani 0.662(2) 1 d D U P C 2
H45A H 0.544710 0.614601 0.572592 0.155 Uiso 0.662(2) 1 calc R . P C 2
H45B H 0.531625 0.676263 0.573943 0.155 Uiso 0.662(2) 1 calc R . P C 2
C46L C 0.56371(13) 0.6873(6) 0.60930(16) 0.130(3) Uani 0.662(2) 1 d D U P C 2
H46C H 0.570623 0.727559 0.607408 0.195 Uiso 0.662(2) 1 calc GR . P C 2
H46D H 0.573539 0.647064 0.619512 0.195 Uiso 0.662(2) 1 calc GR . P C 2
H46E H 0.559620 0.700710 0.623168 0.195 Uiso 0.662(2) 1 calc GR . P C 2
Cu1A Cu 0.61791(2) 0.71402(3) 0.43170(2) 0.11543(18) Uani 0.235(2) 1 d . . P A 3
Cu2A Cu 0.64108(2) 0.73597(3) 0.54742(2) 0.08398(15) Uani 0.4013(19) 1 d . . P A 5
Cu3A Cu 0.60259(2) 0.51381(4) 0.48925(2) 0.1064(3) Uani 0.792(2) 1 d . . P A 8
Cu6A Cu 0.65008(2) 0.55559(4) 0.53301(2) 0.1161(2) Uani 0.515(2) 1 d . . P A 10
Cu4A Cu 0.62959(2) 0.53664(3) 0.61121(2) 0.09520(18) Uani 0.381(2) 1 d . . P A 11
Cu5A Cu 0.58938(2) 0.68591(4) 0.50306(2) 0.0937(2) Uani 0.800(2) 1 d . . P A 13

loop_
_atom_site_aniso_label
_atom_site_aniso_U_11
_atom_site_aniso_U_22
_atom_site_aniso_U_33
_atom_site_aniso_U_23
_atom_site_aniso_U_13
_atom_site_aniso_U_12
Au1 0.10677(7) 0.11526(17) 0.08935(6) 0.01732(9) 0.07483(4) 0.01312(10)
Au2 0.05078(6) 0.10625(14) 0.07292(7) -0.00399(9) 0.03293(4) -0.00004(8)
Au3 0.10976(9) 0.10372(16) 0.09197(8) 0.00331(10) 0.06905(5) 0.00927(10)
Au4 0.09297(9) 0.10116(15) 0.08274(8) -0.02495(9) 0.05386(5) -0.01993(10)
Au5 0.06949(7) 0.07721(11) 0.07967(8) -0.01423(8) 0.03950(5) -0.02243(8)
Au6 0.09226(10) 0.08231(13) 0.11068(12) 0.00129(11) 0.04828(8) -0.01830(10)
Ag1 0.1432(2) 0.1213(4) 0.11048(17) 0.0065(2) 0.09267(12) 0.0085(2)
Ag2 0.08222(16) 0.0871(3) 0.08256(16) 0.00311(18) 0.05081(10) -0.00686(18)
Ag3 0.1023(3) 0.1208(5) 0.0987(3) -0.0164(3) 0.06335(18) -0.0098(3)
Ag4 0.0885(2) 0.0789(3) 0.0971(2) 0.0015(2) 0.04675(15) -0.0020(2)
Ag5 0.0776(2) 0.1254(5) 0.0765(2) -0.0162(3) 0.04681(14) -0.0067(3)
Ag6 0.1041(2) 0.1059(4) 0.1427(3) 0.0201(3) 0.07849(17) 0.0079(3)
C1A 0.0993(17) 0.162(5) 0.0962(16) 0.028(3) 0.0759(10) 0.025(3)
C1B 0.0845(16) 0.103(3) 0.1084(18) 0.036(2) 0.0662(12) 0.0260(19)
C1C 0.1150(18) 0.100(4) 0.1085(17) -0.009(2) 0.0859(11) 0.005(2)
C1D 0.0876(18) 0.097(4) 0.117(2) -0.003(2) 0.0689(13) 0.006(2)
C1E 0.089(2) 0.071(3) 0.0739(18) -0.0017(19) 0.0428(13) 0.004(2)
C1F 0.0744(16) 0.088(3) 0.0969(19) -0.037(2) 0.0541(12) -0.0251(19)
C1G 0.106(2) 0.085(3) 0.135(2) -0.020(2) 0.0842(14) -0.032(2)
C1H 0.102(2) 0.139(4) 0.0787(17) -0.045(2) 0.0594(12) -0.038(3)
C1I 0.0855(18) 0.074(2) 0.129(2) -0.0024(19) 0.0462(15) -0.0081(18)
C1J 0.102(2) 0.084(3) 0.114(2) -0.010(2) 0.0581(17) -0.026(2)
C1K 0.0747(17) 0.088(3) 0.091(2) -0.016(2) 0.0492(12) -0.020(2)
C1L 0.082(2) 0.085(3) 0.0670(17) -0.0147(19) 0.0375(13) 0.000(2)
C2A 0.120(2) 0.161(6) 0.137(2) 0.031(3) 0.0956(15) 0.014(3)
C2B 0.0757(12) 0.111(3) 0.1021(14) 0.0292(18) 0.0703(8) 0.0221(17)
C2C 0.125(2) 0.117(4) 0.101(2) 0.014(3) 0.0789(14) 0.028(3)
C2D 0.0814(18) 0.121(4) 0.106(2) -0.006(3) 0.0605(13) 0.015(2)
C2E 0.0640(19) 0.064(2) 0.070(2) -0.0019(19) 0.0217(14) 0.0005(19)
C2F 0.090(2) 0.064(3) 0.114(2) -0.012(2) 0.0618(14) -0.013(2)
C2G 0.0832(18) 0.082(3) 0.148(3) 0.011(2) 0.0636(15) -0.0373(17)
C2H 0.089(2) 0.119(3) 0.0722(18) -0.031(2) 0.0438(13) -0.054(2)
C2I 0.092(2) 0.080(2) 0.116(2) -0.001(2) 0.0515(14) -0.004(2)
C2J 0.105(2) 0.088(3) 0.114(2) -0.010(2) 0.0545(18) -0.028(2)
C2K 0.0508(16) 0.138(4) 0.084(2) -0.007(3) 0.0338(13) -0.008(2)
C2L 0.0594(16) 0.100(3) 0.0671(16) -0.018(2) 0.0328(11) -0.0100(19)
C3A 0.161(3) 0.161(6) 0.120(2) 0.042(3) 0.1096(14) 0.055(3)
C3B 0.0614(13) 0.072(2) 0.0645(13) 0.0012(16) 0.0423(8) 0.0036(15)
C3C 0.0877(18) 0.157(5) 0.0913(18) 0.020(3) 0.0635(11) 0.006(3)
C3D 0.0687(19) 0.069(3) 0.114(3) 0.005(2) 0.0415(16) -0.009(2)
C3E 0.0546(17) 0.068(3) 0.097(2) -0.014(2) 0.0309(14) -0.0069(18)
C3F 0.0784(19) 0.099(3) 0.126(3) -0.044(2) 0.0602(15) -0.034(2)
C3G 0.089(2) 0.107(4) 0.109(2) 0.000(3) 0.0637(14) -0.002(2)
C3H 0.079(2) 0.104(3) 0.069(2) -0.025(2) 0.0309(15) -0.030(2)
C3I 0.068(2) 0.076(3) 0.079(2) -0.008(2) 0.0289(15) -0.008(2)
C3J 0.076(2) 0.157(5) 0.137(3) -0.006(4) 0.0598(17) 0.026(3)
C3K 0.0541(16) 0.093(3) 0.117(3) -0.009(3) 0.0432(14) 0.001(2)
C3L 0.0563(18) 0.155(5) 0.077(2) -0.019(3) 0.0255(14) 0.018(2)
C4A 0.170(3) 0.146(5) 0.0971(18) 0.046(3) 0.0960(15) 0.051(3)
C4B 0.0564(15) 0.096(3) 0.0725(18) 0.000(2) 0.0331(11) 0.0000(19)
C4C 0.0954(18) 0.174(6) 0.125(2) 0.023(3) 0.0831(12) 0.014(3)
C4D 0.066(2) 0.079(3) 0.103(3) -0.017(2) 0.0352(17) -0.008(2)
C4E 0.0552(16) 0.078(3) 0.088(2) 0.010(2) 0.0332(13) 0.0030(18)
C4F 0.0721(17) 0.112(4) 0.123(2) -0.041(2) 0.0592(13) -0.007(2)
C4G 0.110(2) 0.068(3) 0.135(3) -0.008(2) 0.0779(16) -0.022(2)
C4H 0.117(3) 0.139(4) 0.089(2) -0.049(2) 0.0636(15) -0.029(3)
C4I 0.090(2) 0.073(3) 0.087(2) -0.010(2) 0.0448(15) -0.020(2)
C4J 0.081(3) 0.142(5) 0.113(3) -0.008(4) 0.039(2) 0.009(3)
C4K 0.0586(18) 0.083(3) 0.115(3) -0.007(3) 0.0404(15) -0.004(2)
C4L 0.063(2) 0.150(5) 0.072(2) -0.028(3) 0.0264(14) 0.009(3)
C5A 0.115(3) 0.135(5) 0.080(2) 0.013(3) 0.0595(15) 0.015(3)
C5B 0.0501(13) 0.122(4) 0.0632(14) 0.018(2) 0.0347(9) 0.0118(19)
C5C 0.107(2) 0.143(5) 0.0731(17) 0.027(2) 0.0559(13) 0.014(3)
C5D 0.0795(18) 0.098(4) 0.117(2) 0.001(2) 0.0625(13) -0.012(2)
C5E 0.0627(16) 0.087(3) 0.0710(16) -0.0083(19) 0.0367(11) -0.0132(18)
C5F 0.0698(15) 0.090(3) 0.110(2) -0.025(2) 0.0601(11) -0.0199(18)
C5FB 0.130(3) 0.187(3) 0.219(3) -0.023(3) 0.042(3) 0.030(3)
C5G 0.089(2) 0.093(3) 0.102(2) 0.016(2) 0.0559(15) -0.002(2)
C5H 0.112(3) 0.134(5) 0.102(3) -0.044(3) 0.0567(19) -0.018(3)
C5I 0.070(2) 0.095(3) 0.083(2) 0.002(3) 0.0280(17) -0.006(2)
C5J 0.097(3) 0.088(4) 0.148(4) -0.025(3) 0.066(2) -0.017(3)
C5K 0.0514(14) 0.104(3) 0.096(2) 0.008(2) 0.0410(12) 0.0014(19)
C5L 0.0533(15) 0.112(4) 0.0759(18) -0.009(2) 0.0353(11) -0.001(2)
C6A 0.0978(18) 0.135(4) 0.0664(13) 0.020(2) 0.0594(10) 0.018(2)
C6B 0.0681(14) 0.097(3) 0.0869(15) 0.0370(17) 0.0531(9) 0.0120(17)
C6C 0.102(2) 0.151(5) 0.086(2) 0.024(3) 0.0579(15) 0.021(3)
C6D 0.087(2) 0.100(4) 0.090(2) -0.001(3) 0.0482(15) 0.005(2)
C6E 0.077(2) 0.060(2) 0.090(2) -0.006(2) 0.0378(15) -0.0040(19)
C6F 0.0829(17) 0.077(3) 0.1083(19) -0.028(2) 0.0647(12) -0.0164(18)
C6G 0.0732(19) 0.088(3) 0.100(2) -0.002(2) 0.0465(14) -0.010(2)
C6H 0.106(3) 0.082(3) 0.095(3) -0.021(3) 0.032(2) 0.000(3)
C6I 0.064(2) 0.081(3) 0.101(3) 0.011(3) 0.0297(18) -0.002(2)
C6J 0.130(4) 0.097(4) 0.138(4) -0.007(4) 0.060(3) -0.021(3)
C6K 0.0509(16) 0.086(3) 0.110(3) 0.008(2) 0.0376(14) 0.0024(19)
C6L 0.0641(17) 0.111(4) 0.0857(19) -0.031(2) 0.0407(12) -0.008(2)
C7A 0.0939(18) 0.162(5) 0.0773(15) 0.018(2) 0.0635(10) 0.013(3)
C7B 0.0787(16) 0.100(3) 0.0930(17) 0.020(2) 0.0583(11) 0.001(2)
C7C 0.0749(19) 0.138(5) 0.105(2) 0.015(3) 0.0546(14) 0.011(3)
C7D 0.087(2) 0.090(3) 0.100(3) -0.013(3) 0.0399(19) 0.001(3)
C7E 0.0621(18) 0.085(3) 0.102(3) -0.005(2) 0.0362(15) 0.010(2)
C7F 0.0809(18) 0.095(3) 0.106(2) -0.008(2) 0.0600(13) -0.002(2)
C7G 0.064(2) 0.080(3) 0.114(3) -0.010(3) 0.0368(17) -0.012(2)
C7H 0.099(3) 0.096(4) 0.074(2) -0.012(3) 0.0336(18) -0.005(3)
C7I 0.074(2) 0.059(3) 0.111(3) -0.005(2) 0.0416(17) 0.001(2)
C7J 0.138(4) 0.100(4) 0.171(4) 0.005(4) 0.092(3) 0.003(3)
C7K 0.0666(18) 0.085(3) 0.130(3) -0.007(3) 0.0513(16) -0.001(2)
C7L 0.068(2) 0.120(4) 0.087(2) -0.018(3) 0.0361(15) -0.008(2)
C8A 0.090(2) 0.164(5) 0.0739(19) 0.019(3) 0.0476(14) 0.011(3)
C8B 0.0625(14) 0.070(2) 0.0895(17) 0.0091(18) 0.0489(10) 0.0077(16)
C8C 0.0685(16) 0.156(5) 0.0872(18) 0.021(3) 0.0508(11) 0.006(2)
C8D 0.068(2) 0.080(3) 0.099(3) -0.009(2) 0.0347(16) -0.006(2)
C8E 0.0533(17) 0.078(3) 0.094(2) -0.011(2) 0.0278(15) -0.0028(19)
C8F 0.0710(19) 0.104(4) 0.107(2) -0.021(3) 0.0494(14) -0.017(2)
C8G 0.0667(17) 0.084(3) 0.097(2) 0.004(2) 0.0433(13) -0.006(2)
C8H 0.083(2) 0.107(4) 0.078(2) 0.002(3) 0.0360(16) -0.004(3)
C8I 0.0485(17) 0.087(3) 0.076(2) 0.006(2) 0.0199(14) 0.0017(19)
C8J 0.104(3) 0.118(5) 0.140(4) 0.000(4) 0.058(2) 0.009(3)
C8K 0.0563(15) 0.108(4) 0.111(2) -0.009(3) 0.0486(13) -0.012(2)
C8L 0.0545(18) 0.134(4) 0.075(2) 0.001(3) 0.0250(14) 0.000(2)
C9A 0.103(2) 0.146(5) 0.0908(18) 0.027(3) 0.0678(12) 0.022(3)
C9B 0.0827(17) 0.066(3) 0.0881(17) -0.0109(18) 0.0548(11) -0.0044(18)
C9C 0.080(2) 0.174(6) 0.089(2) 0.022(3) 0.0504(14) -0.011(3)
C9D 0.0602(19) 0.072(3) 0.104(3) 0.004(2) 0.0322(16) 0.001(2)
C9E 0.0520(18) 0.089(3) 0.102(3) -0.005(3) 0.0274(16) -0.003(2)
C9F 0.078(2) 0.129(4) 0.113(3) -0.017(3) 0.0547(16) -0.019(3)
C9G 0.071(2) 0.129(5) 0.096(3) 0.019(3) 0.0341(18) 0.011(3)
C9H 0.116(3) 0.123(4) 0.103(3) -0.031(3) 0.050(2) 0.010(3)
C9I 0.0488(15) 0.100(3) 0.080(2) 0.001(2) 0.0285(12) 0.0060(19)
C9J 0.128(3) 0.156(6) 0.157(3) -0.008(4) 0.0956(19) 0.025(3)
C9K 0.0530(16) 0.107(4) 0.130(3) -0.009(3) 0.0490(14) 0.002(2)
C9L 0.0746(17) 0.102(2) 0.102(2) -0.013(2) 0.0492(13) 0.0078(19)
C14L 0.0740(16) 0.106(3) 0.1072(19) -0.014(2) 0.0522(12) 0.009(2)
C13L 0.0850(18) 0.116(3) 0.115(2) -0.016(2) 0.0572(14) 0.007(2)
C12L 0.086(2) 0.119(3) 0.119(2) -0.013(2) 0.0580(16) 0.000(2)
C11L 0.082(2) 0.118(2) 0.112(2) -0.013(2) 0.0555(16) 0.000(2)
C10L 0.0808(19) 0.110(2) 0.103(2) -0.013(2) 0.0531(16) 0.001(2)
C10A 0.0983(18) 0.145(5) 0.0721(14) 0.020(2) 0.0629(10) 0.021(2)
C10B 0.101(2) 0.072(3) 0.110(3) -0.014(2) 0.0579(17) 0.003(2)
C10C 0.098(2) 0.208(7) 0.107(2) 0.028(3) 0.0725(13) -0.005(3)
C10D 0.082(2) 0.066(3) 0.136(3) -0.023(3) 0.0522(19) -0.011(2)
C10E 0.058(2) 0.101(4) 0.122(3) -0.004(3) 0.031(2) 0.003(2)
C10F 0.074(2) 0.180(6) 0.120(3) 0.015(4) 0.045(2) -0.017(3)
C10G 0.090(3) 0.170(6) 0.105(3) 0.016(4) 0.048(2) 0.001(4)
C10H 0.152(4) 0.119(5) 0.137(4) -0.023(3) 0.076(3) 0.025(3)
C10I 0.076(2) 0.123(4) 0.105(3) -0.002(3) 0.0453(17) 0.007(3)
C10J 0.140(4) 0.178(7) 0.210(5) -0.015(5) 0.110(3) 0.026(4)
C10K 0.063(2) 0.147(5) 0.133(3) -0.024(4) 0.0497(17) -0.010(3)
C11A 0.0892(19) 0.187(6) 0.0726(16) 0.021(3) 0.0552(11) 0.006(3)
C11B 0.167(3) 0.097(4) 0.104(2) -0.036(2) 0.0881(17) -0.018(3)
C11C 0.136(3) 0.259(9) 0.130(3) 0.041(4) 0.0930(17) -0.020(4)
C11D 0.098(3) 0.056(3) 0.163(4) -0.002(3) 0.063(2) -0.007(2)
C11E 0.051(2) 0.114(4) 0.161(5) -0.024(4) 0.030(2) -0.015(3)
C11F 0.100(3) 0.215(8) 0.145(4) 0.026(5) 0.060(3) -0.008(5)
C11G 0.139(4) 0.243(10) 0.120(4) 0.048(5) 0.068(3) 0.008(5)
C11H 0.248(7) 0.111(5) 0.163(5) 0.010(4) 0.101(4) 0.063(5)
C11I 0.094(2) 0.168(6) 0.106(3) -0.006(4) 0.0589(17) 0.008(3)
C11J 0.178(3) 0.279(12) 0.235(4) 0.017(6) 0.160(2) 0.047(5)
C11K 0.074(2) 0.163(6) 0.142(3) -0.043(4) 0.0566(19) -0.015(3)
C12A 0.0921(19) 0.138(5) 0.0879(18) 0.012(3) 0.0624(12) 0.011(3)
C12B 0.139(2) 0.111(4) 0.1066(19) -0.031(2) 0.0881(14) -0.012(3)
C12C 0.120(3) 0.268(9) 0.120(3) 0.055(4) 0.0711(19) -0.018(4)
C12D 0.105(3) 0.077(3) 0.136(4) 0.019(3) 0.055(2) 0.006(3)
C12E 0.068(2) 0.121(5) 0.177(5) -0.034(4) 0.050(2) -0.030(3)
C12F 0.081(3) 0.248(9) 0.155(5) -0.023(6) 0.049(3) -0.060(4)
C12G 0.180(5) 0.303(13) 0.101(3) 0.005(5) 0.088(2) -0.018(7)
C12H 0.251(8) 0.131(6) 0.149(5) 0.030(5) 0.093(4) 0.059(6)
C12I 0.070(2) 0.128(5) 0.109(3) 0.010(3) 0.0446(17) 0.010(3)
C12J 0.178(4) 0.344(15) 0.238(5) 0.047(8) 0.161(3) 0.043(7)
C12K 0.065(2) 0.156(6) 0.128(4) -0.012(4) 0.037(2) 0.013(3)
C13A 0.234(8) 0.264(8) 0.226(8) 0.028(8) 0.011(8) 0.039(8)
C13B 0.149(3) 0.089(3) 0.1010(19) -0.011(2) 0.0884(14) -0.020(3)
C13C 0.093(3) 0.244(8) 0.084(2) 0.023(4) 0.0420(18) -0.031(4)
C13D 0.102(3) 0.077(3) 0.107(3) 0.006(3) 0.036(2) -0.009(3)
C13E 0.081(2) 0.098(4) 0.152(4) -0.027(3) 0.053(2) -0.023(3)
C13F 0.111(3) 0.198(7) 0.142(4) -0.059(5) 0.058(3) -0.075(4)
C13G 0.135(4) 0.242(10) 0.119(3) -0.016(5) 0.077(2) 0.010(5)
C13H 0.164(5) 0.124(5) 0.148(4) 0.020(4) 0.084(3) 0.023(4)
C13I 0.0509(16) 0.094(3) 0.102(2) 0.001(2) 0.0355(14) 0.001(2)
C13J 0.159(3) 0.366(16) 0.182(4) 0.031(7) 0.132(2) 0.037(6)
C13K 0.074(2) 0.158(6) 0.152(4) -0.024(4) 0.057(2) 0.014(3)
C14A 0.187(4) 0.245(4) 0.174(4) 0.033(4) 0.039(4) 0.044(4)
C14B 0.0876(16) 0.070(3) 0.0708(14) -0.0024(16) 0.0541(10) -0.0046(17)
C14C 0.081(2) 0.192(6) 0.092(2) 0.020(3) 0.0549(13) -0.006(3)
C14D 0.068(2) 0.054(2) 0.106(3) 0.001(2) 0.0272(19) -0.0014(19)
C14E 0.0545(18) 0.074(3) 0.122(3) -0.024(2) 0.0340(17) -0.0138(19)
C14F 0.080(2) 0.146(5) 0.117(3) -0.031(4) 0.044(2) -0.047(3)
C14G 0.099(2) 0.162(6) 0.106(2) 0.011(3) 0.0645(16) 0.021(3)
C14H 0.154(4) 0.088(4) 0.108(3) -0.001(3) 0.061(3) 0.007(3)
C14I 0.0503(16) 0.082(3) 0.093(2) 0.013(2) 0.0293(14) 0.0007(19)
C14J 0.120(3) 0.206(8) 0.137(4) 0.020(5) 0.077(2) 0.047(4)
C14K 0.0535(17) 0.130(4) 0.116(3) -0.011(3) 0.0425(15) 0.002(2)
C15A 0.168(3) 0.233(3) 0.151(3) 0.040(3) 0.054(3) 0.051(3)
C15B 0.0814(15) 0.072(2) 0.0659(12) -0.0134(15) 0.0521(9) -0.0121(16)
C15C 0.227(8) 0.309(9) 0.198(8) 0.007(8) 0.077(7) -0.029(8)
C15D 0.128(4) 0.147(6) 0.163(4) -0.008(4) 0.081(3) -0.025(4)
C15E 0.272(7) 0.202(7) 0.218(7) -0.021(6) 0.090(6) 0.013(7)
C15F 0.156(7) 0.173(7) 0.184(6) -0.048(6) 0.073(5) 0.000(6)
C15G 0.197(7) 0.230(8) 0.287(8) -0.027(8) 0.091(7) 0.030(7)
C15H 0.116(5) 0.204(8) 0.164(6) -0.054(5) 0.045(4) 0.013(5)
C15I 0.156(5) 0.232(7) 0.153(5) -0.063(6) 0.086(4) -0.038(6)
C15J 0.205(7) 0.208(8) 0.210(7) 0.026(7) 0.117(6) 0.028(7)
C15K 0.158(4) 0.201(9) 0.240(6) 0.048(6) 0.128(3) 0.027(5)
C15L 0.0746(17) 0.102(2) 0.102(2) -0.013(2) 0.0492(13) 0.0078(19)
C20L 0.0740(16) 0.106(3) 0.1072(19) -0.014(2) 0.0522(12) 0.009(2)
C19L 0.0850(18) 0.116(3) 0.115(2) -0.016(2) 0.0572(14) 0.007(2)
C18L 0.086(2) 0.119(3) 0.119(2) -0.013(2) 0.0580(16) 0.000(2)
C17L 0.082(2) 0.118(2) 0.112(2) -0.013(2) 0.0555(16) 0.000(2)
C16L 0.0808(19) 0.110(2) 0.103(2) -0.013(2) 0.0531(16) 0.001(2)
C16A 0.155(3) 0.234(3) 0.132(3) 0.049(3) 0.064(3) 0.045(3)
C16B 0.149(6) 0.172(6) 0.243(7) 0.038(6) 0.041(5) -0.006(5)
C16C 0.195(4) 0.269(4) 0.176(4) 0.009(4) 0.072(4) -0.028(4)
C16D 0.129(4) 0.149(6) 0.125(3) -0.021(4) 0.070(2) -0.013(4)
C16E 0.214(4) 0.168(4) 0.199(4) 0.010(4) 0.087(3) 0.014(4)
C16F 0.143(4) 0.151(4) 0.180(3) -0.050(3) 0.072(3) -0.014(3)
C16G 0.204(4) 0.208(4) 0.249(4) -0.014(4) 0.084(4) 0.035(4)
C16H 0.150(4) 0.163(6) 0.129(3) 0.006(4) 0.086(2) 0.041(4)
C16I 0.119(3) 0.198(4) 0.123(3) -0.037(3) 0.068(2) -0.043(3)
C16J 0.190(4) 0.196(4) 0.191(4) 0.036(4) 0.112(3) 0.030(4)
C16K 0.171(5) 0.190(8) 0.212(6) 0.056(6) 0.115(4) 0.017(6)
C17A 0.131(2) 0.225(3) 0.115(2) 0.048(3) 0.0735(19) 0.046(3)
C17B 0.128(3) 0.125(3) 0.195(4) 0.018(3) 0.053(3) -0.002(3)
C17C 0.171(3) 0.250(3) 0.152(3) 0.011(3) 0.081(3) -0.033(3)
C17D 0.118(3) 0.109(4) 0.122(3) -0.031(3) 0.069(2) -0.020(3)
C17E 0.187(3) 0.142(3) 0.182(3) 0.019(3) 0.085(3) 0.013(3)
C17F 0.141(3) 0.138(3) 0.184(3) -0.057(3) 0.071(3) -0.021(3)
C17G 0.193(3) 0.200(3) 0.234(3) -0.010(3) 0.089(3) 0.031(3)
C17H 0.114(2) 0.128(5) 0.108(2) -0.013(3) 0.0754(15) 0.000(3)
C17I 0.099(3) 0.173(3) 0.116(3) -0.029(3) 0.057(2) -0.044(3)
C17J 0.183(3) 0.190(3) 0.180(3) 0.039(3) 0.110(3) 0.029(3)
C17K 0.129(3) 0.186(7) 0.173(4) 0.062(5) 0.095(2) 0.043(4)
C18A 0.113(2) 0.225(3) 0.100(2) 0.044(3) 0.0765(15) 0.026(3)
C18B 0.120(3) 0.095(3) 0.163(3) 0.014(3) 0.054(2) -0.001(2)
C18C 0.148(3) 0.236(3) 0.130(3) 0.021(3) 0.078(2) -0.033(3)
C18D 0.140(4) 0.081(3) 0.112(3) -0.020(3) 0.061(2) -0.017(3)
C18E 0.150(3) 0.120(3) 0.168(3) 0.018(3) 0.080(2) 0.011(3)
C18F 0.142(3) 0.134(3) 0.192(3) -0.060(3) 0.069(3) -0.022(3)
C18G 0.169(3) 0.176(3) 0.208(3) -0.017(3) 0.098(3) 0.028(3)
C18H 0.123(3) 0.133(5) 0.113(2) 0.010(3) 0.0803(16) 0.023(3)
C18I 0.083(2) 0.143(3) 0.105(2) -0.018(3) 0.0535(19) -0.019(2)
C18J 0.172(3) 0.193(3) 0.170(3) 0.042(3) 0.103(2) 0.034(3)
C18K 0.117(3) 0.138(5) 0.178(5) 0.047(4) 0.078(3) 0.037(4)
C19A 0.1142(19) 0.219(3) 0.1006(17) 0.030(2) 0.0786(12) 0.008(2)
C19B 0.110(2) 0.078(2) 0.126(2) 0.010(2) 0.0602(18) -0.003(2)
C19C 0.124(2) 0.217(3) 0.117(3) 0.019(3) 0.067(2) -0.028(3)
C19D 0.111(3) 0.073(3) 0.085(2) -0.003(2) 0.0438(18) -0.020(2)
C19E 0.111(2) 0.089(2) 0.153(2) 0.017(2) 0.0695(19) 0.004(2)
C19F 0.132(3) 0.124(3) 0.185(3) -0.061(3) 0.071(2) -0.025(3)
C19G 0.158(3) 0.164(3) 0.186(3) -0.020(3) 0.093(2) 0.010(3)
C19H 0.131(3) 0.122(4) 0.100(2) 0.003(3) 0.0742(16) 0.026(3)
C19I 0.0766(17) 0.116(3) 0.105(2) -0.008(2) 0.0580(14) -0.010(2)
C19J 0.158(3) 0.193(3) 0.155(3) 0.047(3) 0.100(2) 0.026(3)
C19K 0.129(3) 0.130(5) 0.167(4) 0.045(4) 0.094(2) 0.043(3)
C20A 0.139(3) 0.223(3) 0.112(2) 0.021(3) 0.089(2) -0.016(3)
C20B 0.105(2) 0.072(2) 0.0863(19) 0.0006(19) 0.0536(14) -0.005(2)
C20C 0.102(2) 0.206(3) 0.110(2) 0.026(3) 0.0617(16) -0.021(2)
C20D 0.103(3) 0.069(3) 0.098(3) -0.012(2) 0.041(2) -0.020(2)
C20E 0.087(2) 0.070(3) 0.150(3) 0.011(2) 0.0636(17) -0.001(2)
C20F 0.126(3) 0.117(3) 0.181(3) -0.075(3) 0.069(3) -0.028(3)
C20G 0.142(2) 0.148(3) 0.161(3) -0.023(3) 0.0955(19) 0.002(3)
C20H 0.106(3) 0.121(5) 0.134(3) 0.017(3) 0.0721(19) -0.007(3)
C20I 0.082(2) 0.112(3) 0.108(2) -0.008(2) 0.0494(16) -0.016(2)
C20J 0.150(3) 0.192(3) 0.133(3) 0.036(3) 0.100(2) 0.034(3)
C20K 0.096(3) 0.097(4) 0.186(5) 0.006(4) 0.068(3) 0.014(3)
C21A 0.182(3) 0.226(3) 0.136(3) 0.012(3) 0.077(3) -0.026(3)
C21B 0.0960(19) 0.062(2) 0.0794(16) -0.0157(17) 0.0554(11) -0.0192(18)
C21C 0.0860(17) 0.200(3) 0.1034(18) 0.031(2) 0.0632(12) -0.008(2)
C21D 0.068(2) 0.114(3) 0.131(3) 0.004(2) 0.0315(19) -0.012(2)
C21E 0.062(2) 0.066(3) 0.115(3) -0.006(2) 0.0331(18) -0.001(2)
C21F 0.090(3) 0.112(4) 0.138(3) -0.046(3) 0.056(2) -0.032(3)
C21G 0.128(2) 0.141(4) 0.149(2) -0.025(3) 0.0963(16) 0.002(3)
C21H 0.127(2) 0.137(4) 0.129(2) 0.003(3) 0.0851(17) -0.002(3)
C21I 0.0718(19) 0.074(3) 0.095(2) 0.001(2) 0.0386(15) -0.010(2)
C21J 0.145(2) 0.194(3) 0.126(2) 0.026(3) 0.0873(18) 0.041(3)
C21K 0.0708(17) 0.146(3) 0.139(2) -0.001(3) 0.0653(14) 0.018(2)
C21L 0.239(6) 0.228(6) 0.203(5) 0.000(6) 0.128(4) -0.012(6)
C22A 0.222(3) 0.234(3) 0.167(3) -0.001(3) 0.056(3) -0.025(3)
C22B 0.0913(14) 0.078(2) 0.0985(14) -0.0164(17) 0.0731(9) -0.0186(16)
C22C 0.0843(17) 0.206(3) 0.116(2) 0.027(2) 0.0674(13) 0.008(2)
C22D 0.081(2) 0.149(3) 0.169(3) -0.008(3) 0.039(2) 0.004(2)
C22E 0.0828(19) 0.079(3) 0.148(3) -0.033(2) 0.0626(16) -0.008(2)
C22F 0.179(3) 0.161(4) 0.210(3) -0.099(3) 0.1451(19) -0.066(3)
C22G 0.129(2) 0.122(3) 0.131(3) -0.014(3) 0.0793(17) -0.003(3)
C22H 0.127(3) 0.139(3) 0.145(3) 0.004(3) 0.090(2) -0.011(3)
C22I 0.132(2) 0.097(3) 0.196(3) 0.000(3) 0.1241(15) 0.015(2)
C22J 0.143(3) 0.205(3) 0.133(3) 0.016(3) 0.087(2) 0.044(3)
C22K 0.089(2) 0.171(3) 0.148(3) -0.012(3) 0.0620(18) 0.025(2)
C22L 0.200(3) 0.194(3) 0.200(3) -0.007(3) 0.108(2) 0.003(3)
C23A 0.253(4) 0.236(4) 0.208(4) -0.024(4) 0.057(4) -0.016(4)
C23B 0.0872(17) 0.091(2) 0.1151(19) -0.0263(19) 0.0623(13) -0.0148(18)
C23C 0.096(2) 0.210(3) 0.135(2) 0.031(3) 0.0722(17) 0.013(3)
C23D 0.107(3) 0.174(3) 0.201(3) -0.022(3) 0.044(3) 0.021(3)
C23E 0.0888(19) 0.089(2) 0.151(2) -0.034(2) 0.0642(17) -0.017(2)
C23F 0.190(2) 0.175(3) 0.215(2) -0.090(3) 0.1529(18) -0.062(3)
C23G 0.128(2) 0.130(3) 0.140(2) -0.014(2) 0.0817(17) -0.010(2)
C23H 0.136(3) 0.138(3) 0.170(3) 0.009(3) 0.093(2) -0.016(3)
C23I 0.131(2) 0.110(3) 0.223(3) -0.006(3) 0.1209(18) 0.007(2)
C23J 0.157(3) 0.218(3) 0.147(3) 0.003(3) 0.084(2) 0.031(3)
C23K 0.107(2) 0.203(3) 0.147(3) -0.020(3) 0.065(2) 0.018(3)
C23L 0.175(3) 0.162(3) 0.175(3) 0.000(3) 0.0960(19) 0.003(3)
C24A 0.278(9) 0.235(8) 0.247(8) -0.041(8) 0.051(8) 0.006(8)
C24B 0.0849(17) 0.120(3) 0.126(2) -0.027(2) 0.0646(14) -0.013(2)
C24C 0.111(2) 0.220(3) 0.148(3) 0.033(3) 0.076(2) 0.023(3)
C24D 0.130(3) 0.187(3) 0.219(3) -0.023(3) 0.042(3) 0.030(3)
C24E 0.104(2) 0.117(3) 0.165(3) -0.032(2) 0.0716(19) -0.015(2)
C24F 0.199(3) 0.193(3) 0.225(3) -0.086(3) 0.159(2) -0.049(3)
C24G 0.147(2) 0.149(3) 0.160(3) -0.011(2) 0.0869(18) -0.006(2)
C24H 0.154(3) 0.150(3) 0.195(3) 0.013(3) 0.094(3) -0.016(3)
C24I 0.134(2) 0.130(3) 0.246(3) -0.023(3) 0.124(2) 0.014(3)
C24J 0.179(3) 0.234(3) 0.168(3) 0.001(3) 0.077(3) 0.027(3)
C24K 0.133(3) 0.225(3) 0.147(3) -0.018(3) 0.061(3) 0.003(3)
C24L 0.147(2) 0.144(3) 0.152(3) -0.002(2) 0.0863(18) 0.003(2)
C25A 0.243(3) 0.238(3) 0.192(3) -0.012(3) 0.056(3) -0.020(3)
C25B 0.086(2) 0.139(3) 0.146(3) -0.033(3) 0.058(2) -0.005(3)
C25C 0.133(3) 0.230(3) 0.162(3) 0.030(3) 0.084(3) 0.032(3)
C25D 0.146(4) 0.200(4) 0.229(4) -0.028(4) 0.041(4) 0.038(4)
C25E 0.121(2) 0.145(3) 0.172(3) -0.033(3) 0.075(2) -0.024(3)
C25F 0.205(3) 0.207(3) 0.233(3) -0.081(3) 0.170(2) -0.042(3)
C25G 0.159(3) 0.165(3) 0.177(3) -0.010(3) 0.0963(18) -0.001(3)
C25H 0.175(3) 0.166(3) 0.216(3) 0.010(3) 0.088(3) -0.011(3)
C25I 0.142(3) 0.145(3) 0.270(3) -0.019(3) 0.118(3) 0.007(3)
C25J 0.202(3) 0.249(3) 0.189(3) 0.006(3) 0.066(3) 0.019(3)
C25K 0.157(3) 0.240(3) 0.147(3) -0.017(3) 0.062(3) -0.004(3)
C25L 0.119(2) 0.121(3) 0.126(2) -0.003(2) 0.0753(17) 0.003(2)
C26A 0.1274(18) 0.133(3) 0.1084(16) 0.017(2) 0.0927(11) 0.022(2)
C26B 0.100(3) 0.160(4) 0.164(4) -0.035(3) 0.056(3) -0.001(3)
C26C 0.161(4) 0.244(4) 0.182(4) 0.023(4) 0.074(3) 0.035(4)
C26D 0.155(7) 0.224(8) 0.251(8) -0.025(8) 0.032(7) 0.034(7)
C26E 0.137(3) 0.169(4) 0.180(4) -0.029(4) 0.071(3) -0.028(4)
C26F 0.215(4) 0.216(4) 0.245(3) -0.074(4) 0.168(3) -0.038(4)
C26G 0.175(3) 0.177(3) 0.193(3) -0.006(3) 0.102(2) 0.002(3)
C26H 0.185(4) 0.171(4) 0.229(4) 0.011(4) 0.079(4) -0.007(4)
C26I 0.152(4) 0.158(4) 0.285(4) -0.016(4) 0.113(3) 0.004(4)
C46J 0.221(4) 0.262(4) 0.203(4) 0.008(4) 0.067(4) 0.023(4)
C26K 0.170(4) 0.247(4) 0.157(4) -0.016(4) 0.062(4) -0.004(4)
C26L 0.097(2) 0.104(3) 0.108(2) -0.007(2) 0.0637(15) 0.004(2)
C27A 0.127(2) 0.128(3) 0.1133(19) 0.027(2) 0.0880(13) 0.022(2)
C27B 0.146(6) 0.226(8) 0.214(7) -0.034(7) 0.062(6) -0.031(6)
C27C 0.202(7) 0.275(8) 0.211(7) 0.006(8) 0.080(6) 0.044(7)
C27D 0.0655(19) 0.086(3) 0.102(2) 0.005(2) 0.0274(17) -0.008(2)
C27E 0.171(6) 0.196(7) 0.181(6) -0.046(6) 0.080(5) -0.036(6)
C27F 0.241(6) 0.230(7) 0.249(7) -0.062(7) 0.162(5) -0.055(6)
C27G 0.198(6) 0.213(6) 0.225(6) -0.010(6) 0.107(4) 0.015(6)
C27H 0.196(7) 0.179(7) 0.242(8) 0.023(8) 0.076(7) -0.011(7)
C27I 0.193(7) 0.199(8) 0.316(8) -0.014(8) 0.090(7) -0.006(7)
C27J 0.255(8) 0.283(9) 0.228(8) 0.023(8) 0.069(7) 0.016(8)
C27K 0.180(6) 0.247(8) 0.167(7) -0.006(7) 0.063(5) 0.002(7)
C27L 0.0826(17) 0.095(3) 0.0970(19) -0.006(2) 0.0567(12) 0.005(2)
C28A 0.234(8) 0.264(8) 0.226(8) 0.028(8) 0.011(8) 0.039(8)
C28B 0.086(2) 0.139(3) 0.146(3) -0.033(3) 0.058(2) -0.005(3)
C28C 0.227(8) 0.309(9) 0.198(8) 0.007(8) 0.077(7) -0.029(8)
C28D 0.107(3) 0.174(3) 0.201(3) -0.022(3) 0.044(3) 0.021(3)
C28E 0.137(3) 0.169(4) 0.180(4) -0.029(4) 0.071(3) -0.028(4)
C28F 0.156(7) 0.173(7) 0.184(6) -0.048(6) 0.073(5) 0.000(6)
C28G 0.197(7) 0.230(8) 0.287(8) -0.027(8) 0.091(7) 0.030(7)
C28H 0.127(3) 0.139(3) 0.145(3) 0.004(3) 0.090(2) -0.011(3)
C28I 0.156(5) 0.232(7) 0.153(5) -0.063(6) 0.086(4) -0.038(6)
C28J 0.205(7) 0.208(8) 0.210(7) 0.026(7) 0.117(6) 0.028(7)
C28K 0.133(3) 0.225(3) 0.147(3) -0.018(3) 0.061(3) 0.003(3)
C28L 0.0845(18) 0.098(2) 0.0970(19) -0.011(2) 0.0574(13) 0.004(2)
C29A 0.187(4) 0.245(4) 0.174(4) 0.033(4) 0.039(4) 0.044(4)
C29B 0.100(3) 0.160(4) 0.164(4) -0.035(3) 0.056(3) -0.001(3)
C29C 0.195(4) 0.269(4) 0.176(4) 0.009(4) 0.072(4) -0.028(4)
C29D 0.146(4) 0.200(4) 0.229(4) -0.028(4) 0.041(4) 0.038(4)
C29E 0.171(6) 0.196(7) 0.181(6) -0.046(6) 0.080(5) -0.036(6)
C29F 0.143(4) 0.151(4) 0.180(3) -0.050(3) 0.072(3) -0.014(3)
C29G 0.204(4) 0.208(4) 0.249(4) -0.014(4) 0.084(4) 0.035(4)
C29H 0.136(3) 0.138(3) 0.170(3) 0.009(3) 0.093(2) -0.016(3)
C29I 0.119(3) 0.198(4) 0.123(3) -0.037(3) 0.068(2) -0.043(3)
C29J 0.190(4) 0.196(4) 0.191(4) 0.036(4) 0.112(3) 0.030(4)
C29K 0.157(3) 0.240(3) 0.147(3) -0.017(3) 0.062(3) -0.004(3)
C29L 0.0958(19) 0.102(2) 0.0989(19) -0.006(2) 0.0610(13) -0.005(2)
C30A 0.168(3) 0.233(3) 0.151(3) 0.040(3) 0.054(3) 0.051(3)
C30B 0.146(6) 0.226(8) 0.214(7) -0.034(7) 0.062(6) -0.031(6)
C30C 0.171(3) 0.250(3) 0.152(3) 0.011(3) 0.081(3) -0.033(3)
C30D 0.155(7) 0.224(8) 0.251(8) -0.025(8) 0.032(7) 0.034(7)
C30F 0.141(3) 0.138(3) 0.184(3) -0.057(3) 0.071(3) -0.021(3)
C30G 0.193(3) 0.200(3) 0.234(3) -0.010(3) 0.089(3) 0.031(3)
C30H 0.154(3) 0.150(3) 0.195(3) 0.013(3) 0.094(3) -0.016(3)
C30I 0.099(3) 0.173(3) 0.116(3) -0.029(3) 0.057(2) -0.044(3)
C30J 0.183(3) 0.190(3) 0.180(3) 0.039(3) 0.110(3) 0.029(3)
C30K 0.170(4) 0.247(4) 0.157(4) -0.016(4) 0.062(4) -0.004(4)
C30L 0.108(2) 0.107(3) 0.102(2) 0.001(2) 0.0690(14) -0.007(2)
C31A 0.155(3) 0.234(3) 0.132(3) 0.049(3) 0.064(3) 0.045(3)
C31C 0.148(3) 0.236(3) 0.130(3) 0.021(3) 0.078(2) -0.033(3)
C31F 0.199(3) 0.193(3) 0.225(3) -0.086(3) 0.159(2) -0.049(3)
C31G 0.169(3) 0.176(3) 0.208(3) -0.017(3) 0.098(3) 0.028(3)
C31H 0.175(3) 0.166(3) 0.216(3) 0.010(3) 0.088(3) -0.011(3)
C31I 0.083(2) 0.143(3) 0.105(2) -0.018(3) 0.0535(19) -0.019(2)
C31J 0.172(3) 0.193(3) 0.170(3) 0.042(3) 0.103(2) 0.034(3)
C31K 0.180(6) 0.247(8) 0.167(7) -0.006(7) 0.063(5) 0.002(7)
C31L 0.116(2) 0.120(3) 0.116(2) -0.001(2) 0.0721(15) -0.005(2)
C32A 0.131(2) 0.225(3) 0.115(2) 0.048(3) 0.0735(19) 0.046(3)
C32C 0.124(2) 0.217(3) 0.117(3) 0.019(3) 0.067(2) -0.028(3)
C32F 0.205(3) 0.207(3) 0.233(3) -0.081(3) 0.170(2) -0.042(3)
C32G 0.158(3) 0.164(3) 0.186(3) -0.020(3) 0.093(2) 0.010(3)
C32H 0.185(4) 0.171(4) 0.229(4) 0.011(4) 0.079(4) -0.007(4)
C32I 0.0766(17) 0.116(3) 0.105(2) -0.008(2) 0.0580(14) -0.010(2)
C32J 0.158(3) 0.193(3) 0.155(3) 0.047(3) 0.100(2) 0.026(3)
C32L 0.123(3) 0.128(3) 0.123(2) 0.001(3) 0.0694(17) 0.002(3)
C33A 0.113(2) 0.225(3) 0.100(2) 0.044(3) 0.0765(15) 0.026(3)
C33C 0.102(2) 0.206(3) 0.110(2) 0.026(3) 0.0617(16) -0.021(2)
C33F 0.215(4) 0.216(4) 0.245(3) -0.074(4) 0.168(3) -0.038(4)
C33G 0.129(2) 0.122(3) 0.131(3) -0.014(3) 0.0793(17) -0.003(3)
C33H 0.196(7) 0.179(7) 0.242(8) 0.023(8) 0.076(7) -0.011(7)
C33I 0.134(2) 0.130(3) 0.246(3) -0.023(3) 0.124(2) 0.014(3)
C33J 0.150(3) 0.192(3) 0.133(3) 0.036(3) 0.100(2) 0.034(3)
C33L 0.133(3) 0.141(5) 0.119(4) -0.001(4) 0.080(2) -0.017(4)
C34A 0.1142(19) 0.219(3) 0.1006(17) 0.030(2) 0.0786(12) 0.008(2)
C34C 0.0860(17) 0.200(3) 0.1034(18) 0.031(2) 0.0632(12) -0.008(2)
C34F 0.241(6) 0.230(7) 0.249(7) -0.062(7) 0.162(5) -0.055(6)
C34G 0.128(2) 0.130(3) 0.140(2) -0.014(2) 0.0817(17) -0.010(2)
C34I 0.142(3) 0.145(3) 0.270(3) -0.019(3) 0.118(3) 0.007(3)
C34J 0.145(2) 0.194(3) 0.126(2) 0.026(3) 0.0873(18) 0.041(3)
C34L 0.239(6) 0.228(6) 0.203(5) 0.000(6) 0.128(4) -0.012(6)
C35A 0.139(3) 0.223(3) 0.112(2) 0.021(3) 0.089(2) -0.016(3)
C35C 0.0843(17) 0.206(3) 0.116(2) 0.027(2) 0.0674(13) 0.008(2)
C35G 0.147(2) 0.149(3) 0.160(3) -0.011(2) 0.0869(18) -0.006(2)
C35I 0.152(4) 0.158(4) 0.285(4) -0.016(4) 0.113(3) 0.004(4)
C35J 0.143(3) 0.205(3) 0.133(3) 0.016(3) 0.087(2) 0.044(3)
C35L 0.200(3) 0.194(3) 0.200(3) -0.007(3) 0.108(2) 0.003(3)
C36A 0.182(3) 0.226(3) 0.136(3) 0.012(3) 0.077(3) -0.026(3)
C36C 0.096(2) 0.210(3) 0.135(2) 0.031(3) 0.0722(17) 0.013(3)
C36G 0.159(3) 0.165(3) 0.177(3) -0.010(3) 0.0963(18) -0.001(3)
C36I 0.193(7) 0.199(8) 0.316(8) -0.014(8) 0.090(7) -0.006(7)
C36J 0.157(3) 0.218(3) 0.147(3) 0.003(3) 0.084(2) 0.031(3)
C36L 0.175(3) 0.162(3) 0.175(3) 0.000(3) 0.0960(19) 0.003(3)
C37A 0.222(3) 0.234(3) 0.167(3) -0.001(3) 0.056(3) -0.025(3)
C37C 0.111(2) 0.220(3) 0.148(3) 0.033(3) 0.076(2) 0.023(3)
C37G 0.175(3) 0.177(3) 0.193(3) -0.006(3) 0.102(2) 0.002(3)
C37J 0.179(3) 0.234(3) 0.168(3) 0.001(3) 0.077(3) 0.027(3)
C37L 0.147(2) 0.144(3) 0.152(3) -0.002(2) 0.0863(18) 0.003(2)
C38A 0.243(3) 0.238(3) 0.192(3) -0.012(3) 0.056(3) -0.020(3)
C38C 0.133(3) 0.230(3) 0.162(3) 0.030(3) 0.084(3) 0.032(3)
C38G 0.198(6) 0.213(6) 0.225(6) -0.010(6) 0.107(4) 0.015(6)
C38J 0.202(3) 0.249(3) 0.189(3) 0.006(3) 0.066(3) 0.019(3)
C38L 0.119(2) 0.121(3) 0.126(2) -0.003(2) 0.0753(17) 0.003(2)
C39A 0.253(4) 0.236(4) 0.208(4) -0.024(4) 0.057(4) -0.016(4)
C39C 0.161(4) 0.244(4) 0.182(4) 0.023(4) 0.074(3) 0.035(4)
C39J 0.221(4) 0.262(4) 0.203(4) 0.008(4) 0.067(4) 0.023(4)
C39L 0.097(2) 0.104(3) 0.108(2) -0.007(2) 0.0637(15) 0.004(2)
C40A 0.278(9) 0.235(8) 0.247(8) -0.041(8) 0.051(8) 0.006(8)
C40C 0.202(7) 0.275(8) 0.211(7) 0.006(8) 0.080(6) 0.044(7)
C40J 0.255(8) 0.283(9) 0.228(8) 0.023(8) 0.069(7) 0.016(8)
C40L 0.0826(17) 0.095(3) 0.0970(19) -0.006(2) 0.0567(12) 0.005(2)
C41L 0.0845(18) 0.098(2) 0.0970(19) -0.011(2) 0.0574(13) 0.004(2)
C42L 0.0958(19) 0.102(2) 0.0989(19) -0.006(2) 0.0610(13) -0.005(2)
C43L 0.108(2) 0.107(3) 0.102(2) 0.001(2) 0.0690(14) -0.007(2)
C44L 0.116(2) 0.120(3) 0.116(2) -0.001(2) 0.0721(15) -0.005(2)
C45L 0.123(3) 0.128(3) 0.123(2) 0.001(3) 0.0694(17) 0.002(3)
C46L 0.133(3) 0.141(5) 0.119(4) -0.001(4) 0.080(2) -0.017(4)
Cu1A 0.1432(2) 0.1213(4) 0.11048(17) 0.0065(2) 0.09267(12) 0.0085(2)
Cu2A 0.08222(16) 0.0871(3) 0.08256(16) 0.00311(18) 0.05081(10) -0.00686(18)
Cu3A 0.1023(3) 0.1208(5) 0.0987(3) -0.0164(3) 0.06335(18) -0.0098(3)
Cu6A 0.1041(2) 0.1059(4) 0.1427(3) 0.0201(3) 0.07849(17) 0.0079(3)
Cu4A 0.0885(2) 0.0789(3) 0.0971(2) 0.0015(2) 0.04675(15) -0.0020(2)
Cu5A 0.0776(2) 0.1254(5) 0.0765(2) -0.0162(3) 0.04681(14) -0.0067(3)

loop_
_atom_type_symbol
_atom_type_description
_atom_type_scat_dispersion_real
_atom_type_scat_dispersion_imag
_atom_type_scat_source
C C 0.0150 0.0070 'International Tables Vol C Tables 4.2.6.8 and 6.1.1.4'
H H 0.0000 0.0000 'International Tables Vol C Tables 4.2.6.8 and 6.1.1.4'
Ag Ag 0.0960 3.3590 'International Tables Vol C Tables 4.2.6.8 and 6.1.1.4'
Au Au -4.8270 6.1600 'International Tables Vol C Tables 4.2.6.8 and 6.1.1.4'
Cu Cu -1.9646 0.5888 'International Tables Vol C Tables 4.2.6.8 and 6.1.1.4'

loop_
_geom_angle_atom_site_label_1
_geom_angle_atom_site_label_2
_geom_angle_atom_site_label_3
_geom_angle
Ag1 Au1 Au2 52.664(13)
Ag2 Au1 Au2 54.394(10)
C1B Au1 Au2 93.72(16)
C1B Au1 Ag1 146.12(16)
C1B Au1 Ag2 44.28(16)
C1B Au1 Cu1A 146.12(16)
C1B Au1 Cu2A 44.28(16)
C27A Au1 Au2 94.23(19)
C27A Au1 Ag1 41.60(19)
C27A Au1 Ag2 144.15(19)
C27A Au1 C1B 171.5(3)
C27A Au1 Cu1A 41.60(19)
C27A Au1 Cu2A 144.15(19)
Cu1A Au1 Au2 52.664(13)
Cu2A Au1 Au2 54.394(10)
C1K Au2 Ag1 83.67(16)
C1K Au2 Ag2 67.37(15)
C1K Au2 Ag3 105.53(15)
C1K Au2 Ag5 134.03(16)
C1K Au2 Ag6 45.85(15)
C1K Au2 Cu1A 83.67(16)
C1K Au2 Cu2A 67.37(15)
C1K Au2 Cu3A 105.53(15)
C1K Au2 Cu6A 45.85(15)
C1K Au2 Cu5A 134.03(16)
C1L Au2 Ag1 97.10(16)
C1L Au2 Ag2 111.75(15)
C1L Au2 Ag3 74.43(15)
C1L Au2 Ag5 45.04(15)
C1L Au2 Ag6 133.86(15)
C1L Au2 C1K 179.1(2)
C1L Au2 Cu1A 97.10(16)
C1L Au2 Cu2A 111.75(15)
C1L Au2 Cu3A 74.43(15)
C1L Au2 Cu6A 133.86(15)
C1L Au2 Cu5A 45.04(15)
Ag3 Au3 Au2 60.548(17)
C1C Au3 Au2 87.66(15)
C1C Au3 Ag3 145.51(17)
C1C Au3 C1D 172.1(2)
C1C Au3 Cu3A 145.51(17)
C1D Au3 Au2 100.20(16)
C1D Au3 Ag3 42.05(18)
C1D Au3 Cu3A 42.05(18)
Cu3A Au3 Au2 60.548(17)
Au5 Au4 Ag4 55.916(14)
Au5 Au4 Ag5 56.094(14)
Au5 Au4 Cu4A 55.916(14)
Au5 Au4 Cu5A 56.094(14)
C1G Au4 Au5 98.22(18)
C1G Au4 Ag4 42.44(18)
C1G Au4 Ag5 149.31(18)
C1G Au4 C1H 170.0(3)
C1G Au4 Cu4A 42.44(18)
C1G Au4 Cu5A 149.31(18)
C1H Au4 Au5 91.15(18)
C1H Au4 Ag4 146.41(18)
C1H Au4 Ag5 40.58(18)
C1H Au4 Cu4A 146.41(18)
C1H Au4 Cu5A 40.58(18)
C1E Au5 Ag2 46.55(13)
C1E Au5 Ag3 138.33(17)
C1E Au5 Ag4 91.02(15)
C1E Au5 Ag5 112.42(13)
C1E Au5 Ag6 77.40(17)
C1E Au5 C1F 177.32(19)
C1E Au5 Cu2A 46.55(13)
C1E Au5 Cu3A 138.33(17)
C1E Au5 Cu6A 77.40(17)
C1E Au5 Cu4A 91.02(15)
C1E Au5 Cu5A 112.42(13)
C1F Au5 Ag2 131.16(14)
C1F Au5 Ag3 42.14(17)
C1F Au5 Ag4 90.32(15)
C1F Au5 Ag5 64.92(13)
C1F Au5 Ag6 103.67(16)
C1F Au5 Cu2A 131.16(14)
C1F Au5 Cu3A 42.14(17)
C1F Au5 Cu6A 103.67(16)
C1F Au5 Cu4A 90.32(15)
C1F Au5 Cu5A 64.92(13)
Ag6 Au6 Au5 55.601(15)
C1I Au6 Au5 89.49(15)
C1I Au6 Ag6 143.24(16)
C1I Au6 C1J 172.8(2)
C1I Au6 Cu6A 143.24(16)
C1J Au6 Au5 97.67(15)
C1J Au6 Ag6 43.78(15)
C1J Au6 Cu6A 43.78(15)
Cu6A Au6 Au5 55.601(15)
Au2 Ag1 Au1 65.399(13)
C1C Ag1 Au1 154.45(15)
C1C Ag1 Au2 89.17(15)
C1C Ag1 C2C 30.0(2)
C1C Ag1 C26A 138.87(19)
C2C Ag1 Au1 172.77(14)
C2C Ag1 Au2 118.95(17)
C2C Ag1 C26A 108.9(2)
C26A Ag1 Au1 66.47(13)
C26A Ag1 Au2 131.87(13)
C27A Ag1 Au1 38.08(17)
C27A Ag1 Au2 103.45(17)
C27A Ag1 C1C 167.3(2)
C27A Ag1 C2C 137.3(2)
C27A Ag1 C26A 28.5(2)
Au2 Ag2 Au1 66.370(12)
Au2 Ag2 Au5 71.196(12)
Au5 Ag2 Au1 136.864(14)
C1B Ag2 Au1 40.52(15)
C1B Ag2 Au2 101.56(12)
C1B Ag2 Au5 151.62(13)
C1B Ag2 C1E 152.98(18)
C1B Ag2 C2B 29.17(18)
C1B Ag2 C2E 128.82(15)
C1E Ag2 Au1 162.55(16)
C1E Ag2 Au2 105.10(12)
C1E Ag2 Au5 41.39(11)
C1E Ag2 C2B 124.72(17)
C1E Ag2 C2E 29.03(15)
C2B Ag2 Au1 69.69(11)
C2B Ag2 Au2 126.30(8)
C2B Ag2 Au5 136.41(12)
C2B Ag2 C2E 106.66(13)
C2E Ag2 Au1 145.19(13)
C2E Ag2 Au2 127.05(11)
C2E Ag2 Au5 70.41(11)
Au3 Ag3 Au2 61.248(18)
Au3 Ag3 Au5 127.10(3)
Au5 Ag3 Au2 68.693(17)
C1D Ag3 Au2 99.69(18)
C1D Ag3 Au3 40.80(17)
C1D Ag3 Au5 147.25(12)
C1D Ag3 C1F 164.6(2)
C1D Ag3 C2D 32.6(2)
C1D Ag3 C2F 137.66(19)
C1F Ag3 Au2 95.65(14)
C1F Ag3 Au3 153.64(14)
C1F Ag3 Au5 40.74(11)
C1F Ag3 C2D 132.3(2)
C1F Ag3 C2F 32.05(15)
C2D Ag3 Au2 130.93(17)
C2D Ag3 Au3 73.39(16)
C2D Ag3 Au5 139.14(11)
C2D Ag3 C2F 113.9(2)
C2F Ag3 Au2 113.41(13)
C2F Ag3 Au3 142.86(11)
C2F Ag3 Au5 72.68(11)
Au5 Ag4 Au4 61.425(12)
C1G Ag4 Au4 38.86(16)
C1G Ag4 Au5 100.15(16)
C1G Ag4 C1I 167.5(2)
C1G Ag4 C2G 27.88(19)
C1G Ag4 C2I 136.4(2)
C1I Ag4 Au4 153.58(15)
C1I Ag4 Au5 92.18(14)
C1I Ag4 C2G 139.69(18)
C1I Ag4 C2I 31.42(19)
C2G Ag4 Au4 66.73(11)
C2G Ag4 Au5 127.99(11)
C2I Ag4 Au4 173.24(13)
C2I Ag4 Au5 123.36(15)
C2I Ag4 C2G 108.65(18)
Au2 Ag5 Au4 131.321(18)
Au5 Ag5 Au2 71.736(17)
Au5 Ag5 Au4 60.830(13)
C1H Ag5 Au2 145.36(14)
C1H Ag5 Au4 38.55(16)
C1H Ag5 Au5 93.79(13)
C1H Ag5 C1L 158.8(2)
C1H Ag5 C2H 32.2(2)
C1H Ag5 C2L 134.57(17)
C1L Ag5 Au2 41.73(12)
C1L Ag5 Au4 162.19(14)
C1L Ag5 Au5 105.93(12)
C1L Ag5 C2H 126.84(19)
C1L Ag5 C2L 31.91(17)
C2H Ag5 Au2 132.30(15)
C2H Ag5 Au4 70.70(14)
C2H Ag5 Au5 120.55(10)
C2H Ag5 C2L 110.89(16)
C2L Ag5 Au2 73.58(13)
C2L Ag5 Au4 146.87(13)
C2L Ag5 Au5 128.56(13)
Au2 Ag6 Au6 135.85(3)
Au5 Ag6 Au2 71.787(17)
Au5 Ag6 Au6 65.545(19)
C1J Ag6 Au2 156.50(13)
C1J Ag6 Au5 106.0(2)
C1J Ag6 Au6 42.4(2)
C1J Ag6 C1K 153.0(3)
C1J Ag6 C2J 30.1(3)
C1J Ag6 C2K 128.2(2)
C1K Ag6 Au2 42.01(11)
C1K Ag6 Au5 100.03(16)
C1K Ag6 Au6 156.24(14)
C1K Ag6 C2J 125.4(2)
C1K Ag6 C2K 28.99(14)
C2J Ag6 Au2 139.87(14)
C2J Ag6 Au5 134.43(19)
C2J Ag6 Au6 72.52(18)
C2J Ag6 C2K 108.6(2)
C2K Ag6 Au2 70.71(10)
C2K Ag6 Au5 114.11(15)
C2K Ag6 Au6 137.85(9)
C2A C1A C6A 119.5(4)
C2A C1A C19A 129.2(5)
C2A C1A C34A 130.1(6)
C6A C1A C19A 111.3(6)
C6A C1A C34A 110.3(6)
Au1 C1B Ag2 95.2(2)
Au1 C1B Cu2A 95.2(2)
C2B C1B Au1 176.1(5)
C2B C1B Ag2 88.6(4)
C2B C1B Cu2A 88.6(4)
Au3 C1C Ag1 111.1(2)
Au3 C1C Cu1A 111.1(2)
C2C C1C Au3 165.4(5)
C2C C1C Ag1 82.6(4)
C2C C1C Cu1A 82.6(4)
Au3 C1D Ag3 97.2(2)
Au3 C1D Cu3A 97.2(2)
C2D C1D Au3 175.9(4)
C2D C1D Ag3 83.5(4)
C2D C1D Cu3A 83.5(4)
Au5 C1E Ag2 92.06(14)
Au5 C1E Cu2A 92.06(14)
C2E C1E Au5 178.2(5)
C2E C1E Ag2 89.4(4)
C2E C1E Cu2A 89.4(4)
Au5 C1F Ag3 97.1(2)
Au5 C1F Cu3A 97.1(2)
C2F C1F Au5 174.0(4)
C2F C1F Ag3 83.7(4)
C2F C1F Cu3A 83.7(4)
Au4 C1G Ag4 98.7(3)
Au4 C1G Cu4A 98.7(3)
C2G C1G Au4 165.1(5)
C2G C1G Ag4 96.0(4)
C2G C1G Cu4A 96.0(4)
Au4 C1H Ag5 100.9(3)
Au4 C1H Cu5A 100.9(3)
C2H C1H Au4 178.0(5)
C2H C1H Ag5 80.2(4)
C2H C1H Cu5A 80.2(4)
Au6 C1I Ag4 110.5(2)
Au6 C1I Cu4A 110.5(2)
C2I C1I Au6 169.6(5)
C2I C1I Ag4 79.7(4)
C2I C1I Cu4A 79.7(4)
Au6 C1J Ag6 93.8(3)
Au6 C1J Cu6A 93.8(3)
C2J C1J Au6 177.8(5)
C2J C1J Ag6 88.4(4)
C2J C1J Cu6A 88.4(4)
Au2 C1K Ag6 92.1(2)
Au2 C1K Cu6A 92.1(2)
C2K C1K Au2 169.9(5)
C2K C1K Ag6 90.9(4)
C2K C1K Cu6A 90.9(4)
Au2 C1L Ag5 93.24(14)
Au2 C1L Cu5A 93.24(14)
C2L C1L Au2 175.4(5)
C2L C1L Ag5 84.3(4)
C2L C1L Cu5A 84.3(4)
C1A C2A C3A 120.5(5)
C1B C2B Ag2 62.2(4)
C1B C2B C5B 173.8(5)
C1B C2B Cu2A 62.2(4)
C5B C2B Ag2 123.3(4)
C5B C2B Cu2A 123.3(4)
C1C C2C Ag1 67.4(4)
C1C C2C C5C 171.5(6)
C1C C2C Cu1A 67.4(4)
C5C C2C Ag1 121.2(4)
C5C C2C Cu1A 121.2(4)
C1D C2D Ag3 63.8(4)
C1D C2D C5D 175.0(7)
C1D C2D Cu3A 63.8(4)
C5D C2D Ag3 121.1(4)
C5D C2D Cu3A 121.1(4)
C1E C2E Ag2 61.6(3)
C1E C2E C5E 174.5(5)
C1E C2E Cu2A 61.6(3)
C5E C2E Ag2 122.2(3)
C5E C2E Cu2A 122.2(3)
C1F C2F Ag3 64.2(4)
C1F C2F C5F 171.5(7)
C1F C2F Cu3A 64.2(4)
C5F C2F Ag3 123.6(4)
C5F C2F Cu3A 123.6(4)
C1G C2G Ag4 56.1(4)
C1G C2G C5G 168.6(6)
C5G C2G Ag4 130.9(3)
C1H C2H Ag5 67.6(4)
C1H C2H C3H 168.0(7)
C1H C2H Cu5A 67.6(4)
C3H C2H Ag5 123.8(4)
C3H C2H Cu5A 123.8(4)
C1I C2I Ag4 68.9(3)
C1I C2I C5I 168.7(6)
C1I C2I Cu4A 68.9(3)
C5I C2I Ag4 120.6(4)
C5I C2I Cu4A 120.6(4)
C1J C2J Ag6 61.5(4)
C1J C2J C5J 173.7(6)
C1J C2J Cu6A 61.5(4)
C5J C2J Ag6 124.2(4)
C5J C2J Cu6A 124.2(4)
C1K C2K Ag6 60.1(4)
C1K C2K C5K 177.6(6)
C1K C2K Cu6A 60.1(4)
C5K C2K Ag6 118.7(4)
C5K C2K Cu6A 118.7(4)
C1L C2L Ag5 63.8(3)
C1L C2L C5L 171.9(5)
C1L C2L Cu5A 63.8(3)
C5L C2L Ag5 124.2(4)
C5L C2L Cu5A 124.2(4)
C4A C3A C2A 121.2(7)
C4B C3B C8B 121.1(5)
C4B C3B C15B 127.3(4)
C8B C3B C15B 111.6(4)
C4C C3C C21C 128.3(5)
C4C C3C C34C 125.4(7)
C8C C3C C4C 120.1(4)
C8C C3C C21C 111.4(5)
C8C C3C C34C 114.3(7)
C4D C3D C8D 118.3(5)
C4D C3D C27D 127.6(4)
C8D C3D C27D 114.1(5)
C4E C3E C8E 121.6(4)
C4E C3E C21E 128.0(4)
C8E C3E C21E 110.3(4)
C4F C3F C21F 129.0(5)
C8F C3F C4F 121.0(5)
C8F C3F C21F 109.9(4)
C4G C3G C8G 120.9(5)
C4G C3G C21G 127.6(6)
C8G C3G C21G 111.5(5)
C4H C3H C2H 119.6(6)
C8H C3H C2H 121.2(5)
C8H C3H C4H 119.1(5)
C4I C3I C8I 121.1(5)
C4I C3I C21I 127.8(5)
C8I C3I C21I 111.1(5)
C4J C3J C8J 123.2(7)
C4J C3J C21J 125.6(6)
C4J C3J C34J 123.7(7)
C8J C3J C21J 111.0(7)
C8J C3J C34J 113.2(8)
C4K C3K C8K 120.2(5)
C4K C3K C21K 128.7(5)
C8K C3K C21K 111.1(4)
C4L C3L C8L 119.7(5)
C4L C3L C27L 119.5(5)
C4L C3L C40L 133.4(5)
C8L C3L C27L 118.6(4)
C8L C3L C40L 105.8(4)
C3A C4A C5A 119.8(5)
C3B C4B C5B 118.8(4)
C3C C4C C5C 118.4(6)
C3D C4D C5D 121.4(4)
C3E C4E C5E 117.7(4)
C5F C4F C3F 118.8(5)
C3G C4G C5G 118.9(5)
C5H C4H C3H 121.0(7)
C3I C4I C5I 120.1(5)
C3J C4J C5J 118.1(6)
C3K C4K C5K 118.6(5)
C3L C4L C5L 119.4(5)
C6A C5A C4A 118.8(5)
C4B C5B C2B 121.4(5)
C4B C5B C6B 119.4(4)
C6B C5B C2B 119.1(5)
C4C C5C C2C 116.9(6)
C6C C5C C2C 122.2(4)
C6C C5C C4C 120.8(5)
C4D C5D C2D 122.4(5)
C4D C5D C6D 117.7(5)
C6D C5D C2D 119.8(5)
C2E C5E C4E 119.2(4)
C6E C5E C2E 121.2(4)
C6E C5E C4E 119.5(4)
C4F C5F C2F 121.1(5)
C6F C5F C2F 119.0(5)
C6F C5F C4F 119.8(4)
C28D C5FB C29D 111.9(7)
C4G C5G C2G 119.3(5)
C6G C5G C2G 120.6(5)
C6G C5G C4G 120.1(6)
C4H C5H C6H 119.3(7)
C4I C5I C2I 118.0(5)
C6I C5I C2I 124.7(5)
C6I C5I C4I 117.3(5)
C4J C5J C2J 121.4(6)
C6J C5J C2J 118.2(6)
C6J C5J C4J 120.0(8)
C4K C5K C2K 122.2(5)
C4K C5K C6K 121.0(3)
C6K C5K C2K 116.8(5)
C4L C5L C2L 121.1(4)
C6L C5L C2L 118.5(5)
C6L C5L C4L 120.0(4)
C1A C6A C5A 120.1(5)
C1A C6A C7A 108.7(3)
C5A C6A C7A 131.0(5)
C7B C6B C5B 121.5(5)
C5C C6C C7C 120.9(4)
C7D C6D C5D 121.9(5)
C7E C6E C5E 122.3(5)
C5F C6F C7F 121.2(5)
C7G C6G C5G 119.8(5)
C5H C6H C7H 120.3(6)
C5H C6H C9H 131.2(7)
C7H C6H C9H 108.5(7)
C7I C6I C5I 123.4(5)
C5J C6J C7J 117.8(6)
C7K C6K C5K 119.7(5)
C7L C6L C5L 120.3(5)
C8A C7A C6A 131.0(3)
C12A C7A C6A 108.2(4)
C12A C7A C8A 120.6(5)
C6B C7B C8B 119.4(5)
C6C C7C C8C 119.2(6)
C8D C7D C6D 118.9(5)
C6E C7E C8E 118.8(4)
C8F C7F C6F 119.7(5)
C6G C7G C8G 119.7(5)
C6H C7H C21H 113.0(5)
C8H C7H C6H 120.1(7)
C8H C7H C21H 126.9(6)
C6I C7I C8I 117.7(5)
C8J C7J C6J 120.9(7)
C6K C7K C8K 120.1(5)
C8L C7L C6L 119.6(5)
C9A C8A C7A 117.7(4)
C3B C8B C9B 106.9(4)
C7B C8B C3B 119.7(4)
C7B C8B C9B 133.4(4)
C3C C8C C7C 120.5(5)
C3C C8C C9C 108.5(4)
C7C C8C C9C 131.0(5)
C3D C8D C9D 105.9(5)
C7D C8D C3D 121.9(6)
C7D C8D C9D 132.1(5)
C3E C8E C9E 109.2(4)
C7E C8E C3E 120.0(4)
C7E C8E C9E 130.8(4)
C3F C8F C9F 110.1(5)
C7F C8F C3F 119.4(4)
C7F C8F C9F 130.4(5)
C3G C8G C9G 108.9(5)
C7G C8G C3G 120.7(6)
C7G C8G C9G 130.5(5)
C7H C8H C3H 120.2(6)
C3I C8I C7I 120.5(5)
C3I C8I C9I 108.9(5)
C7I C8I C9I 130.5(5)
C3J C8J C9J 109.9(6)
C7J C8J C3J 119.9(9)
C7J C8J C9J 130.2(7)
C3K C8K C9K 108.5(4)
C7K C8K C3K 120.1(4)
C7K C8K C9K 131.2(5)
C3L C8L C9L 96.1(5)
C3L C8L C15L 114.1(5)
C7L C8L C3L 120.9(4)
C7L C8L C9L 143.0(5)
C7L C8L C15L 125.0(5)
C10A C9A C8A 120.4(5)
C10B C9B C8B 131.6(5)
C10B C9B C14B 118.5(5)
C14B C9B C8B 109.7(4)
C10C C9C C8C 130.2(4)
C10C C9C C14C 121.8(5)
C14C C9C C8C 107.9(5)
C10D C9D C8D 131.2(5)
C10D C9D C14D 119.0(5)
C14D C9D C8D 109.8(4)
C10E C9E C8E 131.5(5)
C10E C9E C14E 120.2(5)
C14E C9E C8E 108.3(4)
C10F C9F C8F 131.9(7)
C10F C9F C14F 121.7(5)
C14F C9F C8F 106.4(5)
C10G C9G C8G 131.4(6)
C10G C9G C14G 120.5(7)
C14G C9G C8G 108.0(6)
C10H C9H C6H 133.4(8)
C14H C9H C6H 107.6(6)
C14H C9H C10H 119.0(7)
C10I C9I C8I 131.2(5)
C10I C9I C14I 119.6(6)
C14I C9I C8I 109.2(5)
C10J C9J C8J 131.5(6)
C10J C9J C14J 122.4(8)
C14J C9J C8J 106.0(7)
C10K C9K C8K 131.3(6)
C10K C9K C14K 120.3(4)
C14K C9K C8K 108.4(4)
C14L C9L C8L 117.0(4)
C14L C9L C10L 120.0
C10L C9L C8L 121.8(4)
C9L C14L C27L 110.6(6)
C13L C14L C9L 120.0
C13L C14L C27L 129.4(6)
C14L C13L C12L 120.0
C11L C12L C13L 120.0
C12L C11L C10L 120.0
C11L C10L C9L 120.0
C9A C10A C26A 118.0(5)
C11A C10A C9A 122.0(5)
C11A C10A C26A 120.0(3)
C11B C10B C9B 120.2(6)
C9C C10C C11C 118.5(5)
C11D C10D C9D 120.5(5)
C11E C10E C9E 118.4(6)
C9F C10F C11F 119.0(8)
C9G C10G C11G 117.1(8)
C11H C10H C9H 118.4(9)
C9I C10I C11I 120.1(6)
C11J C10J C9J 117.3(8)
C9K C10K C11K 119.1(7)
C10A C11A C12A 118.8(4)
C10B C11B C12B 119.9(5)
C10C C11C C12C 119.3(7)
C10D C11D C12D 119.7(5)
C10E C11E C12E 122.1(5)
C12F C11F C10F 118.9(7)
C12G C11G C10G 122.5(9)
C12H C11H C10H 123.9(8)
C12I C11I C10I 118.8(7)
C10J C11J C12J 122.1(10)
C12K C11K C10K 119.9(6)
C7A C12A C19A 110.1(5)
C7A C12A C34A 112.2(6)
C11A C12A C7A 120.2(5)
C11A C12A C19A 129.6(4)
C11A C12A C34A 127.6(5)
C13B C12B C11B 120.9(6)
C13C C12C C11C 122.1(6)
C13D C12D C11D 119.5(6)
C13E C12E C11E 119.1(6)
C11F C12F C13F 125.0(6)
C11G C12G C13G 121.0(9)
C11H C12H C13H 119.3(9)
C13I C12I C11I 121.6(7)
C13J C12J C11J 120.8(10)
C11K C12K C13K 123.1(5)
C14B C13B C12B 120.2(6)
C12C C13C C14C 119.4(5)
C14D C13D C12D 120.0(5)
C14E C13E C12E 120.2(6)
C12F C13F C14F 115.4(8)
C12G C13G C14G 118.1(9)
C14H C13H C12H 118.4(10)
C14I C13I C12I 121.0(6)
C12J C13J C14J 116.8(9)
C12K C13K C14K 117.1(7)
C13A C14A C15A 108.4(9)
C9B C14B C15B 110.2(4)
C13B C14B C9B 120.2(4)
C13B C14B C15B 129.6(5)
C9C C14C C21C 111.9(5)
C9C C14C C34C 111.5(5)
C13C C14C C9C 118.9(6)
C13C C14C C21C 129.2(5)
C13C C14C C34C 129.4(5)
C9D C14D C27D 110.4(5)
C13D C14D C9D 121.3(5)
C13D C14D C27D 128.3(5)
C9E C14E C21E 110.9(4)
C13E C14E C9E 119.9(4)
C13E C14E C21E 129.1(5)
C9F C14F C21F 112.6(5)
C13F C14F C9F 120.0(6)
C13F C14F C21F 127.4(7)
C9G C14G C21G 110.9(6)
C13G C14G C9G 120.6(8)
C13G C14G C21G 128.5(8)
C9H C14H C13H 121.0(7)
C9H C14H C21H 113.9(6)
C13H C14H C21H 125.1(8)
C9I C14I C21I 109.9(5)
C13I C14I C9I 118.9(5)
C13I C14I C21I 130.9(5)
C9J C14J C13J 120.6(8)
C9J C14J C21J 112.4(8)
C9J C14J C34J 115.6(8)
C13J C14J C21J 127.0(7)
C13J C14J C34J 123.7(8)
C9K C14K C13K 120.3(5)
C9K C14K C21K 112.3(4)
C13K C14K C21K 127.4(6)
C16A C15A C14A 108.9(7)
C3B C15B C21B 111.9(4)
C3B C15B C22B 110.3(3)
C14B C15B C3B 101.5(3)
C14B C15B C21B 112.7(3)
C14B C15B C22B 111.4(4)
C21B C15B C22B 108.9(3)
C20L C15L C8L 104.7(3)
C20L C15L C16L 120.0
C16L C15L C8L 135.3(3)
C15L C20L C40L 113.2(3)
C19L C20L C15L 120.0
C19L C20L C40L 126.7(3)
C20L C19L C18L 120.0
C17L C18L C19L 120.0
C18L C17L C16L 120.0
C17L C16L C15L 120.0
C15A C16A C17A 108.8(7)
C15C C16C C17C 109.0(8)
C17D C16D C15D 113.2(6)
C15E C16E C17E 113.6(7)
C15F C16F C17F 107.0(8)
C15G C16G C17G 113.6(11)
C15H C16H C17H 114.8(7)
C15I C16I C17I 113.8(7)
C17J C16J C15J 107.0(8)
C15K C16K C17K 115.7(9)
C18A C17A C16A 109.3(6)
C18B C17B C16B 113.1(6)
C18C C17C C16C 107.1(8)
C16D C17D C18D 115.8(5)
C16E C17E C18E 108.2(6)
C18F C17F C16F 107.5(7)
C18G C17G C16G 112.6(10)
C18H C17H C16H 114.2(5)
C16I C17I C18I 107.9(6)
C16J C17J C18J 107.4(7)
C18K C17K C16K 114.5(8)
C17A C18A C19A 108.9(6)
C19B C18B C17B 115.7(5)
C17C C18C C19C 110.3(6)
C17D C18D C19D 114.2(4)
C17E C18E C19E 112.0(6)
C17F C18F C19F 109.9(6)
C30F C18F C19F 107.2(6)
C17G C18G C19G 110.8(9)
C17H C18H C19H 114.5(5)
C17I C18I C19I 115.1(5)
C19J C18J C17J 108.6(7)
C17K C18K C19K 116.4(7)
C1A C19A C12A 101.2(4)
C1A C19A C18A 110.2(8)
C1A C19A C20A 116.8(7)
C12A C19A C18A 118.3(7)
C12A C19A C20A 104.7(8)
C18A C19A C20A 106.1(5)
C18B C19B C20B 114.6(4)
C20C C19C C18C 110.3(6)
C20D C19D C18D 113.4(4)
C20E C19E C18E 113.4(6)
C20F C19F C18F 108.2(6)
C20G C19G C18G 107.6(8)
C20H C19H C18H 114.8(6)
C20I C19I C18I 113.2(6)
C20J C19J C18J 112.8(6)
C20K C19K C18K 112.2(6)
C21A C20A C19A 110.9(6)
C21B C20B C19B 112.4(4)
C19C C20C C21C 114.2(6)
C19D C20D C27D 116.4(4)
C19E C20E C21E 116.1(5)
C19F C20F C21F 116.0(7)
C19G C20G C21G 120.9(7)
C32G C20G C21G 113.5(7)
C19H C20H C21H 118.3(6)
C19I C20I C21I 115.5(5)
C21I C20I C32I 112.9(6)
C19J C20J C21J 113.4(5)
C19K C20K C21K 116.0(6)
C20A C21A C22A 106.6(6)
C20B C21B C15B 118.0(4)
C14C C21C C3C 99.9(4)
C14C C21C C20C 117.8(7)
C14C C21C C22C 110.9(6)
C20C C21C C3C 111.6(5)
C22C C21C C3C 110.2(5)
C22C C21C C20C 106.4(5)
C22D C21D C27D 114.4(5)
C3E C21E C22E 110.6(5)
C14E C21E C3E 101.3(4)
C14E C21E C20E 112.8(5)
C14E C21E C22E 112.1(4)
C20E C21E C3E 111.7(4)
C20E C21E C22E 108.3(4)
C3F C21F C22F 111.8(6)
C14F C21F C3F 100.8(5)
C14F C21F C20F 114.1(6)
C14F C21F C22F 112.1(5)
C20F C21F C3F 110.3(5)
C20F C21F C22F 107.7(6)
C3G C21G C20G 111.7(4)
C3G C21G C33G 104.3(7)
C14G C21G C3G 100.5(5)
C14G C21G C20G 104.7(6)
C14G C21G C33G 128.9(6)
C22G C21G C3G 116.6(7)
C22G C21G C14G 104.6(5)
C22G C21G C20G 116.2(6)
C33G C21G C20G 106.3(6)
C7H C21H C14H 96.7(6)
C7H C21H C20H 109.8(5)
C7H C21H C22H 101.0(5)
C7H C21H C28H 119.4(5)
C14H C21H C28H 121.5(6)
C20H C21H C14H 112.2(4)
C20H C21H C22H 122.9(6)
C20H C21H C28H 97.6(6)
C22H C21H C14H 110.4(6)
C3I C21I C22I 111.9(4)
C14I C21I C3I 100.1(4)
C14I C21I C22I 107.9(4)
C20I C21I C3I 113.3(4)
C20I C21I C14I 113.3(5)
C20I C21I C22I 109.9(4)
C3J C21J C14J 100.6(6)
C3J C21J C20J 114.1(7)
C3J C21J C22J 110.6(8)
C14J C21J C20J 108.9(9)
C14J C21J C22J 113.2(8)
C20J C21J C22J 109.3(6)
C3K C21K C14K 99.5(5)
C3K C21K C22K 111.8(5)
C20K C21K C3K 111.7(5)
C20K C21K C14K 114.9(5)
C20K C21K C22K 106.3(6)
C22K C21K C14K 112.7(5)
C25A C22A C21A 111.0(9)
C23B C22B C15B 116.3(4)
C23C C22C C21C 114.1(5)
C21D C22D C23D 96.8(6)
C21D C22D C28D 123.9(7)
C23E C22E C21E 116.3(5)
C23F C22F C21F 117.6(6)
C23G C22G C21G 115.7(6)
C23H C22H C21H 109.2(6)
C23I C22I C21I 119.8(4)
C23J C22J C21J 113.1(6)
C23K C22K C21K 117.5(7)
C23L C22L C21L 110.4(10)
C24A C23A C25A 109.6(11)
C22B C23B C24B 112.3(4)
C22C C23C C24C 110.9(5)
C24D C23D C22D 104.4(7)
C22E C23E C24E 112.8(5)
C22F C23F C24F 119.4(7)
C22F C23F C31F 103.1(6)
C22G C23G C24G 115.3(7)
C22H C23H C24H 112.5(6)
C22I C23I C24I 104.2(5)
C22I C23I C33I 114.8(6)
C22J C23J C24J 107.3(6)
C22K C23K C24K 117.2(8)
C22K C23K C28K 105.4(6)
C22L C23L C24L 108.0(7)
C23B C24B C25B 115.3(5)
C23B C24B C28B 116.5(4)
C25C C24C C23C 110.3(5)
C25D C24D C23D 105.8(8)
C25E C24E C23E 114.9(5)
C23F C24F C25F 114.7(7)
C23G C24G C25G 114.4(7)
C23H C24H C25H 109.7(6)
C25I C24I C23I 115.0(6)
C25J C24J C23J 108.8(6)
C25K C24K C23K 108.0(7)
C23L C24L C25L 105.3(7)
C22A C25A C23A 107.4(10)
C24B C25B C26B 112.7(6)
C26C C25C C24C 113.5(6)
C24D C25D C26D 109.5(7)
C24E C25E C26E 113.4(6)
C24E C25E C28E 117.1(6)
C24F C25F C26F 114.5(8)
C24G C25G C26G 111.0(7)
C26H C25H C24H 108.4(9)
C24I C25I C26I 110.5(8)
C46J C25J C24J 111.8(6)
C24K C25K C26K 115.3(9)
C26L C25L C24L 109.2(6)
C10A C26A Ag1 130.1(4)
C10A C26A Cu1A 130.1(4)
C27A C26A Ag1 59.2(4)
C27A C26A C10A 169.6(6)
C27A C26A Cu1A 59.2(4)
C25B C26B C27B 110.1(12)
C25C C26C C27C 105.8(8)
C27E C26E C25E 110.7(8)
C25F C26F C27F 106.8(8)
C25G C26G C27G 106.7(7)
C27H C26H C25H 109.9(10)
C25I C26I C27I 105.9(9)
C25J C46J C27J 108.9(8)
C27K C26K C25K 112.0(10)
C25L C26L C27L 115.1(7)
Au1 C27A Ag1 100.3(3)
Au1 C27A Cu1A 100.3(3)
C26A C27A Au1 166.4(6)
C26A C27A Ag1 92.3(5)
C26A C27A Cu1A 92.3(5)
C3D C27D C14D 99.6(4)
C3D C27D C20D 111.0(4)
C3D C27D C21D 112.8(6)
C14D C27D C20D 111.6(6)
C14D C27D C21D 111.8(4)
C21D C27D C20D 109.7(4)
C14L C27L C3L 93.0(5)
C26L C27L C3L 126.0(8)
C26L C27L C14L 111.7(6)
C26L C27L C28L 105.9(6)
C28L C27L C3L 107.0(5)
C28L C27L C14L 112.9(8)
C24B C28B C29B 115.2(9)
C5FB C28D C22D 114.3(7)
C29E C28E C25E 111.0(12)
C29H C28H C21H 110.1(7)
C29K C28K C23K 107.2(7)
C29L C28L C27L 115.2(6)
C28A C29A C30A 108.4(7)
C30B C29B C28B 114.4(10)
C28C C29C C30C 109.0(11)
C30D C29D C5FB 107.5(10)
C30F C29F C28F 106.0(9)
C28G C29G C30G 105.9(12)
C28H C29H C30H 112.2(8)
C30I C29I C28I 108.6(9)
C30J C29J C28J 108.5(11)
C28K C29K C30K 112.0(8)
C30L C29L C28L 109.2(7)
C31A C30A C29A 109.2(6)
C31C C30C C29C 105.6(10)
C18F C30F C29F 110.0(10)
C31G C30G C29G 110.7(6)
C31H C30H C29H 110.1(6)
C29I C30I C31I 108.0(10)
C29J C30J C31J 111.9(10)
C31K C30K C29K 112.6(9)
C31L C30L C29L 114.9(7)
C30A C31A C32A 110.4(7)
C32C C31C C30C 113.5(9)
C32F C31F C23F 112.3(7)
C30G C31G C32G 110.8(6)
C30H C31H C32H 115.6(6)
C30I C31I C32I 148.5(9)
C30J C31J C32J 110.0(8)
C30L C31L C32L 109.4(8)
C33A C32A C31A 105.8(6)
C31C C32C C33C 110.9(8)
C31F C32F C33F 105.7(8)
C20G C32G C31G 111.5(8)
C31H C32H C33H 110.4(9)
C20I C32I C31I 115.6(10)
C33J C32J C31J 111.7(10)
C33L C32L C31L 107.3(10)
C34A C33A C32A 117.3(6)
C32C C33C C34C 114.1(7)
C34F C33F C32F 109.1(9)
C34G C33G C21G 112.0(8)
C23I C33I C34I 109.3(7)
C32J C33J C34J 111.5(9)
C12A C34A C1A 100.3(5)
C12A C34A C35A 120.8(9)
C33A C34A C1A 118.0(10)
C33A C34A C12A 111.1(8)
C33A C34A C35A 104.9(6)
C35A C34A C1A 102.1(7)
C3C C34C C14C 97.4(7)
C3C C34C C33C 114.2(6)
C3C C34C C35C 117.7(8)
C33C C34C C14C 99.7(10)
C33C C34C C35C 111.8(8)
C35C C34C C14C 113.7(8)
C33G C34G C35G 113.5(8)
C33I C34I C35I 107.2(6)
C14J C34J C3J 95.2(6)
C33J C34J C3J 99.7(9)
C33J C34J C14J 129.9(10)
C35J C34J C3J 122.3(11)
C35J C34J C14J 105.0(10)
C35J C34J C33J 106.5(7)
C36A C35A C34A 118.3(8)
C36C C35C C34C 114.0(8)
C34G C35G C36G 110.7(8)
C36I C35I C34I 106.2(7)
C36J C35J C34J 114.2(8)
C36L C35L C34L 106.9(9)
C35A C36A C37A 109.4(8)
C35C C36C C37C 114.3(9)
C37G C36G C35G 110.0(9)
C35J C36J C37J 111.8(8)
C35L C36L C37L 108.8(8)
C38A C37A C36A 112.0(10)
C38C C37C C36C 114.1(11)
C36G C37G C38G 107.5(10)
C38J C37J C36J 107.6(7)
C38L C37L C36L 103.3(7)
C37A C38A C39A 110.7(10)
C39C C38C C37C 118.1(9)
C39J C38J C37J 109.5(7)
C39L C38L C37L 114.4(6)
C40A C39A C38A 112.9(12)
C38C C39C C40C 116.0(10)
C38J C39J C40J 111.4(9)
C38L C39L C40L 113.4(5)
C20L C40L C3L 101.1(4)
C20L C40L C39L 114.2(4)
C20L C40L C41L 106.5(5)
C39L C40L C3L 104.3(5)
C41L C40L C3L 116.2(4)
C41L C40L C39L 114.0(5)
C40L C41L C42L 117.3(6)
C43L C42L C41L 112.8(6)
C44L C43L C42L 116.8(6)
C45L C44L C43L 117.6(7)
C44L C45L C46L 115.9(8)
Au2 Cu1A Au1 65.399(13)
C1C Cu1A Au1 154.45(15)
C1C Cu1A Au2 89.17(15)
C1C Cu1A C2C 30.0(2)
C1C Cu1A C26A 138.87(19)
C2C Cu1A Au1 172.77(14)
C2C Cu1A Au2 118.95(17)
C2C Cu1A C26A 108.9(2)
C26A Cu1A Au1 66.47(13)
C26A Cu1A Au2 131.87(13)
C27A Cu1A Au1 38.08(17)
C27A Cu1A Au2 103.45(17)
C27A Cu1A C1C 167.3(2)
C27A Cu1A C2C 137.3(2)
C27A Cu1A C26A 28.5(2)
Au2 Cu2A Au1 66.370(12)
Au2 Cu2A Au5 71.196(12)
Au5 Cu2A Au1 136.864(14)
C1B Cu2A Au1 40.52(15)
C1B Cu2A Au2 101.56(12)
C1B Cu2A Au5 151.62(13)
C1B Cu2A C1E 152.98(18)
C1B Cu2A C2B 29.17(18)
C1B Cu2A C2E 128.82(15)
C1E Cu2A Au1 162.55(16)
C1E Cu2A Au2 105.10(12)
C1E Cu2A Au5 41.39(11)
C1E Cu2A C2B 124.72(17)
C1E Cu2A C2E 29.03(15)
C2B Cu2A Au1 69.69(11)
C2B Cu2A Au2 126.30(8)
C2B Cu2A Au5 136.41(12)
C2B Cu2A C2E 106.66(13)
C2E Cu2A Au1 145.19(13)
C2E Cu2A Au2 127.05(11)
C2E Cu2A Au5 70.41(11)
Au3 Cu3A Au2 61.248(18)
Au3 Cu3A Au5 127.10(3)
Au5 Cu3A Au2 68.693(17)
C1D Cu3A Au2 99.69(18)
C1D Cu3A Au3 40.80(17)
C1D Cu3A Au5 147.25(12)
C1D Cu3A C1F 164.6(2)
C1D Cu3A C2D 32.6(2)
C1D Cu3A C2F 137.66(19)
C1F Cu3A Au2 95.65(14)
C1F Cu3A Au3 153.64(14)
C1F Cu3A Au5 40.74(11)
C1F Cu3A C2D 132.3(2)
C1F Cu3A C2F 32.05(15)
C2D Cu3A Au2 130.93(17)
C2D Cu3A Au3 73.39(16)
C2D Cu3A Au5 139.14(11)
C2D Cu3A C2F 113.9(2)
C2F Cu3A Au2 113.41(13)
C2F Cu3A Au3 142.86(11)
C2F Cu3A Au5 72.68(11)
Au2 Cu6A Au6 135.85(3)
Au5 Cu6A Au2 71.787(17)
Au5 Cu6A Au6 65.545(19)
C1J Cu6A Au2 156.50(13)
C1J Cu6A Au5 106.0(2)
C1J Cu6A Au6 42.4(2)
C1J Cu6A C1K 153.0(3)
C1J Cu6A C2J 30.1(3)
C1J Cu6A C2K 128.2(2)
C1K Cu6A Au2 42.01(11)
C1K Cu6A Au5 100.03(16)
C1K Cu6A Au6 156.24(14)
C1K Cu6A C2J 125.4(2)
C1K Cu6A C2K 28.99(14)
C2J Cu6A Au2 139.87(14)
C2J Cu6A Au5 134.43(19)
C2J Cu6A Au6 72.52(18)
C2J Cu6A C2K 108.6(2)
C2K Cu6A Au2 70.71(10)
C2K Cu6A Au5 114.11(15)
C2K Cu6A Au6 137.85(9)
Au5 Cu4A Au4 61.425(12)
C1G Cu4A Au4 38.86(16)
C1G Cu4A Au5 100.15(16)
C1G Cu4A C1I 167.5(2)
C1G Cu4A C2I 136.4(2)
C1I Cu4A Au4 153.58(15)
C1I Cu4A Au5 92.18(14)
C1I Cu4A C2I 31.42(19)
C2I Cu4A Au4 173.24(13)
C2I Cu4A Au5 123.36(15)
Au2 Cu5A Au4 131.321(18)
Au5 Cu5A Au2 71.736(17)
Au5 Cu5A Au4 60.830(13)
C1H Cu5A Au2 145.36(14)
C1H Cu5A Au4 38.55(16)
C1H Cu5A Au5 93.79(13)
C1H Cu5A C1L 158.8(2)
C1H Cu5A C2H 32.2(2)
C1H Cu5A C2L 134.57(17)
C1L Cu5A Au2 41.73(12)
C1L Cu5A Au4 162.19(14)
C1L Cu5A Au5 105.93(12)
C1L Cu5A C2H 126.84(19)
C1L Cu5A C2L 31.91(17)
C2H Cu5A Au2 132.30(15)
C2H Cu5A Au4 70.70(14)
C2H Cu5A Au5 120.55(10)
C2H Cu5A C2L 110.89(16)
C2L Cu5A Au2 73.58(13)
C2L Cu5A Au4 146.87(13)
C2L Cu5A Au5 128.56(13)

loop_
_geom_bond_atom_site_label_1
_geom_bond_atom_site_label_2
_geom_bond_distance
Au1 Au2 3.2973(4)
Au1 Ag1 3.2001(6)
Au1 Ag2 3.0926(6)
Au1 C1B 2.018(6)
Au1 C27A 2.006(6)
Au1 Cu1A 3.2001(6)
Au1 Cu2A 3.0926(6)
Au2 Ag1 2.8833(6)
Au2 Ag2 2.9261(5)
Au2 Ag3 3.0835(9)
Au2 Ag5 2.9735(8)
Au2 Ag6 3.0060(6)
Au2 C1K 2.013(4)
Au2 C1L 1.982(5)
Au2 Cu1A 2.8833(6)
Au2 Cu2A 2.9261(5)
Au2 Cu3A 3.0835(9)
Au2 Cu6A 3.0060(6)
Au2 Cu5A 2.9735(8)
Au3 Ag3 3.0098(9)
Au3 C1C 1.976(6)
Au3 C1D 1.982(6)
Au3 Cu3A 3.0098(9)
Au4 Au5 3.1013(4)
Au4 Ag4 3.1370(5)
Au4 Ag5 3.1667(7)
Au4 C1G 1.991(6)
Au4 C1H 2.010(6)
Au4 Cu4A 3.1370(5)
Au4 Cu5A 3.1667(7)
Au5 Ag2 3.0323(6)
Au5 Ag3 3.0658(7)
Au5 Ag4 2.9248(7)
Au5 Ag5 2.9478(6)
Au5 Ag6 2.9103(8)
Au5 C1E 2.006(4)
Au5 C1F 2.016(4)
Au5 Cu2A 3.0323(6)
Au5 Cu3A 3.0658(7)
Au5 Cu6A 2.9103(8)
Au5 Cu4A 2.9248(7)
Au5 Cu5A 2.9478(6)
Au6 Ag6 3.0187(8)
Au6 C1I 1.923(6)
Au6 C1J 2.039(8)
Au6 Cu6A 3.0187(8)
Ag1 C1C 2.216(5)
Ag1 C2C 2.381(6)
Ag1 C26A 2.511(7)
Ag1 C27A 2.159(7)
Ag2 C1B 2.168(6)
Ag2 C1E 2.203(5)
Ag2 C2B 2.450(6)
Ag2 C2E 2.505(4)
Ag3 C1D 2.032(6)
Ag3 C1F 2.073(6)
Ag3 C2D 2.249(6)
Ag3 C2F 2.288(7)
Ag4 C1G 2.142(6)
Ag4 C1I 2.203(5)
Ag4 C2G 2.567(7)
Ag4 C2I 2.322(5)
Ag5 C1H 2.098(6)
Ag5 C1L 2.107(5)
Ag5 C2H 2.235(6)
Ag5 C2L 2.338(4)
Ag6 C1J 2.093(5)
Ag6 C1K 2.158(5)
Ag6 C2J 2.381(6)
Ag6 C2K 2.488(6)
C1A C2A 1.366(9)
C1A C6A 1.382(6)
C1A C19A 1.516(10)
C1A C34A 1.572(11)
C1B C2B 1.195(7)
C1B Cu2A 2.168(5)
C1C C2C 1.201(8)
C1C Cu1A 2.216(5)
C1D C2D 1.221(9)
C1D Cu3A 2.032(6)
C1E C2E 1.216(6)
C1E Cu2A 2.203(5)
C1F C2F 1.222(5)
C1F Cu3A 2.073(6)
C1G C2G 1.207(8)
C1G Cu4A 2.142(6)
C1H C2H 1.207(8)
C1H Cu5A 2.098(6)
C1I C2I 1.231(7)
C1I Cu4A 2.203(5)
C1J C2J 1.196(11)
C1J Cu6A 2.093(5)
C1K C2K 1.206(5)
C1K Cu6A 2.158(5)
C1L C2L 1.242(6)
C1L Cu5A 2.107(5)
C2A C3A 1.372(7)
C2B C5B 1.439(7)
C2B Cu2A 2.450(6)
C2C C5C 1.465(8)
C2C Cu1A 2.381(6)
C2D C5D 1.446(9)
C2D Cu3A 2.249(6)
C2E C5E 1.432(5)
C2E Cu2A 2.505(4)
C2F C5F 1.402(6)
C2F Cu3A 2.288(7)
C2G C5G 1.453(9)
C2H C3H 1.432(7)
C2H Cu5A 2.235(6)
C2I C5I 1.473(7)
C2I Cu4A 2.322(5)
C2J C5J 1.444(11)
C2J Cu6A 2.381(6)
C2K C5K 1.437(5)
C2K Cu6A 2.488(6)
C2L C5L 1.423(5)
C2L Cu5A 2.338(4)
C3A C4A 1.339(8)
C3B C4B 1.368(7)
C3B C8B 1.410(6)
C3B C15B 1.521(7)
C3C C4C 1.396(8)
C3C C8C 1.377(8)
C3C C21C 1.554(6)
C3C C34C 1.529(9)
C3D C4D 1.373(8)
C3D C8D 1.394(6)
C3D C27D 1.501(8)
C3E C4E 1.365(5)
C3E C8E 1.395(6)
C3E C21E 1.532(7)
C3F C4F 1.397(6)
C3F C8F 1.391(8)
C3F C21F 1.532(8)
C3G C4G 1.356(9)
C3G C8G 1.387(8)
C3G C21G 1.533(9)
C3H C4H 1.403(9)
C3H C8H 1.394(9)
C3I C4I 1.348(8)
C3I C8I 1.381(8)
C3I C21I 1.556(7)
C3J C4J 1.348(11)
C3J C8J 1.375(9)
C3J C21J 1.510(12)
C3J C34J 1.589(15)
C3K C4K 1.367(5)
C3K C8K 1.410(7)
C3K C21K 1.535(8)
C3L C4L 1.376(6)
C3L C8L 1.403(7)
C3L C27L 1.665(11)
C3L C40L 1.542(8)
C4A C5A 1.409(10)
C4B C5B 1.401(7)
C4C C5C 1.398(5)
C4D C5D 1.394(7)
C4E C5E 1.434(7)
C4F C5F 1.391(7)
C4G C5G 1.410(8)
C4H C5H 1.379(9)
C4I C5I 1.421(7)
C4J C5J 1.439(9)
C4K C5K 1.392(7)
C4L C5L 1.401(8)
C5A C6A 1.385(6)
C5B C6B 1.411(7)
C5C C6C 1.368(9)
C5D C6D 1.397(7)
C5E C6E 1.368(6)
C5F C6F 1.383(7)
C5FB C28D 1.515(13)
C5FB C29D 1.554(10)
C5G C6G 1.404(8)
C5H C6H 1.389(11)
C5I C6I 1.396(8)
C5J C6J 1.408(9)
C5K C6K 1.399(7)
C5L C6L 1.393(7)
C6A C7A 1.475(8)
C6B C7B 1.351(7)
C6C C7C 1.368(9)
C6D C7D 1.363(9)
C6E C7E 1.365(6)
C6F C7F 1.384(5)
C6G C7G 1.367(9)
C6H C7H 1.400(10)
C6H C9H 1.441(9)
C6I C7I 1.350(9)
C6J C7J 1.425(13)
C6K C7K 1.357(5)
C6L C7L 1.375(6)
C7A C8A 1.402(8)
C7A C12A 1.398(5)
C7B C8B 1.390(7)
C7C C8C 1.396(5)
C7D C8D 1.363(8)
C7E C8E 1.389(7)
C7F C8F 1.382(8)
C7G C8G 1.385(8)
C7H C8H 1.376(8)
C7H C21H 1.524(10)
C7I C8I 1.410(7)
C7J C8J 1.362(10)
C7K C8K 1.381(7)
C7L C8L 1.374(9)
C8A C9A 1.385(9)
C8B C9B 1.459(7)
C8C C9C 1.470(8)
C8D C9D 1.471(8)
C8E C9E 1.461(6)
C8F C9F 1.449(6)
C8G C9G 1.470(9)
C8I C9I 1.453(8)
C8J C9J 1.485(12)
C8K C9K 1.459(5)
C8L C9L 1.539(8)
C8L C15L 1.431(6)
C9A C10A 1.382(5)
C9B C10B 1.399(7)
C9B C14B 1.410(7)
C9C C10C 1.356(10)
C9C C14C 1.408(6)
C9D C10D 1.392(7)
C9D C14D 1.392(7)
C9E C10E 1.392(7)
C9E C14E 1.404(7)
C9F C10F 1.368(8)
C9F C14F 1.414(10)
C9G C10G 1.381(11)
C9G C14G 1.413(10)
C9H C10H 1.392(9)
C9H C14H 1.375(12)
C9I C10I 1.389(9)
C9I C14I 1.421(7)
C9J C10J 1.375(12)
C9J C14J 1.387(9)
C9K C10K 1.382(8)
C9K C14K 1.386(9)
C9L C14L 1.3900
C9L C10L 1.3900
C14L C13L 1.3900
C14L C27L 1.541(10)
C13L C12L 1.3900
C12L C11L 1.3900
C11L C10L 1.3900
C10A C11A 1.361(7)
C10A C26A 1.457(8)
C10B C11B 1.358(9)
C10C C11C 1.388(8)
C10D C11D 1.366(9)
C10E C11E 1.375(8)
C10F C11F 1.396(9)
C10G C11G 1.385(11)
C10H C11H 1.362(13)
C10I C11I 1.407(10)
C10J C11J 1.350(14)
C10K C11K 1.393(7)
C11A C12A 1.375(8)
C11B C12B 1.385(9)
C11C C12C 1.400(8)
C11D C12D 1.406(8)
C11E C12E 1.388(9)
C11F C12F 1.357(14)
C11G C12G 1.368(15)
C11H C12H 1.312(18)
C11I C12I 1.372(10)
C11J C12J 1.421(13)
C11K C12K 1.349(11)
C12A C19A 1.535(11)
C12A C34A 1.498(14)
C12B C13B 1.360(7)
C12C C13C 1.337(12)
C12D C13D 1.392(8)
C12E C13E 1.385(8)
C12F C13F 1.401(11)
C12G C13G 1.370(15)
C12H C13H 1.409(12)
C12I C13I 1.371(9)
C12J C13J 1.374(15)
C12K C13K 1.377(9)
C13A C14A 1.541(12)
C13B C14B 1.357(8)
C13C C14C 1.385(8)
C13D C14D 1.349(9)
C13E C14E 1.377(7)
C13F C14F 1.406(8)
C13G C14G 1.386(10)
C13H C14H 1.379(11)
C13I C14I 1.371(8)
C13J C14J 1.412(13)
C13K C14K 1.411(6)
C14A C15A 1.543(12)
C14B C15B 1.507(6)
C14C C21C 1.503(11)
C14C C34C 1.584(16)
C14D C27D 1.544(7)
C14E C21E 1.519(6)
C14F C21F 1.488(8)
C14G C21G 1.531(10)
C14H C21H 1.553(9)
C14I C21I 1.533(9)
C14J C21J 1.524(14)
C14J C34J 1.574(17)
C14K C21K 1.537(7)
C15A C16A 1.533(9)
C15B C21B 1.544(6)
C15B C22B 1.552(5)
C15C C16C 1.520(11)
C15D C16D 1.487(9)
C15E C16E 1.512(9)
C15F C16F 1.533(12)
C15G C16G 1.531(11)
C15H C16H 1.486(9)
C15I C16I 1.496(10)
C15J C16J 1.550(10)
C15K C16K 1.457(15)
C15L C20L 1.3900
C15L C16L 1.3900
C20L C19L 1.3900
C20L C40L 1.515(5)
C19L C18L 1.3900
C18L C17L 1.3900
C17L C16L 1.3900
C16A C17A 1.553(11)
C16B C17B 1.541(8)
C16C C17C 1.543(12)
C16D C17D 1.475(11)
C16E C17E 1.520(8)
C16F C17F 1.540(10)
C16G C17G 1.554(12)
C16H C17H 1.505(10)
C16I C17I 1.513(10)
C16J C17J 1.534(11)
C16K C17K 1.542(13)
C17A C18A 1.525(9)
C17B C18B 1.520(8)
C17C C18C 1.525(10)
C17D C18D 1.525(8)
C17E C18E 1.527(10)
C17F C18F 1.509(10)
C17G C18G 1.521(11)
C17H C18H 1.487(7)
C17I C18I 1.518(8)
C17J C18J 1.550(10)
C17K C18K 1.458(13)
C18A C19A 1.540(9)
C18B C19B 1.517(8)
C18C C19C 1.535(8)
C18D C19D 1.529(10)
C18E C19E 1.533(8)
C18F C19F 1.549(9)
C18F C30F 1.535(11)
C18G C19G 1.546(12)
C18H C19H 1.522(9)
C18I C19I 1.553(7)
C18J C19J 1.542(9)
C18K C19K 1.546(11)
C19A C20A 1.550(10)
C19B C20B 1.522(7)
C19C C20C 1.514(10)
C19D C20D 1.489(7)
C19E C20E 1.507(11)
C19F C20F 1.503(13)
C19G C20G 1.505(9)
C19H C20H 1.514(7)
C19I C20I 1.486(7)
C19J C20J 1.514(9)
C19K C20K 1.481(12)
C20A C21A 1.528(10)
C20B C21B 1.521(6)
C20C C21C 1.537(8)
C20D C27D 1.566(9)
C20E C21E 1.525(8)
C20F C21F 1.518(10)
C20G C21G 1.572(9)
C20G C32G 1.515(10)
C20H C21H 1.532(10)
C20I C21I 1.519(6)
C20I C32I 1.529(10)
C20J C21J 1.542(9)
C20K C21K 1.532(11)
C21A C22A 1.565(10)
C21C C22C 1.532(9)
C21D C22D 1.517(11)
C21D C27D 1.545(7)
C21E C22E 1.537(10)
C21F C22F 1.541(12)
C21G C22G 1.528(7)
C21G C33G 1.543(10)
C21H C22H 1.541(7)
C21H C28H 1.559(8)
C21I C22I 1.590(7)
C21J C22J 1.548(9)
C21K C22K 1.535(10)
C21L C22L 1.536(12)
C22A C25A 1.527(13)
C22B C23B 1.499(7)
C22C C23C 1.523(8)
C22D C23D 1.564(7)
C22D C28D 1.533(8)
C22E C23E 1.508(8)
C22F C23F 1.482(10)
C22G C23G 1.520(9)
C22H C23H 1.524(12)
C22I C23I 1.454(10)
C22J C23J 1.542(10)
C22K C23K 1.475(11)
C22L C23L 1.522(11)
C23A C24A 1.544(12)
C23A C25A 1.553(11)
C23B C24B 1.504(6)
C23C C24C 1.549(10)
C23D C24D 1.559(12)
C23E C24E 1.530(11)
C23F C24F 1.523(10)
C23F C31F 1.543(10)
C23G C24G 1.520(9)
C23H C24H 1.529(8)
C23I C24I 1.561(8)
C23I C33I 1.536(8)
C23J C24J 1.578(9)
C23K C24K 1.547(11)
C23K C28K 1.583(9)
C23L C24L 1.534(9)
C24B C25B 1.509(8)
C24B C28B 1.504(10)
C24C C25C 1.529(9)
C24D C25D 1.545(11)
C24E C25E 1.492(9)
C24F C25F 1.525(10)
C24G C25G 1.527(10)
C24H C25H 1.548(12)
C24I C25I 1.509(12)
C24J C25J 1.536(11)
C24K C25K 1.520(10)
C24L C25L 1.549(8)
C25B C26B 1.536(8)
C25C C26C 1.524(11)
C25D C26D 1.547(11)
C25E C26E 1.564(10)
C25E C28E 1.538(11)
C25F C26F 1.548(11)
C25G C26G 1.529(10)
C25H C26H 1.537(11)
C25I C26I 1.543(12)
C25J C46J 1.519(10)
C25K C26K 1.534(12)
C25L C26L 1.525(9)
C26A C27A 1.198(8)
C26A Cu1A 2.511(7)
C26B C27B 1.541(13)
C26C C27C 1.525(11)
C26E C27E 1.543(10)
C26F C27F 1.557(9)
C26G C27G 1.536(11)
C26H C27H 1.523(14)
C26I C27I 1.560(13)
C46J C27J 1.532(11)
C26K C27K 1.530(14)
C26L C27L 1.536(10)
C27A Cu1A 2.159(7)
C27L C28L 1.538(9)
C28A C29A 1.544(14)
C28B C29B 1.533(9)
C28C C29C 1.542(13)
C28E C29E 1.524(11)
C28F C29F 1.549(12)
C28G C29G 1.543(12)
C28H C29H 1.528(11)
C28I C29I 1.530(13)
C28J C29J 1.547(10)
C28K C29K 1.515(12)
C28L C29L 1.524(11)
C29A C30A 1.552(10)
C29B C30B 1.510(11)
C29C C30C 1.560(12)
C29D C30D 1.534(13)
C29F C30F 1.547(11)
C29G C30G 1.550(12)
C29H C30H 1.543(10)
C29I C30I 1.529(12)
C29J C30J 1.530(13)
C29K C30K 1.547(11)
C29L C30L 1.520(9)
C30A C31A 1.526(12)
C30C C31C 1.543(12)
C30G C31G 1.533(12)
C30H C31H 1.521(11)
C30I C31I 1.549(11)
C30J C31J 1.538(11)
C30K C31K 1.505(11)
C30L C31L 1.509(12)
C31A C32A 1.561(10)
C31C C32C 1.529(10)
C31F C32F 1.524(12)
C31G C32G 1.540(11)
C31H C32H 1.529(11)
C31I C32I 1.558(11)
C31J C32J 1.551(11)
C31L C32L 1.545(11)
C32A C33A 1.515(11)
C32C C33C 1.532(11)
C32F C33F 1.550(12)
C32H C33H 1.534(11)
C32J C33J 1.524(12)
C32L C33L 1.521(12)
C33A C34A 1.482(12)
C33C C34C 1.534(10)
C33F C34F 1.538(13)
C33G C34G 1.526(11)
C33I C34I 1.547(11)
C33J C34J 1.546(11)
C34A C35A 1.542(10)
C34C C35C 1.538(12)
C34G C35G 1.528(11)
C34I C35I 1.555(8)
C34J C35J 1.540(10)
C34L C35L 1.542(12)
C35A C36A 1.495(12)
C35C C36C 1.530(10)
C35G C36G 1.541(11)
C35I C36I 1.558(8)
C35J C36J 1.523(12)
C35L C36L 1.507(10)
C36A C37A 1.561(11)
C36C C37C 1.540(13)
C36G C37G 1.534(12)
C36J C37J 1.559(10)
C36L C37L 1.582(11)
C37A C38A 1.534(13)
C37C C38C 1.528(10)
C37G C38G 1.536(12)
C37J C38J 1.554(11)
C37L C38L 1.542(9)
C38A C39A 1.547(12)
C38C C39C 1.517(11)
C38J C39J 1.532(10)
C38L C39L 1.521(9)
C39A C40A 1.544(12)
C39C C40C 1.568(11)
C39J C40J 1.538(14)
C39L C40L 1.526(8)
C40L C41L 1.523(8)
C41L C42L 1.523(6)
C42L C43L 1.508(9)
C43L C44L 1.501(7)
C44L C45L 1.497(10)
C45L C46L 1.507(8)

loop_
_smtbx_masks_void_nr
_smtbx_masks_void_average_x
_smtbx_masks_void_average_y
_smtbx_masks_void_average_z
_smtbx_masks_void_volume
_smtbx_masks_void_count_electrons
1 -0.452 0.250 0.298 2221.6 468.1
2 0.449 0.750 0.699 2221.6 468.1
3 0.070 0.411 0.236 7.4 0.1
4 0.070 0.589 0.736 7.4 0.1
5 0.237 0.402 0.293 16.4 0.5
6 0.237 0.598 0.793 16.4 0.5
7 0.263 0.098 0.707 16.4 0.5
8 0.263 0.902 0.207 16.4 0.5
9 0.430 0.089 0.764 7.4 0.0
10 0.430 0.911 0.264 7.4 0.0
11 0.570 0.089 0.736 7.4 0.1
12 0.570 0.911 0.236 7.4 0.1
13 0.737 0.098 0.793 16.4 0.5
14 0.737 0.902 0.293 16.4 0.5
15 0.763 0.402 0.207 16.4 0.5
16 0.763 0.598 0.707 16.4 0.5
17 0.930 0.411 0.264 7.4 0.0
18 0.930 0.589 0.764 7.4 0.0
